data_7716636
loop_
_publ_author_name
'Temple, Siobhan R.'
'Tang, Jinkui'
'Tizzard, Graham J.'
'Mansikkam&#xe4;ki, Akseli'
'Layfield, Richard A.'

_publ_section_title
;
 Reduction of hexaazatrinaphthylenes by divalent lanthanocenes leads to
 ligand-based multiconfigurational properties.
;
_journal_issue 30
_journal_name_full 'Dalton transactions (Cambridge, England : 2003)'
_journal_page_first 12460
_journal_page_last 12464
_journal_paper_doi 10.1039/d4dt01835d
_journal_volume 53
_journal_year 2024
_chemical_formula_moiety 'C90 H114 N6 Yb3, 2(C6 H6)'
_chemical_formula_sum 'C102 H126 N6 Yb3'
_chemical_formula_weight 1955.20
_space_group_crystal_system triclinic
_space_group_IT_number 2
_space_group_name_Hall '-P 1'
_space_group_name_H-M_alt 'P -1'
_atom_sites_solution_hydrogens geom
_audit_creation_date 2024-05-01
_audit_creation_method
;
Olex2 1.5
(compiled 2024.02.16 svn.r378c4104 for OlexSys, GUI svn.r6928)
;
_audit_update_record
;
2024-05-01 deposited with the CCDC.	2024-07-12 downloaded from the CCDC.
;
_cell_angle_alpha 89.4800(10)
_cell_angle_beta 82.3410(10)
_cell_angle_gamma 60.0590(10)
_cell_formula_units_Z 4
_cell_length_a 17.08530(10)
_cell_length_b 17.11290(10)
_cell_length_c 34.9475(3)
_cell_measurement_reflns_used 145952
_cell_measurement_temperature 100.00(10)
_cell_measurement_theta_max 74.5670
_cell_measurement_theta_min 2.9680
_cell_volume 8755.59(14)
_computing_cell_refinement 'CrysAlisPro 1.171.43.119a (Rigaku OD, 2024)'
_computing_data_collection 'CrysAlisPro system (CCD 42.94a 64-bit (release 21-06-2023))'
_computing_data_reduction 'CrysAlisPro 1.171.43.119a (Rigaku OD, 2024)'
_computing_molecular_graphics 'Olex2 1.5 (Dolomanov et al., 2009)'
_computing_publication_material 'Olex2 1.5 (Dolomanov et al., 2009)'
_computing_structure_refinement 'SHELXL 2017/1 (Sheldrick, 2015)'
_computing_structure_solution 'SHELXT 2018/2 (Sheldrick, 2018)'
_diffrn_ambient_temperature 100.15
_diffrn_detector_area_resol_mean 10.0000
_diffrn_detector_type 'HyPix-Arc 100'
_diffrn_measured_fraction_theta_full 1.000
_diffrn_measured_fraction_theta_max 0.933
_diffrn_measurement_details
;
List of Runs (angles in degrees, time in seconds):

  # Type    Start    End  Width  t~exp~   \w     \q     \k     \f   Frames
#--------------------------------------------------------------------------
  1  \w    -15.00  46.00   0.50    0.75    --   54.07 -39.00  55.00  122
  2  \w     50.00 123.00   0.50    0.75    --   54.07  39.00-150.00  146
  3  \w    -42.00  12.00   0.50    0.75    --  -57.44  39.00-150.00  108
  4  \w   -126.00 -53.00   0.50    0.75    --  -57.44 -39.00  55.00  146
  5  \w   -148.00 -75.00   0.50    3.00    --  -78.86 -39.00  55.00  146
  6  \w    -42.00 -10.00   0.50    3.00    --  -78.86  39.00-150.00   64
  7  \w     79.00 152.00   0.50    3.00    --   82.96  39.00-150.00  146
  8  \w     14.00  46.00   0.50    3.00    --   82.96 -39.00  55.00   64
  9  \w      9.00  39.00   0.50    0.75    --   32.00  92.00 174.32   60
 10  \w     13.00  39.00   0.50    0.75    --   36.00  92.00 -73.81   52
 11  \w     14.00  42.00   0.50    0.75    --   36.00  90.00 106.60   56
 12  \w     50.00 123.00   0.50    0.75    --   53.80  39.00-150.00  146
 13  \w     23.00  97.00   0.50    0.75    --   53.80-125.00  60.00  148
 14  \w    -24.00  10.00   0.50    0.75    --  -57.44  19.00 -30.00   68
 15  \w    -40.00  -9.00   0.50    3.00    --  -78.86  37.00-180.00   62
 16  \w   -137.00 -85.00   0.50    3.00    --  -78.86 -99.00-180.00  104
 17  \w    -40.00  -9.00   0.50    3.00    --  -78.86  37.00  30.00   62
 18  \w    -40.00  -9.00   0.50    3.00    --  -78.86  37.00  60.00   62
 19  \w    -40.00  -9.00   0.50    3.00    --  -78.86  37.00 -60.00   62
 20  \w     79.00 153.00   0.50    3.00    --   82.96  37.00 150.00  148
 21  \w     23.00 112.00   0.50    3.00    --   82.96-125.00  90.00  178
 22  \w     25.00 105.00   0.50    3.00    --   82.96 -99.00-150.00  160
 23  \w     23.00  97.00   0.50    3.00    --   82.96 -77.00  60.00  148
 24  \w     25.00 105.00   0.50    3.00    --   82.96 -99.00 150.00  160
 25  \w     25.00 105.00   0.50    3.00    --   82.96 -99.00-120.00  160
 26  \w     25.00 105.00   0.50    3.00    --   82.96 -99.00 120.00  160
 27  \w     13.00  44.00   0.50    3.00    --   82.96 -37.00 -30.00   62
 28  \w     23.00 112.00   0.50    3.00    --   82.96-125.00 -30.00  178
 29  \w     25.00 105.00   0.50    3.00    --   82.96 -99.00  90.00  160
 30  \w     23.00 112.00   0.50    3.00    --   82.96-125.00-180.00  178
 31  \w     23.00  97.00   0.50    3.00    --   82.96 -77.00 -60.00  148
 32  \w     23.00 112.00   0.50    3.00    --   82.96-125.00  60.00  178
 33  \w     23.00 112.00   0.50    3.00    --   82.96-125.00   0.00  178
 34  \w     25.00 105.00   0.50    3.00    --   82.96 -99.00 -30.00  160
 35  \w     25.00 105.00   0.50    3.00    --   82.96 -99.00-180.00  160
 36  \w     17.00  68.00   0.50    3.00    --   82.96 -57.00-120.00  102
 37  \w     23.00 112.00   0.50    3.00    --   82.96-125.00 120.00  178
 38  \w   -152.00 -79.00   0.50    3.00    --  -88.00 -67.00 174.77  146
 39  \w   -148.00 -75.00   0.50    3.00    --  -88.00 -76.00 114.17  146
 40  \w   -149.00 -77.00   0.50    3.00    --  -88.00 -73.00 -15.44  144
 41  \w   -150.00 -78.00   0.50    3.00    --  -88.00 -71.00 133.54  144
 42  \w   -158.00 -81.00   0.50    3.00    --  -88.00 -31.00-148.60  154
 43  \w   -149.00 -75.00   0.50    3.00    --  -88.00 -75.00  29.48  148
 44  \w   -148.00 -75.00   0.50    3.00    --  -88.00 -76.00-152.72  146
 45  \w   -150.00 -78.00   0.50    3.00    --  -88.00 -71.00 -76.08  144
 46  \w   -148.00 -78.00   0.50    3.00    --  -88.00 -82.00 116.98  140
 47  \w   -152.00 -79.00   0.50    3.00    --  -88.00 -66.00 -43.93  146
 48  \w   -149.00 -76.00   0.50    3.00    --  -88.00 -74.00  46.04  146
 49  \w   -149.00 -76.00   0.50    3.00    --  -88.00 -74.00  85.77  146
 50  \w    -87.00 -26.00   0.50    3.00    --  -88.00  71.00  11.00  122
 51  \w     32.00 106.00   0.50    3.00    --   92.00 -77.00 145.07  148
 52  \w     32.00 106.00   0.50    3.00    --   92.00 -77.00-126.85  148
 53  \w     16.00  42.00   0.50    0.75    --   36.00  86.00 -16.59   52
 54  \w     16.00  42.00   0.50    0.75    --   36.00  88.00-121.21   52
 55  \w     16.00  42.00   0.50    0.75    --   36.00  88.00  22.01   52
;
_diffrn_measurement_device 'four-circle diffractometer'
_diffrn_measurement_device_type 'ROD, Synergy Custom system, HyPix-Arc 100'
_diffrn_measurement_method '\w scans'
_diffrn_radiation_type CuK\a
_diffrn_radiation_wavelength 1.54184
_diffrn_reflns_av_R_equivalents 0.0680
_diffrn_reflns_av_unetI/netI 0.0311
_diffrn_reflns_Laue_measured_fraction_full 1.000
_diffrn_reflns_Laue_measured_fraction_max 0.933
_diffrn_reflns_limit_h_max 20
_diffrn_reflns_limit_h_min -20
_diffrn_reflns_limit_k_max 20
_diffrn_reflns_limit_k_min -20
_diffrn_reflns_limit_l_max 40
_diffrn_reflns_limit_l_min -43
_diffrn_reflns_number 265383
_diffrn_reflns_point_group_measured_fraction_full 1.000
_diffrn_reflns_point_group_measured_fraction_max 0.933
_diffrn_reflns_theta_full 67.684
_diffrn_reflns_theta_max 74.647
_diffrn_reflns_theta_min 2.557
_exptl_absorpt_coefficient_mu 6.089
_exptl_absorpt_correction_T_max 0.997
_exptl_absorpt_correction_T_min 0.665
_exptl_absorpt_correction_type gaussian
_exptl_absorpt_process_details
;
CrysAlisPro 1.171.43.119a (Rigaku Oxford Diffraction, 2024)
Numerical absorption correction based on gaussian integration over
a multifaceted crystal model
Empirical absorption correction using spherical harmonics,
implemented in SCALE3 ABSPACK scaling algorithm.
;
_exptl_crystal_colour red
_exptl_crystal_colour_primary red
_exptl_crystal_density_diffrn 1.483
_exptl_crystal_description plate
_exptl_crystal_F_000 3960
_exptl_crystal_size_max 0.1
_exptl_crystal_size_mid 0.05
_exptl_crystal_size_min 0.01
_refine_diff_density_max 2.499
_refine_diff_density_min -2.362
_refine_diff_density_rms 0.146
_refine_ls_extinction_method none
_refine_ls_goodness_of_fit_ref 1.060
_refine_ls_hydrogen_treatment constr
_refine_ls_matrix_type full
_refine_ls_number_parameters 2358
_refine_ls_number_reflns 33773
_refine_ls_number_restraints 3690
_refine_ls_restrained_S_all 1.009
_refine_ls_R_factor_all 0.0580
_refine_ls_R_factor_gt 0.0559
_refine_ls_shift/su_max 0.030
_refine_ls_shift/su_mean 0.000
_refine_ls_structure_factor_coef Fsqd
_refine_ls_weighting_details 'w=1/[\s^2^(Fo^2^)+(0.0534P)^2^+84.0214P] where P=(Fo^2^+2Fc^2^)/3'
_refine_ls_weighting_scheme calc
_refine_ls_wR_factor_gt 0.1428
_refine_ls_wR_factor_ref 0.1444
_reflns_Friedel_coverage 0.000
_reflns_number_gt 32152
_reflns_number_total 33773
_reflns_threshold_expression 'I > 2\s(I)'
_cod_data_source_file d4dt01835d2.cif
_cod_data_source_block 2yb_2c6h6
_cod_depositor_comments 'Adding full bibliography for 7716633--7716636.cif.'
_cod_original_cell_volume 8755.59(13)
_cod_database_code 7716636
_shelx_shelxl_version_number 2017/1
_shelx_space_group_comment
;
The symmetry employed for this shelxl refinement is uniquely defined
by the following loop, which should always be used as a source of
symmetry information in preference to the above space-group names.
They are only intended as comments.
;
_shelx_estimated_absorpt_t_max 0.942
_shelx_estimated_absorpt_t_min 0.581
_olex2_refinement_description
;
1. Twinned data refinement
 Scales: 0.97914(19)
 0.02086(19)
2. Fixed Uiso
 At 1.2 times of:
  All C(H) groups
 At 1.5 times of:
  All C(H,H,H) groups
3. Restrained distances
 C135-C145 \\sim C136-C146
 with sigma of 0.02
 C134-C143 \\sim C133-C144
 with sigma of 0.02
 Yb5-C145 \\sim Yb5-C146
 with sigma of 0.04
 C134-C145 \\sim C133-C146
 with sigma of 0.04
 Yb5-C143 \\sim Yb5-C144
 with sigma of 0.04
 C137-C145 \\sim C138-C146
 with sigma of 0.04
 C132-C143 \\sim C131-C144
 with sigma of 0.04
 C135-C143 \\sim C136-C144
 with sigma of 0.04
 C31-C35 \\sim C40-C39
 with sigma of 0.02
 C31-C32 \\sim C40-C36
 with sigma of 0.02
 C31-C45 \\sim C40-C50
 with sigma of 0.02
 C35-C34 \\sim C39-C38
 with sigma of 0.02
 C35-C44 \\sim C39-C49
 with sigma of 0.02
 C32-C33 \\sim C36-C37
 with sigma of 0.02
 C32-C46 \\sim C36-C41
 with sigma of 0.02
 C34-C33 \\sim C38-C37
 with sigma of 0.02
 C34-C43 \\sim C38-C48
 with sigma of 0.02
 C33-C42 \\sim C37-C47
 with sigma of 0.02
 Yb2-C31 \\sim Yb2-C40
 with sigma of 0.04
 Yb2-C35 \\sim Yb2-C39
 with sigma of 0.04
 Yb2-C32 \\sim Yb2-C36
 with sigma of 0.04
 Yb2-C34 \\sim Yb2-C38
 with sigma of 0.04
 Yb2-C33 \\sim Yb2-C37
 with sigma of 0.04
 Yb2-C45 \\sim Yb2-C50
 with sigma of 0.04
 Yb2-C44 \\sim Yb2-C49
 with sigma of 0.04
 Yb2-C46 \\sim Yb2-C41
 with sigma of 0.04
 Yb2-C43 \\sim Yb2-C48
 with sigma of 0.04
 Yb2-C42 \\sim Yb2-C47
 with sigma of 0.04
 C31-C34 \\sim C40-C38
 with sigma of 0.04
 C31-C33 \\sim C40-C37
 with sigma of 0.04
 C31-C44 \\sim C40-C49
 with sigma of 0.04
 C31-C46 \\sim C40-C41
 with sigma of 0.04
 C35-C32 \\sim C39-C36
 with sigma of 0.04
 C35-C33 \\sim C39-C37
 with sigma of 0.04
 C35-C45 \\sim C39-C50
 with sigma of 0.04
 C35-C43 \\sim C39-C48
 with sigma of 0.04
 C32-C34 \\sim C36-C38
 with sigma of 0.04
 C32-C45 \\sim C36-C50
 with sigma of 0.04
 C32-C42 \\sim C36-C47
 with sigma of 0.04
 C34-C44 \\sim C38-C49
 with sigma of 0.04
 C34-C42 \\sim C38-C47
 with sigma of 0.04
 C33-C46 \\sim C37-C41
 with sigma of 0.04
 C33-C43 \\sim C37-C48
 with sigma of 0.04
 C129-C151 \\sim C160-C152
 with sigma of 0.02
 C129-C154 \\sim C160-C153
 with sigma of 0.02
 C129-C162 \\sim C160-C161
 with sigma of 0.02
 C151-C169 \\sim C152-C170
 with sigma of 0.02
 C151-C158 \\sim C152-C157
 with sigma of 0.02
 C154-C156 \\sim C153-C155
 with sigma of 0.02
 C154-C164 \\sim C153-C163
 with sigma of 0.02
 C158-C156 \\sim C157-C155
 with sigma of 0.02
 C158-C168 \\sim C157-C167
 with sigma of 0.02
 C156-C166 \\sim C155-C165
 with sigma of 0.02
 Yb6-C129 \\sim Yb6-C160
 with sigma of 0.04
 Yb6-C151 \\sim Yb6-C152
 with sigma of 0.04
 Yb6-C154 \\sim Yb6-C153
 with sigma of 0.04
 Yb6-C169 \\sim Yb6-C170
 with sigma of 0.04
 Yb6-C158 \\sim Yb6-C157
 with sigma of 0.04
 Yb6-C156 \\sim Yb6-C155
 with sigma of 0.04
 Yb6-C162 \\sim Yb6-C161
 with sigma of 0.04
 Yb6-C164 \\sim Yb6-C163
 with sigma of 0.04
 Yb6-C168 \\sim Yb6-C167
 with sigma of 0.04
 Yb6-C166 \\sim Yb6-C165
 with sigma of 0.04
 C129-C169 \\sim C160-C170
 with sigma of 0.04
 C129-C158 \\sim C160-C157
 with sigma of 0.04
 C129-C156 \\sim C160-C155
 with sigma of 0.04
 C129-C164 \\sim C160-C163
 with sigma of 0.04
 C151-C154 \\sim C152-C153
 with sigma of 0.04
 C151-C156 \\sim C152-C155
 with sigma of 0.04
 C151-C162 \\sim C152-C161
 with sigma of 0.04
 C151-C168 \\sim C152-C167
 with sigma of 0.04
 C154-C158 \\sim C153-C157
 with sigma of 0.04
 C154-C162 \\sim C153-C161
 with sigma of 0.04
 C154-C166 \\sim C153-C165
 with sigma of 0.04
 C169-C158 \\sim C170-C157
 with sigma of 0.04
 C158-C166 \\sim C157-C165
 with sigma of 0.04
 C156-C164 \\sim C155-C163
 with sigma of 0.04
 C156-C168 \\sim C155-C167
 with sigma of 0.04
 C139-C132 \\sim C140-C131
 with sigma of 0.02
 C139-C137 \\sim C140-C138
 with sigma of 0.02
 C139-C149 \\sim C140-C150
 with sigma of 0.02
 C132-C134 \\sim C131-C133
 with sigma of 0.02
 C132-C141 \\sim C131-C142
 with sigma of 0.02
 C135-C134 \\sim C136-C133
 with sigma of 0.02
 C135-C137 \\sim C136-C138
 with sigma of 0.02
 C137-C148 \\sim C138-C147
 with sigma of 0.02
 Yb5-C139 \\sim Yb5-C140
 with sigma of 0.04
 Yb5-C132 \\sim Yb5-C131
 with sigma of 0.04
 Yb5-C135 \\sim Yb5-C136
 with sigma of 0.04
 Yb5-C134 \\sim Yb5-C133
 with sigma of 0.04
 Yb5-C137 \\sim Yb5-C138
 with sigma of 0.04
 Yb5-C149 \\sim Yb5-C150
 with sigma of 0.04
 Yb5-C148 \\sim Yb5-C147
 with sigma of 0.04
 Yb5-C141 \\sim Yb5-C142
 with sigma of 0.04
 C139-C135 \\sim C140-C136
 with sigma of 0.04
 C139-C134 \\sim C140-C133
 with sigma of 0.04
 C139-C148 \\sim C140-C147
 with sigma of 0.04
 C139-C141 \\sim C140-C142
 with sigma of 0.04
 C132-C135 \\sim C131-C136
 with sigma of 0.04
 C132-C137 \\sim C131-C138
 with sigma of 0.04
 C132-C149 \\sim C131-C150
 with sigma of 0.04
 C135-C148 \\sim C136-C147
 with sigma of 0.04
 C134-C137 \\sim C133-C138
 with sigma of 0.04
 C134-C141 \\sim C133-C142
 with sigma of 0.04
 C137-C149 \\sim C138-C150
 with sigma of 0.04
4. Rigid body (RIGU) restrains
 C139, C132, C135, C134, C137, C149, C148, C141, C143, C145, C150, C140, C131,
 C142, C133, C144, C136, C146, C138, C147
 with sigma for 1-2 distances of 0.004 and sigma for 1-3 distances of 0.004
 C73, Yb1, N1, N2, C14, C13, C1, C15, C5, C2, C4, C12, C3, C11, C72, C86, C94,
 C19, C18, C6, C20, C10, C7, C9, C17, C8, C16, C71, C85, C87, C74, C95, C93, N6,
  C76, C88, C90, N3, C75, C98, C96, Yb3, N5, C89, C91, Yb2, N4, C97, C99, C61,
 C55, C65, C62, C53, C63, C54, C51, C52, C64, C77, C92, C24, C25, C31, C22, C23,
  C35, C21, C32, C34, C33, C40, C39, C36, C37, C38, C78, C100, C66, C60, C67,
 C70, C58, C69, C59, C56, C57, C68, C79, C29, C30, C45, C27, C28, C44, C26, C46,
  C43, C42, C50, C49, C41, C47, C48, C80, C81, C82, C83, C84, C187, Yb4, N7, N8,
  C113, C114, C104, C105, C101, C115, C112, C111, C103, C102, C183, C204, C195,
 C182, C118, C119, C109, C110, C106, C120, C117, C116, C108, C107, C184, C203,
 C205, C196, C197, C181, N12, C185, C206, C208, N9, C198, C200, C186, Yb5, N11,
 C207, C209, Yb6, C199, C202, N10, C132, C134, C131, C122, C124, C133, C123,
 C135, C140, C121, C188, C210, C160, C154, C153, C157, C173, C174, C175, C152,
 C171, C155, C201, C139, C141, C143, C142, C127, C125, C159, C144, C136, C128,
 C137, C145, C150, C138, C126, C190, C161, C156, C164, C129, C163, C167, C172,
 C179, C178, C177, C170, C176, C165, C189, C149, C130, C146, C148, C147, C191,
 C158, C166, C151, C162, C180, C192, C194, C168, C169, C193
 with sigma for 1-2 distances of 0.004 and sigma for 1-3 distances of 0.004
 C31, C35, C32, C34, C33, C45, C44, C46, C43, C42, C50, C49, C40, C39, C36,
 C41, C37, C47, C38, C48
 with sigma for 1-2 distances of 0.004 and sigma for 1-3 distances of 0.004
 C129, C151, C154, C169, C158, C156, C162, C164, C168, C166, C163, C153, C160,
 C161, C152, C170, C157, C167, C155, C165
 with sigma for 1-2 distances of 0.004 and sigma for 1-3 distances of 0.004
5. Others
 Sof(C50)=Sof(H50A)=Sof(H50B)=Sof(H50C)=Sof(C49)=Sof(H49A)=Sof(H49B)=Sof(H49C)=
 Sof(C40)=Sof(C39)=Sof(C36)=Sof(C41)=Sof(H41A)=Sof(H41B)=Sof(H41C)=Sof(C37)=
 Sof(C47)=Sof(H47A)=Sof(H47B)=Sof(H47C)=Sof(C38)=Sof(C48)=Sof(H48A)=Sof(H48B)=
 Sof(H48C)=1-FVAR(1)
 Sof(C31)=Sof(C35)=Sof(C32)=Sof(C34)=Sof(C33)=Sof(C45)=Sof(H45A)=Sof(H45B)=
 Sof(H45C)=Sof(C44)=Sof(H44A)=Sof(H44B)=Sof(H44C)=Sof(C46)=Sof(H46A)=Sof(H46B)=
 Sof(H46C)=Sof(C43)=Sof(H43A)=Sof(H43B)=Sof(H43C)=Sof(C42)=Sof(H42A)=Sof(H42B)=
 Sof(H42C)=FVAR(1)
 Sof(C163)=Sof(H16P)=Sof(H16Q)=Sof(H16R)=Sof(C153)=Sof(C160)=Sof(C161)=
 Sof(H16S)=Sof(H16T)=Sof(H16U)=Sof(C152)=Sof(C170)=Sof(H17M)=Sof(H17N)=
 Sof(H17O)=Sof(C157)=Sof(C167)=Sof(H16V)=Sof(H16W)=Sof(H16X)=Sof(C155)=
 Sof(C165)=Sof(H16Y)=Sof(HB)=Sof(HC)=1-FVAR(2)
 Sof(C129)=Sof(C151)=Sof(C154)=Sof(C169)=Sof(H16A)=Sof(H16B)=Sof(H16C)=
 Sof(C158)=Sof(C156)=Sof(C162)=Sof(H16D)=Sof(H16E)=Sof(H16F)=Sof(C164)=
 Sof(H16G)=Sof(H16H)=Sof(H16I)=Sof(C168)=Sof(H16J)=Sof(H16K)=Sof(H16L)=
 Sof(C166)=Sof(H16M)=Sof(H16N)=Sof(H16O)=FVAR(2)
 Sof(C150)=Sof(H15D)=Sof(H15E)=Sof(H15F)=Sof(C140)=Sof(C131)=Sof(C142)=
 Sof(H14P)=Sof(H14Q)=Sof(H14R)=Sof(C133)=Sof(C144)=Sof(H14S)=Sof(H14T)=
 Sof(H14U)=Sof(C136)=Sof(C146)=Sof(H14V)=Sof(H14W)=Sof(H14X)=Sof(C138)=
 Sof(C147)=Sof(H14Y)=Sof(HD)=Sof(HE)=1-FVAR(3)
 Sof(C139)=Sof(C132)=Sof(C135)=Sof(C134)=Sof(C137)=Sof(C149)=Sof(H14A)=
 Sof(H14B)=Sof(H14C)=Sof(C148)=Sof(H14D)=Sof(H14E)=Sof(H14F)=Sof(C141)=
 Sof(H14G)=Sof(H14H)=Sof(H14I)=Sof(C143)=Sof(H14J)=Sof(H14K)=Sof(H14L)=
 Sof(C145)=Sof(H14M)=Sof(H14N)=Sof(H14O)=FVAR(3)
6.a Me refined with riding coordinates:
 C143(H14J,H14K,H14L), C145(H14M,H14N,H14O)
6.b Aromatic/amide H refined with riding coordinates:
 C190(H190), C79(H79), C96(H96), C80(H80), C95(H95), C189(H189), C88(H88),
 C197(H197), C198(H198), C205(H205), C206(H206), C87(H87), C213(H213),
 C226(H226), C212(H212), C225(H225), C233(H233), C211(H211), C216(H216),
 C234(H234), C217(H217), C219(H219), C215(H215), C214(H214), C224(H224),
 C220(H220), C232(H232), C223(H223), C227(H227), C231(H231), C218(H218),
 C229(H229), C230(H230), C228(H228), C222(H222), C221(H221)
6.c Idealised Me refined as rotating group:
 C10(H10M,H10N,H10O), C29(H29A,H29B,H29C), C16(H16Z,H,HA), C119(H11A,H11B,
 H11C), C126(H12A,H12B,H12C), C20(H20J,H20K,H20L), C19(H19G,H19H,H19I),
 C30(H30A,H30B,H30C), C28(H28A,H28B,H28C), C6(H6A,H6B,H6C), C194(H19A,H19B,
 H19C), C118(H11D,H11E,H11F), C178(H17A,H17B,H17C), C201(H20A,H20B,H20C),
 C210(H21A,H21B,H21C), C59(H59A,H59B,H59C), C66(H66A,H66B,H66C), C120(H12D,H12E,
 H12F), C159(H15A,H15B,H15C), C84(H84A,H84B,H84C), C179(H17D,H17E,H17F),
 C209(H20D,H20E,H20F), C9(H9A,H9B,H9C), C58(H58A,H58B,H58C), C18(H18D,H18E,
 H18F), C127(H12G,H12H,H12I), C106(H10A,H10B,H10C), C177(H17G,H17H,H17I),
 C91(H91A,H91B,H91C), C99(H99A,H99B,H99C), C17(H17P,H17Q,H17R), C193(H19D,H19E,
 H19F), C70(H70A,H70B,H70C), C128(H12J,H12K,H12L), C117(H11G,H11H,H11I),
 C110(H11J,H11K,H11L), C108(H10D,H10E,H10F), C100(H10P,H10Q,H10R), C67(H67A,
 H67B,H67C), C60(H60A,H60B,H60C), C130(H13A,H13B,H13C), C83(H83A,H83B,H83C),
 C56(H56A,H56B,H56C), C7(H7A,H7B,H7C), C109(H10G,H10H,H10I), C69(H69A,H69B,
 H69C), C180(H18A,H18B,H18C), C26(H26A,H26B,H26C), C68(H68A,H68B,H68C),
 C169(H16A,H16B,H16C), C176(H17J,H17K,H17L), C116(H11M,H11N,H11O), C8(H8A,H8B,
 H8C), C202(H20G,H20H,H20I), C27(H27A,H27B,H27C), C57(H57A,H57B,H57C),
 C107(H10J,H10K,H10L), C162(H16D,H16E,H16F), C92(H92A,H92B,H92C), C149(H14A,
 H14B,H14C), C148(H14D,H14E,H14F), C141(H14G,H14H,H14I), C45(H45A,H45B,H45C),
 C164(H16G,H16H,H16I), C44(H44A,H44B,H44C), C46(H46A,H46B,H46C), C43(H43A,H43B,
 H43C), C168(H16J,H16K,H16L), C166(H16M,H16N,H16O), C42(H42A,H42B,H42C),
 C50(H50A,H50B,H50C), C49(H49A,H49B,H49C), C41(H41A,H41B,H41C), C47(H47A,H47B,
 H47C), C48(H48A,H48B,H48C), C163(H16P,H16Q,H16R), C161(H16S,H16T,H16U),
 C170(H17M,H17N,H17O), C167(H16V,H16W,H16X), C165(H16Y,HB,HC), C150(H15D,H15E,
 H15F), C142(H14P,H14Q,H14R), C144(H14S,H14T,H14U), C146(H14V,H14W,H14X),
 C147(H14Y,HD,HE)
;
_olex2_submission_special_instructions 'No special instructions were received'
_oxdiff_exptl_absorpt_empirical_details
;
Empirical correction (ABSPACK) includes:
- Absorption correction using spherical harmonics
- Frame scaling
- Detector area scaling
;

loop_
_space_group_symop_operation_xyz
'x, y, z'
'-x, -y, -z'

loop_
_atom_site_label
_atom_site_type_symbol
_atom_site_fract_x
_atom_site_fract_y
_atom_site_fract_z
_atom_site_U_iso_or_equiv
_atom_site_adp_type
_atom_site_occupancy
_atom_site_site_symmetry_order
_atom_site_calc_flag
_atom_site_refinement_flags_posn
_atom_site_refinement_flags_adp
_atom_site_refinement_flags_occupancy
_atom_site_disorder_assembly
_atom_site_disorder_group
Yb1 Yb 0.52567(2) 0.49381(2) 0.87179(2) 0.02256(8) Uani 1 1 d . . . . .
Yb4 Yb 0.54417(2) -0.04871(2) 0.62494(2) 0.02264(8) Uani 1 1 d . . . . .
Yb3 Yb 0.05539(2) 0.89085(2) 0.87181(2) 0.02339(8) Uani 1 1 d . . . . .
Yb5 Yb 0.93852(2) 0.02808(2) 0.63018(2) 0.02333(8) Uani 1 1 d D . . . .
Yb2 Yb 0.44866(2) 0.96548(2) 0.88224(2) 0.02404(8) Uani 1 1 d D . . . .
Yb6 Yb 0.47185(2) 0.42043(2) 0.62066(2) 0.02359(8) Uani 1 1 d D . . . .
N4 N 0.3168(4) 0.9575(3) 0.87786(15) 0.0221(10) Uani 1 1 d . . . . .
N2 N 0.5174(3) 0.6342(3) 0.87420(15) 0.0189(10) Uani 1 1 d . . . . .
N11 N 0.7991(3) 0.1592(3) 0.62570(15) 0.0197(10) Uani 1 1 d . . . . .
N12 N 0.8260(3) -0.0106(3) 0.62926(15) 0.0197(10) Uani 1 1 d . . . . .
N8 N 0.5068(4) 0.1022(3) 0.62605(15) 0.0212(10) Uani 1 1 d . . . . .
N10 N 0.6232(3) 0.3067(3) 0.61961(15) 0.0217(10) Uani 1 1 d . . . . .
N5 N 0.1694(3) 0.9279(3) 0.87127(15) 0.0218(10) Uani 1 1 d . . . . .
N3 N 0.4871(4) 0.8150(3) 0.88002(15) 0.0229(10) Uani 1 1 d . . . . .
N7 N 0.6757(3) -0.0406(3) 0.62646(16) 0.0231(10) Uani 1 1 d . . . . .
N6 N 0.1942(3) 0.7591(4) 0.87279(16) 0.0232(10) Uani 1 1 d . . . . .
N9 N 0.4791(4) 0.2821(3) 0.62279(16) 0.0254(11) Uani 1 1 d . . . . .
N1 N 0.3749(3) 0.6070(3) 0.87359(15) 0.0200(10) Uani 1 1 d . . . . .
C185 C 0.7246(4) 0.1482(4) 0.62550(16) 0.0164(10) Uani 1 1 d . . . . .
C73 C 0.4327(4) 0.7082(4) 0.87507(18) 0.0202(11) Uani 1 1 d . . . . .
C74 C 0.4182(4) 0.7976(4) 0.87756(17) 0.0177(11) Uani 1 1 d . . . . .
C75 C 0.3284(4) 0.8725(4) 0.87640(17) 0.0183(11) Uani 1 1 d . . . . .
C76 C 0.2549(4) 0.8581(4) 0.87337(17) 0.0186(11) Uani 1 1 d . . . . .
C196 C 0.4071(4) 0.2654(4) 0.62443(19) 0.0248(13) Uani 1 1 d . . . . .
C186 C 0.6391(4) 0.2217(4) 0.62268(18) 0.0201(11) Uani 1 1 d . . . . .
C190 C 0.8559(4) 0.2627(4) 0.6236(2) 0.0287(14) Uani 1 1 d . . . . .
H190 H 0.915049 0.213792 0.625810 0.034 Uiso 1 1 calc R U . . .
C203 C 0.8378(4) -0.0958(4) 0.62888(19) 0.0228(12) Uani 1 1 d . . . . .
C71 C 0.2677(4) 0.7689(4) 0.87373(18) 0.0231(12) Uani 1 1 d . . . . .
C183 C 0.6662(4) 0.0437(4) 0.62595(17) 0.0207(11) Uani 1 1 d . . . . .
C181 C 0.5629(4) 0.2079(4) 0.62333(18) 0.0197(11) Uani 1 1 d . . . . .
C78 C 0.2307(4) 1.0292(4) 0.8760(2) 0.0258(13) Uani 1 1 d . . . . .
C195 C 0.4202(4) 0.1766(4) 0.6263(2) 0.0264(13) Uani 1 1 d . . . . .
C97 C 0.7362(5) 0.6789(5) 0.8793(2) 0.0331(15) Uani 1 1 d . . . . .
C98 C 0.7510(4) 0.5912(4) 0.8764(2) 0.0320(15) Uani 1 1 d . . . . .
C72 C 0.3568(4) 0.6940(4) 0.87417(18) 0.0209(11) Uani 1 1 d . . . . .
C85 C 0.2100(4) 0.6720(4) 0.87334(19) 0.0249(13) Uani 1 1 d . . . . .
C79 C 0.0703(5) 1.0883(4) 0.8708(2) 0.0303(15) Uani 1 1 d . . . . .
H79 H 0.020662 1.078682 0.869212 0.036 Uiso 1 1 calc R U . . .
C187 C 0.6977(4) 0.3191(4) 0.61920(19) 0.0250(13) Uani 1 1 d . . . . .
C86 C 0.3002(5) 0.5962(4) 0.8737(2) 0.0268(13) Uani 1 1 d . . . . .
C182 C 0.5771(4) 0.1184(4) 0.62545(18) 0.0222(12) Uani 1 1 d . . . . .
C204 C 0.7631(4) -0.1113(4) 0.62743(19) 0.0247(12) Uani 1 1 d . . . . .
C96 C 0.6478(4) 0.7517(5) 0.8807(2) 0.0276(14) Uani 1 1 d . . . . .
H96 H 0.638006 0.811258 0.883011 0.033 Uiso 1 1 calc R U . . .
C80 C 0.2137(5) 1.1168(5) 0.8773(2) 0.0359(16) Uani 1 1 d . . . . .
H80 H 0.262727 1.127177 0.879315 0.043 Uiso 1 1 calc R U . . .
C5 C 0.5027(5) 0.4861(5) 0.7993(2) 0.0377(15) Uani 1 1 d . . . . .
C188 C 0.7841(4) 0.2460(4) 0.62275(19) 0.0226(12) Uani 1 1 d . . . . .
C95 C 0.6777(5) 0.5785(4) 0.8745(2) 0.0312(15) Uani 1 1 d . . . . .
H95 H 0.688412 0.518519 0.872416 0.037 Uiso 1 1 calc R U . . .
C15 C 0.4634(5) 0.5011(5) 0.9453(2) 0.0316(14) Uani 1 1 d . . . . .
C113 C 0.4655(5) -0.0464(6) 0.5652(2) 0.0389(16) Uani 1 1 d . . . . .
C104 C 0.4796(5) -0.0004(5) 0.6986(2) 0.0329(14) Uani 1 1 d . . . . .
C114 C 0.5242(5) -0.0114(5) 0.5525(2) 0.0346(14) Uani 1 1 d . . . . .
C189 C 0.6862(5) 0.4054(4) 0.6173(2) 0.0301(14) Uani 1 1 d . . . . .
H189 H 0.627115 0.454746 0.615395 0.036 Uiso 1 1 calc R U . . .
C184 C 0.7389(4) 0.0591(4) 0.62684(17) 0.0190(11) Uani 1 1 d . . . . .
C139 C 0.9155(14) 0.1012(16) 0.7002(9) 0.030(5) Uani 0.31(3) 1 d D . P A 1
C191 C 0.8423(5) 0.3514(5) 0.6213(2) 0.0337(16) Uani 1 1 d . . . . .
C173 C 0.4671(5) 0.5200(5) 0.6789(2) 0.0364(15) Uani 1 1 d . . . . .
C174 C 0.4976(5) 0.4320(5) 0.6926(2) 0.0343(14) Uani 1 1 d . . . . .
C112 C 0.5205(6) -0.1380(6) 0.5707(2) 0.0422(16) Uani 1 1 d . . . . .
C1 C 0.5374(6) 0.3958(5) 0.8120(2) 0.0397(16) Uani 1 1 d . . . . .
C88 C 0.1379(5) 0.6541(5) 0.8735(2) 0.0336(15) Uani 1 1 d . . . . .
H88 H 0.077763 0.703938 0.874152 0.040 Uiso 1 1 calc R U . . .
C197 C 0.3433(5) 0.1673(5) 0.6264(2) 0.0388(17) Uani 1 1 d . . . . .
H197 H 0.351593 0.108216 0.627206 0.047 Uiso 1 1 calc R U . . .
C11 C 0.4882(5) 0.4140(5) 0.9316(2) 0.0367(15) Uani 1 1 d . . . . .
C77 C 0.1577(4) 1.0136(4) 0.87195(19) 0.0250(13) Uani 1 1 d . . . . .
C115 C 0.6160(5) -0.0837(5) 0.5514(2) 0.0342(14) Uani 1 1 d . . . . .
C24 C 0.5221(5) 0.9155(5) 0.8092(2) 0.0326(14) Uani 1 1 d . . . . .
C94 C 0.5884(4) 0.6506(4) 0.8757(2) 0.0236(13) Uani 1 1 d . . . . .
C81 C 0.0552(5) 1.1764(4) 0.8720(2) 0.0351(16) Uani 1 1 d . . . . .
C111 C 0.6128(6) -0.1619(5) 0.5622(2) 0.0376(15) Uani 1 1 d . . . . .
C198 C 0.3178(5) 0.3379(5) 0.6247(2) 0.0348(15) Uani 1 1 d . . . . .
H198 H 0.308278 0.397588 0.624709 0.042 Uiso 1 1 calc R U . . .
C13 C 0.6186(5) 0.4212(5) 0.9290(2) 0.0357(15) Uani 1 1 d . . . . .
C53 C 0.0476(5) 0.8615(5) 0.9464(2) 0.0373(15) Uani 1 1 d . . . . .
C208 C 0.8664(5) -0.2746(5) 0.6289(2) 0.0371(16) Uani 1 1 d . . . . .
C4 C 0.5737(6) 0.5069(5) 0.7980(2) 0.0375(15) Uani 1 1 d . . . . .
C175 C 0.4227(6) 0.4169(5) 0.6953(2) 0.0382(15) Uani 1 1 d . . . . .
C101 C 0.5576(5) -0.1525(5) 0.6827(2) 0.0364(15) Uani 1 1 d . . . . .
C12 C 0.5831(6) 0.3660(5) 0.9217(2) 0.0391(16) Uani 1 1 d . . . . .
C205 C 0.7807(4) -0.1985(5) 0.6274(2) 0.0305(14) Uani 1 1 d . . . . .
H205 H 0.730941 -0.208173 0.626252 0.037 Uiso 1 1 calc R U . . .
C122 C 0.9722(5) -0.0318(5) 0.5574(2) 0.0320(14) Uani 1 1 d . . . . .
C206 C 0.9236(5) -0.1707(5) 0.6310(2) 0.0318(14) Uani 1 1 d . . . . .
H206 H 0.973015 -0.160978 0.632995 0.038 Uiso 1 1 calc R U . . .
C10 C 0.4128(6) 0.5450(6) 0.7857(2) 0.048(2) Uani 1 1 d . . . . .
H10M H 0.420585 0.537997 0.757430 0.071 Uiso 1 1 calc R U . . .
H10N H 0.390163 0.608247 0.793826 0.071 Uiso 1 1 calc R U . . .
H10O H 0.368729 0.527243 0.796981 0.071 Uiso 1 1 calc R U . . .
C124 C 1.0358(5) 0.0529(5) 0.5713(2) 0.0365(15) Uani 1 1 d . . . . .
C55 C -0.0559(5) 1.0027(5) 0.9308(2) 0.0372(15) Uani 1 1 d . . . . .
C14 C 0.5423(5) 0.5082(5) 0.9444(2) 0.0316(14) Uani 1 1 d . . . . .
C121 C 1.0540(5) -0.0887(5) 0.5724(2) 0.0358(15) Uani 1 1 d . . . . .
C29 C 0.5549(5) 0.8223(5) 0.7921(2) 0.0372(16) Uani 1 1 d . . . . .
H29A H 0.612600 0.779449 0.800916 0.056 Uiso 1 1 calc R U . . .
H29B H 0.564319 0.821941 0.763799 0.056 Uiso 1 1 calc R U . . .
H29C H 0.509089 0.804676 0.800370 0.056 Uiso 1 1 calc R U . . .
C192 C 0.7571(5) 0.4225(5) 0.6182(2) 0.0340(15) Uani 1 1 d . . . . .
C87 C 0.3115(6) 0.5090(5) 0.8729(2) 0.0403(17) Uani 1 1 d . . . . .
H87 H 0.371002 0.458710 0.873163 0.048 Uiso 1 1 calc R U . . .
C25 C 0.4337(5) 0.9905(5) 0.8088(2) 0.0369(15) Uani 1 1 d . . . . .
C93 C 0.5723(4) 0.7401(4) 0.87863(19) 0.0234(12) Uani 1 1 d . . . . .
C16 C 0.4301(7) 0.3705(6) 0.9346(3) 0.051(2) Uani 1 1 d . . . . .
H16Z H 0.365426 0.417538 0.938674 0.077 Uiso 1 1 calc R U . . .
H H 0.443192 0.331922 0.956503 0.077 Uiso 1 1 calc R U . . .
HA H 0.443657 0.333830 0.910684 0.077 Uiso 1 1 calc R U . . .
C31 C 0.3628(9) 1.0367(10) 0.9524(6) 0.034(3) Uani 0.547(16) 1 d D . P B 1
C119 C 0.4970(6) 0.0809(6) 0.5386(2) 0.0454(19) Uani 1 1 d . . . . .
H11A H 0.433069 0.123110 0.549219 0.068 Uiso 1 1 calc R U . . .
H11B H 0.504092 0.077997 0.510316 0.068 Uiso 1 1 calc R U . . .
H11C H 0.536022 0.101797 0.547380 0.068 Uiso 1 1 calc R U . . .
C126 C 1.1040(6) -0.1915(5) 0.5718(3) 0.048(2) Uani 1 1 d . . . . .
H12A H 1.124187 -0.210762 0.596917 0.073 Uiso 1 1 calc R U . . .
H12B H 1.157126 -0.216876 0.551424 0.073 Uiso 1 1 calc R U . . .
H12C H 1.062648 -0.213085 0.566695 0.073 Uiso 1 1 calc R U . . .
C54 C 0.0301(5) 0.9516(5) 0.9443(2) 0.0341(14) Uani 1 1 d . . . . .
C172 C 0.3758(5) 0.5569(5) 0.6738(3) 0.0437(17) Uani 1 1 d . . . . .
C20 C 0.3686(5) 0.5757(6) 0.9626(2) 0.0437(18) Uani 1 1 d . . . . .
H20J H 0.360100 0.634265 0.954808 0.066 Uiso 1 1 calc R U . . .
H20K H 0.362119 0.575445 0.990921 0.066 Uiso 1 1 calc R U . . .
H20L H 0.322534 0.565530 0.953395 0.066 Uiso 1 1 calc R U . . .
C3 C 0.6501(5) 0.4307(6) 0.8087(2) 0.0408(16) Uani 1 1 d . . . . .
C123 C 0.9616(5) 0.0554(5) 0.5559(2) 0.0335(14) Uani 1 1 d . . . . .
C22 C 0.5190(6) 1.0404(5) 0.8333(3) 0.0427(16) Uani 1 1 d . . . . .
C90 C 0.2399(6) 0.4931(5) 0.8718(3) 0.0422(19) Uani 1 1 d . . . . .
C19 C 0.5459(7) 0.5865(6) 0.9612(2) 0.0451(19) Uani 1 1 d . . . . .
H19G H 0.606493 0.579228 0.953028 0.068 Uiso 1 1 calc R U . . .
H19H H 0.534289 0.588636 0.989531 0.068 Uiso 1 1 calc R U . . .
H19I H 0.499399 0.642900 0.952110 0.068 Uiso 1 1 calc R U . . .
C30 C 0.3606(6) 0.9868(7) 0.7908(2) 0.048(2) Uani 1 1 d . . . . .
H30A H 0.356501 0.933926 0.799166 0.072 Uiso 1 1 calc R U . . .
H30B H 0.375586 0.982143 0.762571 0.072 Uiso 1 1 calc R U . . .
H30C H 0.301852 1.041812 0.798982 0.072 Uiso 1 1 calc R U . . .
C207 C 0.9401(5) -0.2592(5) 0.6304(2) 0.0345(15) Uani 1 1 d . . . . .
C2 C 0.6275(6) 0.3646(5) 0.8173(2) 0.0420(16) Uani 1 1 d . . . . .
C28 C 0.6785(5) 0.8954(6) 0.8235(3) 0.047(2) Uani 1 1 d . . . . .
H28A H 0.706881 0.913934 0.801875 0.071 Uiso 1 1 calc R U . . .
H28B H 0.701396 0.830419 0.820165 0.071 Uiso 1 1 calc R U . . .
H28C H 0.693551 0.908764 0.847849 0.071 Uiso 1 1 calc R U . . .
C125 C 1.0932(5) -0.0361(5) 0.5806(3) 0.0408(16) Uani 1 1 d . . . . .
C103 C 0.4193(5) -0.0236(6) 0.6851(2) 0.0398(16) Uani 1 1 d . . . . .
C23 C 0.5750(5) 0.9472(5) 0.8247(2) 0.0365(15) Uani 1 1 d . . . . .
C199 C 0.2434(4) 0.3264(5) 0.6251(2) 0.0330(15) Uani 1 1 d . . . . .
C35 C 0.4013(10) 1.0895(9) 0.9372(6) 0.036(3) Uani 0.547(16) 1 d D . P B 1
C6 C 0.4918(8) 0.3398(7) 0.8125(3) 0.058(2) Uani 1 1 d . . . . .
H6A H 0.427059 0.379054 0.810317 0.087 Uiso 1 1 calc R U . . .
H6B H 0.497414 0.309682 0.836775 0.087 Uiso 1 1 calc R U . . .
H6C H 0.521274 0.294267 0.790635 0.087 Uiso 1 1 calc R U . . .
C132 C 1.0092(14) 0.0628(15) 0.6848(9) 0.027(5) Uani 0.31(3) 1 d D . P A 1
C65 C -0.0564(6) 0.9492(5) 0.8199(3) 0.0440(17) Uani 1 1 d . . . . .
C105 C 0.5658(5) -0.0803(5) 0.6977(2) 0.0324(14) Uani 1 1 d . . . . .
C51 C -0.0894(5) 0.9447(6) 0.9254(2) 0.0412(16) Uani 1 1 d . . . . .
C194 C 0.9234(5) 0.3646(5) 0.6219(3) 0.048(2) Uani 1 1 d . . . . .
H19A H 0.935713 0.387350 0.597373 0.072 Uiso 1 1 calc R U . . .
H19B H 0.977086 0.306669 0.625534 0.072 Uiso 1 1 calc R U . . .
H19C H 0.909894 0.408220 0.643284 0.072 Uiso 1 1 calc R U . . .
C102 C 0.4666(6) -0.1165(6) 0.6753(2) 0.0409(16) Uani 1 1 d . . . . .
C118 C 0.3633(6) 0.0026(8) 0.5651(3) 0.059(3) Uani 1 1 d . . . . .
H11D H 0.332978 -0.003596 0.589796 0.088 Uiso 1 1 calc R U . . .
H11E H 0.349647 -0.023601 0.543907 0.088 Uiso 1 1 calc R U . . .
H11F H 0.341228 0.066779 0.561466 0.088 Uiso 1 1 calc R U . . .
C178 C 0.5867(6) 0.3716(6) 0.7067(2) 0.046(2) Uani 1 1 d . . . . .
H17A H 0.606959 0.308399 0.699424 0.070 Uiso 1 1 calc R U . . .
H17B H 0.578665 0.380390 0.734888 0.070 Uiso 1 1 calc R U . . .
H17C H 0.632598 0.386420 0.694908 0.070 Uiso 1 1 calc R U . . .
C89 C 0.1497(6) 0.5674(5) 0.8729(3) 0.0423(18) Uani 1 1 d . . . . .
C201 C 0.1489(5) 0.4053(6) 0.6231(3) 0.054(2) Uani 1 1 d . . . . .
H20A H 0.123767 0.392798 0.601874 0.080 Uiso 1 1 calc R U . . .
H20B H 0.152480 0.460091 0.618600 0.080 Uiso 1 1 calc R U . . .
H20C H 0.109137 0.414111 0.647589 0.080 Uiso 1 1 calc R U . . .
C210 C 1.0351(5) -0.3368(5) 0.6320(3) 0.0405(19) Uani 1 1 d . . . . .
H21A H 1.032890 -0.375752 0.652313 0.061 Uiso 1 1 calc R U . . .
H21B H 1.074369 -0.313176 0.637695 0.061 Uiso 1 1 calc R U . . .
H21C H 1.059844 -0.371841 0.606978 0.061 Uiso 1 1 calc R U . . .
C59 C 0.0869(6) 0.9860(6) 0.9586(2) 0.0447(19) Uani 1 1 d . . . . .
H59A H 0.151520 0.944766 0.948713 0.067 Uiso 1 1 calc R U . . .
H59B H 0.077979 0.989471 0.986949 0.067 Uiso 1 1 calc R U . . .
H59C H 0.068480 1.046258 0.949484 0.067 Uiso 1 1 calc R U . . .
C52 C -0.0263(5) 0.8583(6) 0.9346(2) 0.0411(16) Uani 1 1 d . . . . .
C66 C -0.0631(7) 0.8004(7) 0.8239(3) 0.054(2) Uani 1 1 d . . . . .
H66A H -0.018144 0.735638 0.820577 0.081 Uiso 1 1 calc R U . . .
H66B H -0.105915 0.815740 0.805300 0.081 Uiso 1 1 calc R U . . .
H66C H -0.096614 0.815193 0.850279 0.081 Uiso 1 1 calc R U . . .
C200 C 0.2577(5) 0.2373(5) 0.6254(3) 0.0409(18) Uani 1 1 d . . . . .
C120 C 0.7006(6) -0.0800(7) 0.5365(3) 0.052(2) Uani 1 1 d . . . . .
H12D H 0.689233 -0.018578 0.541286 0.079 Uiso 1 1 calc R U . . .
H12E H 0.716933 -0.096514 0.508600 0.079 Uiso 1 1 calc R U . . .
H12F H 0.750961 -0.122405 0.549792 0.079 Uiso 1 1 calc R U . . .
C21 C 0.4327(6) 1.0681(5) 0.8235(2) 0.0406(16) Uani 1 1 d . . . . .
C82 C 0.1276(5) 1.1904(4) 0.8757(3) 0.0381(17) Uani 1 1 d . . . . .
C159 C 1.0619(6) 0.1251(6) 0.5698(3) 0.048(2) Uani 1 1 d . . . . .
H15A H 1.010963 0.181736 0.563041 0.073 Uiso 1 1 calc R U . . .
H15B H 1.115704 0.106355 0.550129 0.073 Uiso 1 1 calc R U . . .
H15C H 1.075925 0.134084 0.595072 0.073 Uiso 1 1 calc R U . . .
C84 C 0.1118(6) 1.2859(5) 0.8785(3) 0.052(2) Uani 1 1 d . . . . .
H84A H 0.093304 1.314586 0.854334 0.078 Uiso 1 1 calc R U . . .
H84B H 0.168308 1.283825 0.882741 0.078 Uiso 1 1 calc R U . . .
H84C H 0.063479 1.320968 0.900109 0.078 Uiso 1 1 calc R U . . .
C179 C 0.5176(7) 0.5719(6) 0.6776(3) 0.051(2) Uani 1 1 d . . . . .
H17D H 0.581933 0.530200 0.679644 0.076 Uiso 1 1 calc R U . . .
H17E H 0.490296 0.618002 0.699198 0.076 Uiso 1 1 calc R U . . .
H17F H 0.513171 0.601102 0.653086 0.076 Uiso 1 1 calc R U . . .
C209 C 0.8803(6) -0.3679(5) 0.6301(3) 0.046(2) Uani 1 1 d . . . . .
H20D H 0.883967 -0.386312 0.656754 0.069 Uiso 1 1 calc R U . . .
H20E H 0.937205 -0.409866 0.613421 0.069 Uiso 1 1 calc R U . . .
H20F H 0.828922 -0.368726 0.620991 0.069 Uiso 1 1 calc R U . . .
C9 C 0.5687(8) 0.5918(6) 0.7834(3) 0.053(2) Uani 1 1 d . . . . .
H9A H 0.587427 0.583760 0.755301 0.080 Uiso 1 1 calc R U . . .
H9B H 0.609558 0.604752 0.795785 0.080 Uiso 1 1 calc R U . . .
H9C H 0.505906 0.642228 0.789566 0.080 Uiso 1 1 calc R U . . .
C58 C 0.1268(6) 0.7863(6) 0.9628(3) 0.053(2) Uani 1 1 d . . . . .
H58A H 0.139278 0.727911 0.951946 0.079 Uiso 1 1 calc R U . . .
H58B H 0.111751 0.789795 0.990974 0.079 Uiso 1 1 calc R U . . .
H58C H 0.181030 0.792367 0.956016 0.079 Uiso 1 1 calc R U . . .
C135 C 0.978(3) -0.0509(18) 0.6961(8) 0.041(5) Uani 0.31(3) 1 d D . P A 1
C129 C 0.3822(16) 0.5059(15) 0.5650(10) 0.042(6) Uani 0.29(3) 1 d D . P C 1
C171 C 0.3482(5) 0.4936(6) 0.6834(3) 0.0440(17) Uani 1 1 d . . . . .
C151 C 0.4163(17) 0.4129(17) 0.5546(9) 0.037(5) Uani 0.29(3) 1 d D . P C 1
C18 C 0.7190(6) 0.3900(7) 0.9274(3) 0.053(2) Uani 1 1 d . . . . .
H18D H 0.752281 0.357658 0.902361 0.079 Uiso 1 1 calc R U . . .
H18E H 0.743107 0.349639 0.948208 0.079 Uiso 1 1 calc R U . . .
H18F H 0.726475 0.442596 0.930746 0.079 Uiso 1 1 calc R U . . .
C127 C 0.9125(5) -0.0605(6) 0.5407(2) 0.0389(17) Uani 1 1 d . . . . .
H12G H 0.925394 -0.119651 0.549688 0.058 Uiso 1 1 calc R U . . .
H12H H 0.925296 -0.064706 0.512377 0.058 Uiso 1 1 calc R U . . .
H12I H 0.848071 -0.015924 0.549198 0.058 Uiso 1 1 calc R U . . .
C106 C 0.6266(7) -0.2523(6) 0.6814(3) 0.058(2) Uani 1 1 d . . . . .
H10A H 0.630816 -0.281227 0.656601 0.087 Uiso 1 1 calc R U . . .
H10B H 0.607318 -0.279835 0.702563 0.087 Uiso 1 1 calc R U . . .
H10C H 0.686470 -0.260390 0.684334 0.087 Uiso 1 1 calc R U . . .
C177 C 0.4210(8) 0.3355(7) 0.7122(3) 0.056(2) Uani 1 1 d . . . . .
H17G H 0.382081 0.321525 0.698855 0.084 Uiso 1 1 calc R U . . .
H17H H 0.396649 0.349181 0.739827 0.084 Uiso 1 1 calc R U . . .
H17I H 0.483170 0.283436 0.708806 0.084 Uiso 1 1 calc R U . . .
C91 C 0.2563(6) 0.3980(5) 0.8711(3) 0.056(3) Uani 1 1 d . . . . .
H91A H 0.232354 0.387106 0.896355 0.085 Uiso 1 1 calc R U . . .
H91B H 0.322069 0.355062 0.865225 0.085 Uiso 1 1 calc R U . . .
H91C H 0.225295 0.389864 0.851107 0.085 Uiso 1 1 calc R U . . .
C99 C 0.8467(5) 0.5114(5) 0.8765(3) 0.0417(19) Uani 1 1 d . . . . .
H99A H 0.890749 0.521591 0.859538 0.062 Uiso 1 1 calc R U . . .
H99B H 0.849436 0.456083 0.867233 0.062 Uiso 1 1 calc R U . . .
H99C H 0.861504 0.505045 0.902932 0.062 Uiso 1 1 calc R U . . .
C17 C 0.6387(7) 0.2629(6) 0.9144(3) 0.061(3) Uani 1 1 d . . . . .
H17P H 0.612346 0.243785 0.895833 0.091 Uiso 1 1 calc R U . . .
H17Q H 0.637220 0.234682 0.938815 0.091 Uiso 1 1 calc R U . . .
H17R H 0.702020 0.244461 0.903936 0.091 Uiso 1 1 calc R U . . .
C193 C 0.7407(6) 0.5179(5) 0.6162(3) 0.048(2) Uani 1 1 d . . . . .
H19D H 0.676346 0.559720 0.614215 0.073 Uiso 1 1 calc R U . . .
H19E H 0.779232 0.520922 0.593452 0.073 Uiso 1 1 calc R U . . .
H19F H 0.756030 0.534855 0.639636 0.073 Uiso 1 1 calc R U . . .
C70 C 0.1479(7) 0.7243(7) 0.7870(3) 0.060(3) Uani 1 1 d . . . . .
H70A H 0.207644 0.708415 0.793781 0.091 Uiso 1 1 calc R U . . .
H70B H 0.152217 0.719083 0.758752 0.091 Uiso 1 1 calc R U . . .
H70C H 0.128604 0.683118 0.798575 0.091 Uiso 1 1 calc R U . . .
C61 C -0.0141(5) 0.8543(5) 0.8171(2) 0.0362(15) Uani 1 1 d . . . . .
C128 C 0.8886(6) 0.1320(6) 0.5380(2) 0.0414(17) Uani 1 1 d . . . . .
H12J H 0.829503 0.137009 0.547229 0.062 Uiso 1 1 calc R U . . .
H12K H 0.902025 0.120953 0.509741 0.062 Uiso 1 1 calc R U . . .
H12L H 0.886527 0.188360 0.545096 0.062 Uiso 1 1 calc R U . . .
C117 C 0.4870(9) -0.2052(8) 0.5747(3) 0.066(3) Uani 1 1 d . . . . .
H11G H 0.529854 -0.258143 0.587077 0.099 Uiso 1 1 calc R U . . .
H11H H 0.482936 -0.224071 0.548960 0.099 Uiso 1 1 calc R U . . .
H11I H 0.426549 -0.176819 0.590507 0.099 Uiso 1 1 calc R U . . .
C110 C 0.6436(6) -0.0838(7) 0.7140(2) 0.048(2) Uani 1 1 d . . . . .
H11J H 0.699666 -0.140746 0.704857 0.073 Uiso 1 1 calc R U . . .
H11K H 0.631279 -0.080100 0.742298 0.073 Uiso 1 1 calc R U . . .
H11L H 0.651192 -0.032931 0.705485 0.073 Uiso 1 1 calc R U . . .
C108 C 0.3162(6) 0.0338(7) 0.6882(3) 0.056(2) Uani 1 1 d . . . . .
H10D H 0.297457 0.097521 0.693048 0.084 Uiso 1 1 calc R U . . .
H10E H 0.287411 0.014892 0.709508 0.084 Uiso 1 1 calc R U . . .
H10F H 0.297182 0.026106 0.663897 0.084 Uiso 1 1 calc R U . . .
C100 C 0.8141(5) 0.6969(5) 0.8810(3) 0.047(2) Uani 1 1 d . . . . .
H10P H 0.847793 0.664654 0.901934 0.070 Uiso 1 1 calc R U . . .
H10Q H 0.789576 0.761918 0.885726 0.070 Uiso 1 1 calc R U . . .
H10R H 0.855406 0.675752 0.856292 0.070 Uiso 1 1 calc R U . . .
C67 C -0.1596(7) 1.0139(7) 0.8274(3) 0.071(3) Uani 1 1 d . . . . .
H67A H -0.188925 0.985726 0.843426 0.106 Uiso 1 1 calc R U . . .
H67B H -0.183355 1.027421 0.802660 0.106 Uiso 1 1 calc R U . . .
H67C H -0.172595 1.070048 0.840818 0.106 Uiso 1 1 calc R U . . .
C64 C 0.0080(7) 0.9738(6) 0.8069(3) 0.0482(18) Uani 1 1 d . . . . .
C32 C 0.4360(14) 0.9491(10) 0.9568(4) 0.037(3) Uani 0.547(16) 1 d D . P B 1
C62 C 0.0794(5) 0.8194(5) 0.8019(2) 0.0403(16) Uani 1 1 d . . . . .
C60 C -0.1100(6) 1.1044(6) 0.9303(3) 0.052(2) Uani 1 1 d . . . . .
H60A H -0.069924 1.129236 0.932609 0.078 Uiso 1 1 calc R U . . .
H60B H -0.160185 1.129101 0.951959 0.078 Uiso 1 1 calc R U . . .
H60C H -0.134877 1.120993 0.905852 0.078 Uiso 1 1 calc R U . . .
C130 C 1.1888(6) -0.0742(7) 0.5900(3) 0.059(3) Uani 1 1 d . . . . .
H13A H 1.192788 -0.027485 0.604191 0.089 Uiso 1 1 calc R U . . .
H13B H 1.232215 -0.094045 0.565926 0.089 Uiso 1 1 calc R U . . .
H13C H 1.203457 -0.125772 0.605940 0.089 Uiso 1 1 calc R U . . .
C63 C 0.0918(6) 0.8959(7) 0.7962(2) 0.0493(18) Uani 1 1 d . . . . .
C83 C -0.0394(6) 1.2556(5) 0.8705(3) 0.051(2) Uani 1 1 d . . . . .
H83A H -0.066244 1.286865 0.896201 0.076 Uiso 1 1 calc R U . . .
H83B H -0.077922 1.233613 0.862031 0.076 Uiso 1 1 calc R U . . .
H83C H -0.035463 1.297524 0.852088 0.076 Uiso 1 1 calc R U . . .
C56 C -0.1873(5) 0.9751(8) 0.9204(3) 0.059(3) Uani 1 1 d . . . . .
H56A H -0.211954 1.030576 0.906511 0.089 Uiso 1 1 calc R U . . .
H56B H -0.224307 0.986797 0.945886 0.089 Uiso 1 1 calc R U . . .
H56C H -0.188837 0.927680 0.905582 0.089 Uiso 1 1 calc R U . . .
C7 C 0.6984(8) 0.2649(6) 0.8213(3) 0.069(3) Uani 1 1 d . . . . .
H7A H 0.730911 0.235669 0.795680 0.103 Uiso 1 1 calc R U . . .
H7B H 0.667133 0.233803 0.833202 0.103 Uiso 1 1 calc R U . . .
H7C H 0.742090 0.261802 0.837663 0.103 Uiso 1 1 calc R U . . .
C109 C 0.4558(7) 0.0915(6) 0.7155(2) 0.048(2) Uani 1 1 d . . . . .
H10G H 0.504185 0.104524 0.705555 0.072 Uiso 1 1 calc R U . . .
H10H H 0.449979 0.091396 0.743731 0.072 Uiso 1 1 calc R U . . .
H10I H 0.397811 0.137835 0.707956 0.072 Uiso 1 1 calc R U . . .
C134 C 1.0479(16) -0.0318(15) 0.6824(9) 0.036(5) Uani 0.31(3) 1 d D . P A 1
C137 C 0.8972(19) 0.031(2) 0.7068(7) 0.038(6) Uani 0.31(3) 1 d D . P A 1
C69 C 0.1825(9) 0.8884(13) 0.7793(3) 0.101(5) Uani 1 1 d . . . . .
H69A H 0.187120 0.937820 0.790668 0.152 Uiso 1 1 calc R U . . .
H69B H 0.185721 0.892163 0.751194 0.152 Uiso 1 1 calc R U . . .
H69C H 0.232939 0.830353 0.785179 0.152 Uiso 1 1 calc R U . . .
C154 C 0.455(2) 0.5220(17) 0.5629(9) 0.039(5) Uani 0.29(3) 1 d D . P C 1
C180 C 0.3108(7) 0.6560(6) 0.6695(4) 0.069(3) Uani 1 1 d . . . . .
H18A H 0.341423 0.679846 0.651409 0.103 Uiso 1 1 calc R U . . .
H18B H 0.292126 0.689456 0.694793 0.103 Uiso 1 1 calc R U . . .
H18C H 0.256832 0.662916 0.659630 0.103 Uiso 1 1 calc R U . . .
C26 C 0.3601(7) 1.1650(6) 0.8227(3) 0.059(3) Uani 1 1 d . . . . .
H26A H 0.349607 1.197098 0.847586 0.089 Uiso 1 1 calc R U . . .
H26B H 0.303356 1.168091 0.817969 0.089 Uiso 1 1 calc R U . . .
H26C H 0.379842 1.193047 0.801958 0.089 Uiso 1 1 calc R U . . .
C68 C -0.0148(11) 1.0684(8) 0.7970(4) 0.090(4) Uani 1 1 d . . . . .
H68A H -0.060307 1.112016 0.817545 0.134 Uiso 1 1 calc R U . . .
H68B H -0.039471 1.081620 0.772453 0.134 Uiso 1 1 calc R U . . .
H68C H 0.040667 1.072823 0.794452 0.134 Uiso 1 1 calc R U . . .
C213 C 0.8323(7) -0.3274(8) 0.7526(3) 0.066(3) Uani 1 1 d . . . . .
H213 H 0.769911 -0.295622 0.749144 0.079 Uiso 1 1 calc R U . . .
C169 C 0.359(4) 0.373(4) 0.5459(15) 0.12(2) Uani 0.29(3) 1 d D . P C 1
H16A H 0.318408 0.377462 0.569526 0.178 Uiso 0.29(3) 1 calc R U P C 1
H16B H 0.398720 0.309427 0.536748 0.178 Uiso 0.29(3) 1 calc R U P C 1
H16C H 0.322120 0.406378 0.525939 0.178 Uiso 0.29(3) 1 calc R U P C 1
C176 C 0.2511(6) 0.5144(8) 0.6894(3) 0.067(3) Uani 1 1 d . . . . .
H17J H 0.220690 0.548447 0.667981 0.101 Uiso 1 1 calc R U . . .
H17K H 0.219382 0.550600 0.713840 0.101 Uiso 1 1 calc R U . . .
H17L H 0.249695 0.457882 0.690140 0.101 Uiso 1 1 calc R U . . .
C116 C 0.6924(8) -0.2582(6) 0.5580(3) 0.063(3) Uani 1 1 d . . . . .
H11M H 0.749325 -0.257647 0.558512 0.094 Uiso 1 1 calc R U . . .
H11N H 0.695588 -0.287162 0.533299 0.094 Uiso 1 1 calc R U . . .
H11O H 0.683657 -0.291866 0.579318 0.094 Uiso 1 1 calc R U . . .
C8 C 0.7470(6) 0.4162(8) 0.8039(3) 0.069(3) Uani 1 1 d . . . . .
H8A H 0.777455 0.383334 0.825524 0.103 Uiso 1 1 calc R U . . .
H8B H 0.743968 0.474897 0.803751 0.103 Uiso 1 1 calc R U . . .
H8C H 0.781544 0.381019 0.779508 0.103 Uiso 1 1 calc R U . . .
C202 C 0.1780(5) 0.2216(6) 0.6244(3) 0.053(2) Uani 1 1 d . . . . .
H20G H 0.154769 0.239387 0.599676 0.079 Uiso 1 1 calc R U . . .
H20H H 0.129307 0.257844 0.645695 0.079 Uiso 1 1 calc R U . . .
H20I H 0.198460 0.157438 0.627063 0.079 Uiso 1 1 calc R U . . .
C226 C 0.8263(8) 0.4764(9) 0.5108(3) 0.073(3) Uani 1 1 d . . . . .
H226 H 0.766126 0.514697 0.523860 0.088 Uiso 1 1 calc R U . . .
C27 C 0.5543(8) 1.1041(7) 0.8412(4) 0.073(3) Uani 1 1 d . . . . .
H27A H 0.608649 1.072124 0.853956 0.110 Uiso 1 1 calc R U . . .
H27B H 0.506752 1.156325 0.858013 0.110 Uiso 1 1 calc R U . . .
H27C H 0.569974 1.124858 0.816678 0.110 Uiso 1 1 calc R U . . .
C57 C -0.0463(7) 0.7822(7) 0.9400(3) 0.060(3) Uani 1 1 d . . . . .
H57A H -0.074616 0.777166 0.918289 0.090 Uiso 1 1 calc R U . . .
H57B H -0.087964 0.794405 0.964234 0.090 Uiso 1 1 calc R U . . .
H57C H 0.010863 0.725402 0.941127 0.090 Uiso 1 1 calc R U . . .
C212 C 0.9799(8) -0.3464(8) 0.7382(3) 0.066(3) Uani 1 1 d . . . . .
H212 H 1.019460 -0.327193 0.725404 0.080 Uiso 1 1 calc R U . . .
C225 C 0.8674(8) 0.3858(8) 0.5151(3) 0.073(3) Uani 1 1 d . . . . .
H225 H 0.835783 0.362056 0.531161 0.087 Uiso 1 1 calc R U . . .
C233 C 0.2274(8) 1.3884(9) 1.0190(4) 0.075(3) Uani 1 1 d . . . . .
H233 H 0.271771 1.368824 1.035999 0.089 Uiso 1 1 calc R U . . .
C158 C 0.5128(17) 0.3731(16) 0.5456(7) 0.033(6) Uani 0.29(3) 1 d D . P C 1
C107 C 0.4206(8) -0.1706(8) 0.6686(3) 0.066(3) Uani 1 1 d . . . . .
H10J H 0.371318 -0.136605 0.653271 0.098 Uiso 1 1 calc R U . . .
H10K H 0.395225 -0.181400 0.693589 0.098 Uiso 1 1 calc R U . . .
H10L H 0.465559 -0.228538 0.654673 0.098 Uiso 1 1 calc R U . . .
C156 C 0.5345(17) 0.442(2) 0.5493(7) 0.035(6) Uani 0.29(3) 1 d D . P C 1
C162 C 0.281(2) 0.575(3) 0.5711(14) 0.072(14) Uani 0.29(3) 1 d D . P C 1
H16D H 0.247710 0.551179 0.587270 0.108 Uiso 0.29(3) 1 calc R U P C 1
H16E H 0.259338 0.588584 0.546022 0.108 Uiso 0.29(3) 1 calc R U P C 1
H16F H 0.271365 0.630680 0.584005 0.108 Uiso 0.29(3) 1 calc R U P C 1
C211 C 0.8913(8) -0.3018(8) 0.7346(4) 0.070(3) Uani 1 1 d . . . . .
H211 H 0.868789 -0.251213 0.719146 0.084 Uiso 1 1 calc R U . . .
C34 C 0.4969(9) 1.0346(12) 0.9345(5) 0.035(3) Uani 0.547(16) 1 d D . P B 1
C92 C 0.0688(6) 0.5546(6) 0.8713(3) 0.052(2) Uani 1 1 d . . . . .
H92A H 0.086567 0.503611 0.852907 0.077 Uiso 1 1 calc R U . . .
H92B H 0.018844 0.609635 0.862910 0.077 Uiso 1 1 calc R U . . .
H92C H 0.048494 0.542278 0.897039 0.077 Uiso 1 1 calc R U . . .
C33 C 0.5192(11) 0.9481(11) 0.9465(5) 0.037(3) Uani 0.547(16) 1 d D . P B 1
C216 C 0.9570(9) -0.4466(9) 0.7791(4) 0.081(4) Uani 1 1 d . . . . .
H216 H 0.980415 -0.497442 0.794423 0.098 Uiso 1 1 calc R U . . .
C234 C 0.1889(9) 1.3384(9) 1.0126(4) 0.080(3) Uani 1 1 d . . . . .
H234 H 0.207666 1.283374 1.024854 0.095 Uiso 1 1 calc R U . . .
C149 C 0.852(3) 0.1990(19) 0.7141(12) 0.063(12) Uani 0.31(3) 1 d D . P A 1
H14A H 0.866414 0.237430 0.697010 0.094 Uiso 0.31(3) 1 calc R U P A 1
H14B H 0.860231 0.208752 0.740535 0.094 Uiso 0.31(3) 1 calc R U P A 1
H14C H 0.788817 0.214499 0.713705 0.094 Uiso 0.31(3) 1 calc R U P A 1
C148 C 0.806(3) 0.041(5) 0.7223(9) 0.087(15) Uani 0.31(3) 1 d D . P A 1
H14D H 0.793297 0.055018 0.750391 0.130 Uiso 0.31(3) 1 calc R U P A 1
H14E H 0.806203 -0.014751 0.716612 0.130 Uiso 0.31(3) 1 calc R U P A 1
H14F H 0.758210 0.091023 0.710111 0.130 Uiso 0.31(3) 1 calc R U P A 1
C217 C 1.1108(10) -0.7741(10) 0.7698(4) 0.085(4) Uani 1 1 d . . . . .
H217 H 1.132584 -0.821896 0.786681 0.101 Uiso 1 1 calc R U . . .
C219 C 0.9885(9) -0.6648(8) 0.7395(4) 0.078(3) Uani 1 1 d . . . . .
H219 H 0.926722 -0.638190 0.735350 0.094 Uiso 1 1 calc R U . . .
C141 C 1.064(3) 0.109(3) 0.6788(12) 0.050(10) Uani 0.31(3) 1 d D . P A 1
H14G H 1.117550 0.074598 0.658983 0.075 Uiso 0.31(3) 1 calc R U P A 1
H14H H 1.084761 0.114089 0.703126 0.075 Uiso 0.31(3) 1 calc R U P A 1
H14I H 1.026473 0.170213 0.670288 0.075 Uiso 0.31(3) 1 calc R U P A 1
C215 C 1.0142(9) -0.4196(8) 0.7603(4) 0.073(3) Uani 1 1 d . . . . .
H215 H 1.077377 -0.451382 0.762565 0.088 Uiso 1 1 calc R U . . .
C214 C 0.8634(9) -0.3989(10) 0.7758(4) 0.080(4) Uani 1 1 d . . . . .
H214 H 0.822615 -0.415813 0.789218 0.096 Uiso 1 1 calc R U . . .
C224 C 0.9524(9) 0.3297(9) 0.4969(3) 0.078(3) Uani 1 1 d . . . . .
H224 H 0.980419 0.266518 0.499831 0.093 Uiso 1 1 calc R U . . .
C220 C 1.0442(10) -0.6348(10) 0.7212(4) 0.090(4) Uani 1 1 d . . . . .
H220 H 1.020897 -0.586810 0.704497 0.107 Uiso 1 1 calc R U . . .
C45 C 0.2630(11) 1.0719(18) 0.9652(6) 0.055(6) Uani 0.547(16) 1 d D . P B 1
H45A H 0.227346 1.117830 0.948012 0.083 Uiso 0.547(16) 1 calc R U P B 1
H45B H 0.245867 1.098832 0.991765 0.083 Uiso 0.547(16) 1 calc R U P B 1
H45C H 0.250399 1.022042 0.964220 0.083 Uiso 0.547(16) 1 calc R U P B 1
C232 C 0.2027(10) 1.4681(10) 1.0010(4) 0.081(4) Uani 1 1 d . . . . .
H232 H 0.229296 1.503597 1.005772 0.097 Uiso 1 1 calc R U . . .
C223 C 0.9992(9) 0.3641(11) 0.4737(4) 0.093(4) Uani 1 1 d . . . . .
H223 H 1.059234 0.324842 0.460710 0.112 Uiso 1 1 calc R U . . .
C227 C 0.8689(9) 0.5138(8) 0.4883(4) 0.074(3) Uani 1 1 d . . . . .
H227 H 0.838939 0.577030 0.485460 0.089 Uiso 1 1 calc R U . . .
C231 C 0.1392(11) 1.4955(10) 0.9761(4) 0.092(4) Uani 1 1 d . . . . .
H231 H 0.123001 1.548794 0.962711 0.111 Uiso 1 1 calc R U . . .
C218 C 1.0235(10) -0.7328(9) 0.7634(4) 0.080(3) Uani 1 1 d . . . . .
H218 H 0.984349 -0.752346 0.776303 0.096 Uiso 1 1 calc R U . . .
C164 C 0.448(4) 0.613(2) 0.5653(10) 0.061(11) Uani 0.29(3) 1 d D . P C 1
H16G H 0.481362 0.615297 0.585511 0.092 Uiso 0.29(3) 1 calc R U P C 1
H16H H 0.383280 0.660024 0.571586 0.092 Uiso 0.29(3) 1 calc R U P C 1
H16I H 0.473516 0.623678 0.540363 0.092 Uiso 0.29(3) 1 calc R U P C 1
C229 C 0.1242(9) 1.3643(9) 0.9891(4) 0.078(3) Uani 1 1 d . . . . .
H229 H 0.097228 1.328552 0.985398 0.094 Uiso 1 1 calc R U . . .
C230 C 0.0982(11) 1.4426(10) 0.9707(4) 0.094(4) Uani 1 1 d . . . . .
H230 H 0.052701 1.461670 0.954298 0.113 Uiso 1 1 calc R U . . .
C44 C 0.3515(14) 1.1893(9) 0.9310(6) 0.049(5) Uani 0.547(16) 1 d D . P B 1
H44A H 0.381011 1.200478 0.907299 0.074 Uiso 0.547(16) 1 calc R U P B 1
H44B H 0.353354 1.222897 0.953100 0.074 Uiso 0.547(16) 1 calc R U P B 1
H44C H 0.287836 1.209177 0.928625 0.074 Uiso 0.547(16) 1 calc R U P B 1
C228 C 0.9567(9) 0.4573(9) 0.4696(4) 0.079(3) Uani 1 1 d . . . . .
H228 H 0.988204 0.481771 0.454123 0.094 Uiso 1 1 calc R U . . .
C222 C 1.1680(10) -0.7461(11) 0.7514(4) 0.097(5) Uani 1 1 d . . . . .
H222 H 1.230198 -0.775341 0.755245 0.116 Uiso 1 1 calc R U . . .
C221 C 1.1347(12) -0.6751(12) 0.7274(4) 0.103(5) Uani 1 1 d . . . . .
H221 H 1.173376 -0.654167 0.715210 0.124 Uiso 1 1 calc R U . . .
C46 C 0.4253(19) 0.8705(12) 0.9717(4) 0.065(6) Uani 0.547(16) 1 d D . P B 1
H46A H 0.388983 0.858994 0.955515 0.098 Uiso 0.547(16) 1 calc R U P B 1
H46B H 0.394223 0.885686 0.998487 0.098 Uiso 0.547(16) 1 calc R U P B 1
H46C H 0.485646 0.816397 0.970617 0.098 Uiso 0.547(16) 1 calc R U P B 1
C143 C 1.146(2) -0.102(3) 0.6754(12) 0.085(14) Uani 0.31(3) 1 d D . P A 1
H14J H 1.182748 -0.074390 0.666009 0.128 Uiso 0.31(3) 1 calc R U P A 1
H14K H 1.165111 -0.130346 0.699624 0.128 Uiso 0.31(3) 1 calc R U P A 1
H14L H 1.156143 -0.148462 0.656010 0.128 Uiso 0.31(3) 1 calc R U P A 1
C145 C 0.996(5) -0.144(3) 0.7061(13) 0.097(16) Uani 0.31(3) 1 d D . P A 1
H14M H 1.058581 -0.188962 0.694916 0.145 Uiso 0.31(3) 1 calc R U P A 1
H14N H 0.988761 -0.146341 0.734296 0.145 Uiso 0.31(3) 1 calc R U P A 1
H14O H 0.952718 -0.156098 0.695635 0.145 Uiso 0.31(3) 1 calc R U P A 1
C43 C 0.5663(13) 1.0663(16) 0.9279(5) 0.059(5) Uani 0.547(16) 1 d D . P B 1
H43A H 0.623801 1.017947 0.913809 0.088 Uiso 0.547(16) 1 calc R U P B 1
H43B H 0.576991 1.081406 0.952980 0.088 Uiso 0.547(16) 1 calc R U P B 1
H43C H 0.542688 1.119831 0.912843 0.088 Uiso 0.547(16) 1 calc R U P B 1
C168 C 0.575(3) 0.2760(18) 0.5294(9) 0.074(13) Uani 0.29(3) 1 d D . P C 1
H16J H 0.585047 0.274195 0.501118 0.111 Uiso 0.29(3) 1 calc R U P C 1
H16K H 0.545987 0.240230 0.537666 0.111 Uiso 0.29(3) 1 calc R U P C 1
H16L H 0.633416 0.250930 0.539133 0.111 Uiso 0.29(3) 1 calc R U P C 1
C166 C 0.627(2) 0.428(4) 0.5337(10) 0.076(13) Uani 0.29(3) 1 d D . P C 1
H16M H 0.630638 0.437358 0.505936 0.114 Uiso 0.29(3) 1 calc R U P C 1
H16N H 0.674359 0.366192 0.537691 0.114 Uiso 0.29(3) 1 calc R U P C 1
H16O H 0.637737 0.471136 0.547209 0.114 Uiso 0.29(3) 1 calc R U P C 1
C42 C 0.6125(12) 0.8766(13) 0.9553(6) 0.069(7) Uani 0.547(16) 1 d D . P B 1
H42A H 0.618746 0.816702 0.952538 0.103 Uiso 0.547(16) 1 calc R U P B 1
H42B H 0.618687 0.888031 0.981858 0.103 Uiso 0.547(16) 1 calc R U P B 1
H42C H 0.660278 0.878808 0.937214 0.103 Uiso 0.547(16) 1 calc R U P B 1
C50 C 0.2521(13) 1.115(2) 0.9602(9) 0.078(11) Uani 0.453(16) 1 d D . P B 2
H50A H 0.237084 1.175245 0.951808 0.118 Uiso 0.453(16) 1 calc R U P B 2
H50B H 0.235458 1.118680 0.988321 0.118 Uiso 0.453(16) 1 calc R U P B 2
H50C H 0.218132 1.093353 0.947514 0.118 Uiso 0.453(16) 1 calc R U P B 2
C49 C 0.401(2) 1.1712(13) 0.9370(8) 0.069(8) Uani 0.453(16) 1 d D . P B 2
H49A H 0.373146 1.195099 0.913730 0.104 Uiso 0.453(16) 1 calc R U P B 2
H49B H 0.458623 1.172281 0.935129 0.104 Uiso 0.453(16) 1 calc R U P B 2
H49C H 0.359722 1.208594 0.959868 0.104 Uiso 0.453(16) 1 calc R U P B 2
C40 C 0.3527(11) 1.0511(11) 0.9494(7) 0.037(4) Uani 0.453(16) 1 d D . P B 2
C39 C 0.4211(13) 1.0755(11) 0.9402(7) 0.040(4) Uani 0.453(16) 1 d D . P B 2
C36 C 0.3976(15) 0.9594(12) 0.9579(5) 0.034(3) Uani 0.453(16) 1 d D . P B 2
C41 C 0.3509(17) 0.9065(15) 0.9718(6) 0.049(5) Uani 0.453(16) 1 d D . P B 2
H41A H 0.290421 0.934422 0.963669 0.074 Uiso 0.453(16) 1 calc R U P B 2
H41B H 0.344228 0.906859 1.000144 0.074 Uiso 0.453(16) 1 calc R U P B 2
H41C H 0.387825 0.844012 0.960746 0.074 Uiso 0.453(16) 1 calc R U P B 2
C37 C 0.4915(14) 0.9265(11) 0.9544(5) 0.037(4) Uani 0.453(16) 1 d D . P B 2
C47 C 0.5610(17) 0.8364(12) 0.9672(6) 0.065(7) Uani 0.453(16) 1 d D . P B 2
H47A H 0.545326 0.790415 0.961412 0.097 Uiso 0.453(16) 1 calc R U P B 2
H47B H 0.560866 0.841527 0.995165 0.097 Uiso 0.453(16) 1 calc R U P B 2
H47C H 0.621821 0.818939 0.953471 0.097 Uiso 0.453(16) 1 calc R U P B 2
C38 C 0.5058(11) 0.9981(16) 0.9433(6) 0.039(4) Uani 0.453(16) 1 d D . P B 2
C48 C 0.5983(13) 0.991(2) 0.9410(6) 0.063(7) Uani 0.453(16) 1 d D . P B 2
H48A H 0.642593 0.940928 0.922273 0.095 Uiso 0.453(16) 1 calc R U P B 2
H48B H 0.618154 0.979063 0.966477 0.095 Uiso 0.453(16) 1 calc R U P B 2
H48C H 0.593980 1.047387 0.932617 0.095 Uiso 0.453(16) 1 calc R U P B 2
C163 C 0.3828(17) 0.6448(10) 0.5790(5) 0.068(5) Uani 0.71(3) 1 d D . P C 2
H16P H 0.324546 0.669870 0.596333 0.102 Uiso 0.71(3) 1 calc R U P C 2
H16Q H 0.373114 0.675220 0.554747 0.102 Uiso 0.71(3) 1 calc R U P C 2
H16R H 0.425958 0.654196 0.591401 0.102 Uiso 0.71(3) 1 calc R U P C 2
C153 C 0.4212(12) 0.5450(9) 0.5706(5) 0.043(3) Uani 0.71(3) 1 d D . P C 2
C160 C 0.3711(7) 0.5016(8) 0.5674(4) 0.034(3) Uani 0.71(3) 1 d D . P C 2
C161 C 0.2673(8) 0.5479(12) 0.5750(6) 0.054(4) Uani 0.71(3) 1 d D . P C 2
H16S H 0.248769 0.502120 0.577318 0.080 Uiso 0.71(3) 1 calc R U P C 2
H16T H 0.241928 0.584966 0.553407 0.080 Uiso 0.71(3) 1 calc R U P C 2
H16U H 0.244254 0.586546 0.599011 0.080 Uiso 0.71(3) 1 calc R U P C 2
C152 C 0.4319(10) 0.4119(9) 0.5510(4) 0.043(3) Uani 0.71(3) 1 d D . P C 2
C170 C 0.4033(17) 0.3483(11) 0.5372(5) 0.072(6) Uani 0.71(3) 1 d D . P C 2
H17M H 0.446445 0.286515 0.543056 0.108 Uiso 0.71(3) 1 calc R U P C 2
H17N H 0.402964 0.350969 0.509200 0.108 Uiso 0.71(3) 1 calc R U P C 2
H17O H 0.341948 0.365847 0.550342 0.108 Uiso 0.71(3) 1 calc R U P C 2
C157 C 0.5213(9) 0.4016(12) 0.5449(4) 0.051(3) Uani 0.71(3) 1 d D . P C 2
C167 C 0.6061(15) 0.3149(17) 0.5272(4) 0.116(11) Uani 0.71(3) 1 d D . P C 2
H16V H 0.660384 0.312026 0.535035 0.174 Uiso 0.71(3) 1 calc R U P C 2
H16W H 0.610927 0.314136 0.498922 0.174 Uiso 0.71(3) 1 calc R U P C 2
H16X H 0.601517 0.262714 0.536190 0.174 Uiso 0.71(3) 1 calc R U P C 2
C155 C 0.5120(11) 0.4848(15) 0.5560(5) 0.050(4) Uani 0.71(3) 1 d D . P C 2
C165 C 0.5872(15) 0.507(2) 0.5455(7) 0.099(9) Uani 0.71(3) 1 d D . P C 2
H16Y H 0.582854 0.531168 0.519887 0.148 Uiso 0.71(3) 1 calc R U P C 2
HB H 0.646616 0.451641 0.544981 0.148 Uiso 0.71(3) 1 calc R U P C 2
HC H 0.580817 0.551610 0.564714 0.148 Uiso 0.71(3) 1 calc R U P C 2
C150 C 0.8767(18) 0.2116(10) 0.7071(6) 0.066(6) Uani 0.69(3) 1 d D . P A 2
H15D H 0.915395 0.233401 0.693526 0.099 Uiso 0.69(3) 1 calc R U P A 2
H15E H 0.871201 0.222229 0.735066 0.099 Uiso 0.69(3) 1 calc R U P A 2
H15F H 0.815908 0.244154 0.699163 0.099 Uiso 0.69(3) 1 calc R U P A 2
C140 C 0.9190(10) 0.1115(9) 0.6970(5) 0.041(3) Uani 0.69(3) 1 d D . P A 2
C131 C 1.0136(9) 0.0472(11) 0.6872(5) 0.045(3) Uani 0.69(3) 1 d D . P A 2
C142 C 1.0874(15) 0.072(2) 0.6813(8) 0.078(8) Uani 0.69(3) 1 d D . P A 2
H14P H 1.144308 0.019704 0.668628 0.117 Uiso 0.69(3) 1 calc R U P A 2
H14Q H 1.096671 0.087809 0.706437 0.117 Uiso 0.69(3) 1 calc R U P A 2
H14R H 1.069202 0.122972 0.665017 0.117 Uiso 0.69(3) 1 calc R U P A 2
C133 C 1.0234(11) -0.0399(9) 0.6897(4) 0.042(3) Uani 0.69(3) 1 d D . P A 2
C144 C 1.1096(16) -0.1284(12) 0.6869(6) 0.087(8) Uani 0.69(3) 1 d D . P A 2
H14S H 1.116020 -0.153080 0.712495 0.130 Uiso 0.69(3) 1 calc R U P A 2
H14T H 1.161532 -0.120038 0.677912 0.130 Uiso 0.69(3) 1 calc R U P A 2
H14U H 1.107911 -0.170445 0.668652 0.130 Uiso 0.69(3) 1 calc R U P A 2
C136 C 0.9364(14) -0.0283(10) 0.7019(4) 0.037(3) Uani 0.69(3) 1 d D . P A 2
C146 C 0.919(2) -0.1023(16) 0.7158(5) 0.086(8) Uani 0.69(3) 1 d D . P A 2
H14V H 0.967294 -0.160433 0.703161 0.128 Uiso 0.69(3) 1 calc R U P A 2
H14W H 0.859724 -0.090385 0.709338 0.128 Uiso 0.69(3) 1 calc R U P A 2
H14X H 0.917315 -0.104240 0.743890 0.128 Uiso 0.69(3) 1 calc R U P A 2
C138 C 0.8728(9) 0.0639(11) 0.7054(4) 0.035(3) Uani 0.69(3) 1 d D . P A 2
C147 C 0.7727(10) 0.1035(16) 0.7205(4) 0.063(5) Uani 0.69(3) 1 d D . P A 2
H14Y H 0.763429 0.109604 0.748806 0.094 Uiso 0.69(3) 1 calc R U P A 2
HD H 0.751741 0.063563 0.711979 0.094 Uiso 0.69(3) 1 calc R U P A 2
HE H 0.737954 0.163100 0.710437 0.094 Uiso 0.69(3) 1 calc R U P A 2

loop_
_atom_site_aniso_label
_atom_site_aniso_U_11
_atom_site_aniso_U_22
_atom_site_aniso_U_33
_atom_site_aniso_U_23
_atom_site_aniso_U_13
_atom_site_aniso_U_12
Yb1 0.01922(16) 0.01563(15) 0.03088(17) 0.00044(12) -0.00435(12) -0.00714(13)
Yb4 0.02005(16) 0.01823(16) 0.03236(17) 0.00101(12) -0.00567(13) -0.01122(13)
Yb3 0.01739(16) 0.02100(16) 0.03282(17) 0.00333(13) -0.00723(13) -0.00963(13)
Yb5 0.01692(16) 0.01930(16) 0.03509(18) 0.00382(13) -0.00869(13) -0.00898(13)
Yb2 0.02025(16) 0.01822(16) 0.03594(18) -0.00011(13) -0.00760(13) -0.01053(13)
Yb6 0.01815(16) 0.01680(15) 0.03466(18) 0.00450(13) -0.00585(13) -0.00752(13)
N4 0.020(2) 0.009(2) 0.030(3) 0.0003(18) 0.0030(19) -0.0027(19)
N2 0.015(2) 0.016(2) 0.033(3) -0.0020(19) -0.0050(19) -0.0122(19)
N11 0.015(2) 0.013(2) 0.032(3) 0.0034(19) -0.0080(19) -0.0062(19)
N12 0.012(2) 0.017(2) 0.030(3) 0.0002(19) -0.0042(19) -0.0067(19)
N8 0.021(2) 0.015(2) 0.031(3) 0.0024(19) -0.005(2) -0.0112(19)
N10 0.016(2) 0.019(2) 0.032(3) 0.003(2) -0.007(2) -0.009(2)
N5 0.017(2) 0.017(2) 0.032(3) 0.000(2) -0.008(2) -0.0087(19)
N3 0.018(2) 0.018(2) 0.030(3) 0.0007(19) -0.005(2) -0.0069(19)
N7 0.018(2) 0.020(2) 0.033(3) 0.002(2) -0.002(2) -0.011(2)
N6 0.016(2) 0.021(2) 0.035(3) 0.006(2) -0.007(2) -0.010(2)
N9 0.020(2) 0.018(2) 0.032(3) 0.000(2) -0.003(2) -0.005(2)
N1 0.015(2) 0.017(2) 0.028(3) -0.0019(19) -0.0025(19) -0.0076(19)
C185 0.020(3) 0.010(2) 0.021(3) 0.000(2) -0.004(2) -0.008(2)
C73 0.012(2) 0.017(2) 0.028(3) 0.000(2) -0.004(2) -0.004(2)
C74 0.010(2) 0.012(2) 0.030(3) 0.002(2) 0.001(2) -0.006(2)
C75 0.012(2) 0.015(2) 0.028(3) 0.003(2) -0.004(2) -0.006(2)
C76 0.014(2) 0.012(2) 0.027(3) 0.001(2) -0.005(2) -0.005(2)
C196 0.016(3) 0.019(3) 0.037(3) 0.004(2) -0.004(2) -0.008(2)
C186 0.017(3) 0.016(2) 0.030(3) 0.007(2) -0.007(2) -0.010(2)
C190 0.018(3) 0.018(3) 0.051(4) -0.001(3) -0.005(3) -0.010(2)
C203 0.014(3) 0.018(3) 0.036(3) 0.001(2) -0.007(2) -0.008(2)
C71 0.019(3) 0.023(3) 0.030(3) 0.003(2) -0.005(2) -0.012(2)
C183 0.025(3) 0.015(2) 0.026(3) 0.002(2) -0.004(2) -0.013(2)
C181 0.013(2) 0.016(2) 0.032(3) 0.007(2) -0.005(2) -0.008(2)
C78 0.015(3) 0.017(3) 0.039(4) 0.004(2) -0.010(2) -0.001(2)
C195 0.021(3) 0.020(3) 0.038(4) 0.004(3) -0.008(3) -0.009(2)
C97 0.025(3) 0.018(3) 0.051(4) 0.002(3) -0.006(3) -0.007(3)
C98 0.014(3) 0.017(3) 0.060(5) -0.004(3) -0.003(3) -0.005(2)
C72 0.019(3) 0.013(2) 0.029(3) -0.002(2) -0.002(2) -0.008(2)
C85 0.018(3) 0.021(3) 0.037(3) 0.002(2) -0.007(2) -0.010(2)
C79 0.028(3) 0.007(2) 0.056(4) 0.004(3) -0.020(3) -0.005(2)
C187 0.021(3) 0.023(3) 0.037(3) 0.002(3) -0.005(2) -0.015(2)
C86 0.026(3) 0.017(3) 0.043(4) 0.004(3) -0.011(3) -0.013(2)
C182 0.022(3) 0.018(3) 0.031(3) 0.004(2) -0.010(2) -0.012(2)
C204 0.019(3) 0.023(3) 0.037(3) -0.002(2) -0.004(2) -0.014(2)
C96 0.015(3) 0.025(3) 0.044(4) 0.000(3) -0.006(3) -0.011(2)
C80 0.023(3) 0.027(3) 0.061(5) 0.010(3) -0.016(3) -0.013(3)
C5 0.038(4) 0.033(3) 0.034(3) -0.005(3) -0.006(3) -0.011(3)
C188 0.020(3) 0.019(3) 0.034(3) 0.005(2) -0.007(2) -0.013(2)
C95 0.021(3) 0.018(3) 0.052(4) 0.002(3) -0.008(3) -0.007(2)
C15 0.030(3) 0.029(3) 0.033(3) 0.008(3) -0.006(3) -0.012(3)
C113 0.034(3) 0.046(4) 0.042(4) -0.002(3) -0.010(3) -0.024(3)
C104 0.033(3) 0.030(3) 0.033(3) 0.000(3) 0.001(3) -0.015(3)
C114 0.035(3) 0.037(4) 0.035(3) 0.001(3) -0.012(3) -0.020(3)
C189 0.019(3) 0.015(3) 0.054(4) 0.005(3) -0.012(3) -0.006(2)
C184 0.012(2) 0.015(2) 0.027(3) 0.001(2) -0.003(2) -0.004(2)
C139 0.013(9) 0.032(10) 0.032(9) 0.008(8) -0.006(7) -0.002(7)
C191 0.019(3) 0.028(3) 0.060(5) 0.005(3) -0.011(3) -0.015(3)
C173 0.037(4) 0.025(3) 0.047(4) -0.001(3) -0.009(3) -0.014(3)
C174 0.032(3) 0.026(3) 0.035(3) -0.005(3) -0.003(3) -0.008(3)
C112 0.057(4) 0.041(4) 0.044(4) 0.000(3) -0.013(3) -0.034(3)
C1 0.054(4) 0.033(4) 0.038(4) -0.005(3) -0.009(3) -0.025(3)
C88 0.024(3) 0.028(3) 0.054(4) 0.006(3) -0.010(3) -0.016(3)
C197 0.028(3) 0.036(4) 0.058(5) -0.001(3) -0.008(3) -0.020(3)
C11 0.040(4) 0.029(3) 0.044(4) 0.008(3) -0.012(3) -0.019(3)
C77 0.023(3) 0.013(3) 0.037(3) 0.001(2) -0.007(3) -0.007(2)
C115 0.032(3) 0.037(3) 0.036(3) -0.003(3) -0.006(3) -0.019(3)
C24 0.034(3) 0.028(3) 0.038(3) 0.005(3) -0.002(3) -0.019(3)
C94 0.010(2) 0.021(3) 0.043(4) -0.002(3) -0.003(2) -0.010(2)
C81 0.026(3) 0.016(3) 0.061(5) 0.005(3) -0.014(3) -0.007(3)
C111 0.045(4) 0.027(3) 0.041(4) -0.003(3) -0.011(3) -0.016(3)
C198 0.024(3) 0.028(3) 0.053(4) 0.001(3) -0.007(3) -0.013(3)
C13 0.026(3) 0.034(3) 0.039(4) 0.008(3) -0.009(3) -0.008(3)
C53 0.030(3) 0.042(4) 0.034(3) 0.005(3) -0.003(3) -0.014(3)
C208 0.027(3) 0.024(3) 0.061(5) -0.001(3) -0.007(3) -0.014(3)
C4 0.042(4) 0.034(3) 0.035(3) -0.007(3) 0.004(3) -0.020(3)
C175 0.040(4) 0.034(4) 0.037(3) -0.005(3) 0.004(3) -0.018(3)
C101 0.040(4) 0.026(3) 0.040(4) 0.004(3) -0.001(3) -0.016(3)
C12 0.038(4) 0.030(3) 0.044(4) 0.006(3) -0.009(3) -0.012(3)
C205 0.014(3) 0.024(3) 0.048(4) -0.001(3) -0.002(3) -0.005(2)
C122 0.029(3) 0.034(3) 0.033(3) -0.007(3) 0.000(3) -0.017(3)
C206 0.018(3) 0.030(3) 0.046(4) 0.003(3) -0.007(3) -0.011(3)
C10 0.048(5) 0.049(5) 0.038(4) 0.003(4) -0.010(3) -0.018(4)
C124 0.030(3) 0.036(3) 0.049(4) -0.002(3) -0.002(3) -0.022(3)
C55 0.027(3) 0.036(3) 0.043(4) -0.002(3) -0.003(3) -0.013(3)
C14 0.037(3) 0.030(3) 0.030(3) 0.005(3) -0.008(3) -0.018(3)
C121 0.027(3) 0.031(3) 0.048(4) 0.003(3) -0.006(3) -0.014(3)
C29 0.040(4) 0.034(4) 0.039(4) 0.002(3) -0.002(3) -0.021(3)
C192 0.027(3) 0.021(3) 0.057(5) 0.001(3) -0.005(3) -0.014(3)
C87 0.050(4) 0.031(4) 0.053(5) 0.000(3) -0.006(4) -0.029(3)
C25 0.033(3) 0.043(4) 0.036(3) 0.009(3) -0.006(3) -0.020(3)
C93 0.019(3) 0.022(3) 0.033(3) 0.003(2) -0.005(2) -0.013(2)
C16 0.062(6) 0.046(5) 0.060(5) 0.010(4) -0.014(4) -0.037(5)
C31 0.027(6) 0.041(8) 0.034(6) 0.004(6) -0.011(5) -0.016(5)
C119 0.051(5) 0.041(4) 0.038(4) 0.007(3) -0.010(4) -0.018(4)
C126 0.038(4) 0.030(4) 0.062(5) -0.006(4) 0.000(4) -0.008(3)
C54 0.026(3) 0.045(4) 0.034(3) 0.000(3) -0.001(3) -0.020(3)
C172 0.032(4) 0.027(3) 0.061(4) -0.003(3) -0.011(3) -0.005(3)
C20 0.034(4) 0.043(4) 0.043(4) 0.001(3) -0.003(3) -0.011(3)
C3 0.033(3) 0.041(4) 0.037(4) -0.010(3) -0.001(3) -0.011(3)
C123 0.029(3) 0.034(3) 0.034(3) -0.002(3) 0.001(3) -0.014(3)
C22 0.043(4) 0.032(4) 0.056(4) -0.003(3) 0.001(3) -0.023(3)
C90 0.039(4) 0.028(3) 0.073(6) 0.008(4) -0.021(4) -0.024(3)
C19 0.062(6) 0.047(4) 0.039(4) 0.005(3) -0.011(4) -0.036(4)
C30 0.038(4) 0.063(6) 0.045(4) 0.010(4) -0.014(3) -0.025(4)
C207 0.024(3) 0.018(3) 0.054(4) -0.004(3) -0.003(3) -0.005(3)
C2 0.041(4) 0.027(3) 0.041(4) -0.010(3) -0.004(3) -0.004(3)
C28 0.029(4) 0.055(5) 0.056(5) 0.001(4) -0.005(3) -0.020(4)
C125 0.023(3) 0.039(4) 0.058(4) -0.003(3) -0.005(3) -0.014(3)
C103 0.032(3) 0.048(4) 0.045(4) 0.010(3) -0.006(3) -0.024(3)
C23 0.028(3) 0.034(3) 0.050(4) 0.003(3) -0.006(3) -0.017(3)
C199 0.014(3) 0.028(3) 0.058(5) 0.007(3) -0.011(3) -0.010(3)
C35 0.029(6) 0.025(6) 0.048(7) -0.007(5) -0.004(6) -0.010(5)
C6 0.082(7) 0.052(5) 0.056(5) -0.010(4) -0.005(5) -0.046(5)
C132 0.015(9) 0.025(9) 0.042(9) -0.001(8) -0.008(7) -0.009(7)
C65 0.042(4) 0.032(4) 0.055(4) 0.003(3) -0.023(3) -0.013(3)
C105 0.029(3) 0.037(3) 0.036(3) 0.008(3) -0.006(3) -0.020(3)
C51 0.022(3) 0.050(4) 0.049(4) -0.007(3) -0.003(3) -0.016(3)
C194 0.029(4) 0.025(4) 0.090(7) 0.000(4) -0.017(4) -0.013(3)
C102 0.046(4) 0.048(4) 0.044(4) 0.010(3) -0.006(3) -0.035(3)
C118 0.039(4) 0.089(7) 0.062(6) -0.003(5) -0.018(4) -0.038(5)
C178 0.044(4) 0.045(5) 0.038(4) 0.003(3) -0.013(3) -0.012(4)
C89 0.043(4) 0.029(3) 0.069(5) 0.014(3) -0.023(4) -0.025(3)
C201 0.019(4) 0.043(5) 0.092(7) 0.016(5) -0.016(4) -0.009(3)
C210 0.020(3) 0.023(3) 0.077(6) -0.002(3) -0.016(3) -0.008(3)
C59 0.038(4) 0.062(5) 0.038(4) -0.006(4) -0.005(3) -0.028(4)
C52 0.032(4) 0.042(4) 0.047(4) -0.001(3) 0.006(3) -0.019(3)
C66 0.066(6) 0.062(6) 0.060(5) 0.009(4) -0.026(5) -0.047(5)
C200 0.029(3) 0.034(4) 0.070(5) 0.003(4) -0.015(3) -0.022(3)
C120 0.044(5) 0.082(7) 0.043(4) 0.001(4) -0.006(4) -0.040(5)
C21 0.038(4) 0.025(3) 0.053(4) 0.005(3) -0.001(3) -0.013(3)
C82 0.027(3) 0.012(3) 0.068(5) 0.001(3) -0.015(3) -0.003(3)
C159 0.050(5) 0.050(5) 0.060(5) 0.001(4) -0.002(4) -0.037(4)
C84 0.034(4) 0.024(4) 0.101(7) 0.006(4) -0.022(5) -0.015(3)
C179 0.058(5) 0.041(5) 0.059(5) -0.007(4) -0.009(4) -0.029(4)
C209 0.033(4) 0.020(3) 0.081(6) -0.003(4) -0.009(4) -0.010(3)
C9 0.081(7) 0.044(5) 0.041(4) 0.004(4) -0.005(4) -0.036(5)
C58 0.045(5) 0.050(5) 0.042(4) 0.008(4) -0.008(4) -0.008(4)
C135 0.054(12) 0.039(10) 0.047(9) 0.019(9) -0.041(9) -0.029(10)
C129 0.035(10) 0.033(10) 0.055(12) 0.018(9) -0.021(10) -0.012(8)
C171 0.030(3) 0.041(4) 0.052(4) -0.012(3) -0.001(3) -0.012(3)
C151 0.039(11) 0.039(11) 0.045(10) 0.017(8) -0.020(9) -0.025(9)
C18 0.030(4) 0.066(6) 0.058(5) 0.018(4) -0.015(4) -0.019(4)
C127 0.035(4) 0.046(4) 0.040(4) 0.000(3) -0.006(3) -0.024(4)
C106 0.067(6) 0.029(4) 0.058(5) 0.007(4) -0.001(5) -0.012(4)
C177 0.085(7) 0.055(5) 0.041(5) 0.005(4) -0.005(4) -0.046(5)
C91 0.034(4) 0.024(4) 0.117(8) 0.013(4) -0.024(5) -0.017(3)
C99 0.018(3) 0.020(3) 0.076(6) 0.002(3) -0.009(3) 0.000(3)
C17 0.067(6) 0.027(4) 0.065(6) 0.010(4) -0.010(5) -0.006(4)
C193 0.042(5) 0.023(4) 0.088(7) 0.006(4) -0.015(4) -0.021(3)
C70 0.050(5) 0.051(5) 0.049(5) -0.011(4) -0.012(4) -0.001(4)
C61 0.034(3) 0.036(3) 0.043(4) 0.003(3) -0.012(3) -0.020(3)
C128 0.040(4) 0.041(4) 0.039(4) 0.004(3) -0.007(3) -0.017(4)
C117 0.107(9) 0.070(6) 0.060(6) -0.002(5) -0.016(6) -0.073(7)
C110 0.036(4) 0.069(6) 0.044(4) 0.007(4) -0.010(3) -0.028(4)
C108 0.031(4) 0.071(6) 0.064(6) 0.015(5) -0.002(4) -0.026(4)
C100 0.016(3) 0.033(4) 0.090(7) 0.003(4) -0.012(4) -0.010(3)
C67 0.050(5) 0.058(6) 0.068(6) -0.007(5) -0.029(5) 0.005(4)
C64 0.073(5) 0.046(4) 0.047(4) 0.020(3) -0.037(4) -0.040(4)
C32 0.043(7) 0.034(7) 0.039(6) 0.007(5) -0.020(7) -0.020(6)
C62 0.034(4) 0.038(4) 0.040(4) -0.003(3) -0.012(3) -0.010(3)
C60 0.041(5) 0.038(4) 0.059(5) -0.011(4) 0.001(4) -0.008(4)
C130 0.024(4) 0.064(6) 0.089(7) -0.002(5) -0.015(4) -0.019(4)
C63 0.052(4) 0.080(5) 0.035(4) 0.014(4) -0.018(3) -0.045(4)
C83 0.036(4) 0.019(3) 0.094(7) 0.002(4) -0.017(4) -0.010(3)
C56 0.020(4) 0.082(7) 0.065(6) -0.011(5) -0.003(4) -0.019(4)
C7 0.083(7) 0.031(4) 0.055(6) -0.008(4) -0.007(5) -0.001(4)
C109 0.065(6) 0.034(4) 0.040(4) -0.001(3) -0.002(4) -0.023(4)
C134 0.025(9) 0.024(9) 0.047(9) -0.009(8) -0.017(7) -0.002(7)
C137 0.027(11) 0.059(13) 0.042(10) 0.042(12) -0.030(9) -0.026(10)
C69 0.095(8) 0.226(17) 0.045(5) 0.012(8) -0.014(5) -0.126(11)
C154 0.051(13) 0.028(10) 0.047(9) 0.016(8) -0.025(10) -0.022(9)
C180 0.057(6) 0.028(4) 0.094(8) -0.010(4) -0.023(6) 0.002(4)
C26 0.056(5) 0.029(4) 0.074(6) 0.018(4) 0.003(5) -0.010(4)
C68 0.162(13) 0.071(6) 0.085(8) 0.046(6) -0.079(9) -0.082(8)
C213 0.048(6) 0.078(7) 0.059(6) 0.008(5) -0.010(5) -0.022(5)
C169 0.15(4) 0.17(4) 0.13(5) 0.01(4) -0.05(4) -0.14(4)
C176 0.031(4) 0.069(7) 0.088(8) -0.024(6) 0.008(4) -0.018(4)
C116 0.077(7) 0.032(4) 0.061(6) -0.008(4) -0.017(5) -0.012(4)
C8 0.029(4) 0.083(8) 0.077(7) -0.030(6) 0.014(4) -0.019(5)
C202 0.025(4) 0.031(4) 0.109(8) 0.003(4) -0.018(4) -0.018(3)
C226 0.060(7) 0.083(8) 0.076(7) 0.003(6) -0.005(6) -0.037(6)
C27 0.073(7) 0.059(6) 0.102(8) -0.025(6) 0.026(6) -0.051(6)
C57 0.056(6) 0.058(5) 0.074(6) 0.006(5) 0.008(5) -0.039(5)
C212 0.070(7) 0.063(7) 0.074(7) 0.007(5) -0.009(6) -0.039(6)
C225 0.071(8) 0.069(7) 0.069(7) 0.008(6) -0.007(6) -0.029(6)
C233 0.063(7) 0.077(8) 0.079(8) 0.002(6) -0.013(6) -0.032(6)
C158 0.041(11) 0.028(10) 0.030(9) 0.023(8) -0.013(8) -0.016(8)
C107 0.089(8) 0.081(7) 0.066(6) 0.009(5) -0.013(6) -0.071(7)
C156 0.035(10) 0.037(12) 0.039(12) 0.033(11) -0.019(8) -0.021(10)
C162 0.045(12) 0.05(2) 0.10(3) -0.01(2) -0.031(16) -0.003(13)
C211 0.068(7) 0.073(7) 0.081(8) 0.012(6) -0.023(6) -0.041(6)
C34 0.027(6) 0.027(7) 0.051(7) -0.012(5) -0.006(5) -0.014(5)
C92 0.039(4) 0.035(4) 0.091(7) 0.012(4) -0.022(4) -0.025(4)
C33 0.032(6) 0.026(7) 0.048(7) -0.006(6) -0.018(5) -0.007(5)
C216 0.078(8) 0.085(9) 0.087(9) 0.029(7) -0.025(7) -0.042(7)
C234 0.066(7) 0.078(8) 0.080(8) 0.007(6) -0.019(6) -0.024(7)
C149 0.05(2) 0.038(12) 0.046(19) 0.003(12) -0.013(16) 0.017(12)
C148 0.066(16) 0.19(5) 0.053(19) 0.02(3) -0.017(17) -0.10(2)
C217 0.085(9) 0.087(9) 0.074(8) 0.013(7) -0.021(7) -0.036(8)
C219 0.076(8) 0.062(7) 0.093(9) 0.003(6) -0.011(7) -0.033(6)
C141 0.06(2) 0.08(2) 0.041(17) 0.001(17) -0.005(15) -0.06(2)
C215 0.063(7) 0.070(7) 0.081(8) 0.005(6) -0.010(6) -0.029(6)
C214 0.089(9) 0.106(10) 0.069(7) 0.019(7) -0.014(6) -0.066(8)
C224 0.090(9) 0.067(7) 0.054(6) 0.000(5) -0.008(6) -0.023(7)
C220 0.073(9) 0.078(9) 0.107(11) 0.014(8) -0.004(7) -0.032(7)
C45 0.033(7) 0.101(17) 0.034(9) 0.003(11) -0.008(6) -0.034(9)
C232 0.088(9) 0.100(10) 0.071(7) 0.004(7) 0.001(7) -0.062(8)
C223 0.068(8) 0.105(11) 0.068(8) -0.014(7) 0.002(6) -0.018(8)
C227 0.076(8) 0.063(7) 0.084(8) -0.004(6) -0.009(6) -0.037(6)
C231 0.100(11) 0.084(9) 0.087(9) 0.030(7) -0.017(8) -0.042(9)
C218 0.096(10) 0.073(8) 0.081(8) 0.011(6) -0.016(7) -0.049(8)
C164 0.12(4) 0.052(13) 0.037(17) 0.009(13) -0.03(2) -0.062(19)
C229 0.068(8) 0.069(8) 0.096(9) 0.008(7) -0.017(7) -0.031(6)
C230 0.100(11) 0.083(9) 0.100(10) 0.028(8) -0.045(9) -0.040(9)
C44 0.060(11) 0.028(6) 0.050(10) -0.001(6) -0.021(9) -0.012(7)
C228 0.066(7) 0.080(9) 0.085(8) -0.004(7) 0.003(6) -0.036(7)
C222 0.069(8) 0.117(12) 0.073(8) -0.009(8) -0.008(7) -0.023(8)
C221 0.100(12) 0.133(14) 0.085(10) -0.002(9) 0.019(8) -0.071(11)
C46 0.13(2) 0.051(9) 0.033(8) 0.003(7) -0.013(10) -0.060(12)
C143 0.039(11) 0.09(2) 0.05(2) -0.008(18) -0.018(13) 0.034(14)
C145 0.18(4) 0.063(15) 0.10(3) 0.06(2) -0.11(3) -0.09(2)
C43 0.056(10) 0.094(15) 0.053(10) -0.007(9) -0.005(8) -0.058(11)
C168 0.11(3) 0.037(12) 0.041(18) 0.012(11) 0.004(18) -0.013(13)
C166 0.056(15) 0.13(4) 0.06(2) 0.03(2) -0.005(15) -0.06(2)
C42 0.049(9) 0.053(10) 0.069(12) -0.017(9) -0.037(9) 0.008(8)
C50 0.034(9) 0.11(2) 0.056(16) 0.015(17) -0.004(9) -0.008(10)
C49 0.11(2) 0.042(9) 0.058(15) -0.009(10) 0.012(16) -0.048(12)
C40 0.034(7) 0.035(8) 0.039(8) 0.000(7) -0.003(7) -0.014(6)
C39 0.046(9) 0.030(7) 0.046(8) -0.007(7) -0.002(8) -0.023(7)
C36 0.040(8) 0.038(8) 0.036(6) -0.001(6) -0.018(7) -0.026(6)
C41 0.059(13) 0.058(12) 0.049(10) 0.006(9) -0.010(9) -0.043(11)
C37 0.037(8) 0.037(7) 0.041(7) -0.002(6) -0.017(7) -0.019(6)
C47 0.074(14) 0.043(9) 0.044(11) -0.004(8) -0.023(10) -0.002(9)
C38 0.040(8) 0.037(9) 0.045(8) -0.015(8) -0.004(7) -0.025(7)
C48 0.050(10) 0.11(2) 0.053(12) -0.016(12) -0.009(9) -0.052(12)
C163 0.128(16) 0.040(6) 0.058(10) 0.019(6) -0.033(10) -0.054(9)
C153 0.044(6) 0.034(5) 0.060(7) 0.016(5) -0.024(5) -0.023(5)
C160 0.030(5) 0.030(5) 0.046(6) 0.008(4) -0.015(4) -0.015(4)
C161 0.036(6) 0.059(10) 0.063(9) 0.020(8) -0.016(6) -0.020(6)
C152 0.057(7) 0.032(6) 0.040(6) 0.007(4) -0.012(5) -0.021(5)
C170 0.155(19) 0.052(8) 0.036(7) 0.013(6) -0.034(10) -0.067(11)
C157 0.042(6) 0.039(7) 0.040(5) 0.021(6) 0.006(5) -0.001(5)
C167 0.087(13) 0.098(14) 0.035(8) 0.008(9) 0.008(8) 0.044(12)
C155 0.039(6) 0.056(8) 0.063(8) 0.040(7) -0.022(6) -0.027(6)
C165 0.079(12) 0.16(2) 0.105(16) 0.096(16) -0.055(11) -0.092(15)
C150 0.103(17) 0.037(7) 0.044(10) -0.006(6) -0.009(9) -0.024(8)
C140 0.054(7) 0.032(5) 0.040(6) 0.003(5) -0.019(5) -0.021(5)
C131 0.042(6) 0.056(8) 0.052(7) 0.003(6) -0.023(5) -0.031(6)
C142 0.078(12) 0.11(2) 0.074(14) -0.017(13) -0.014(10) -0.071(14)
C133 0.032(6) 0.040(6) 0.044(6) 0.002(5) -0.021(5) -0.007(5)
C144 0.066(11) 0.062(9) 0.065(12) -0.012(8) -0.026(10) 0.022(9)
C136 0.044(7) 0.027(6) 0.045(6) 0.013(5) -0.027(6) -0.017(5)
C146 0.18(2) 0.087(13) 0.049(9) 0.039(9) -0.053(13) -0.107(17)
C138 0.030(5) 0.032(6) 0.036(5) 0.010(5) -0.020(5) -0.007(5)
C147 0.040(6) 0.097(14) 0.043(8) 0.001(8) -0.012(6) -0.026(8)

loop_
_atom_type_symbol
_atom_type_description
_atom_type_scat_dispersion_real
_atom_type_scat_dispersion_imag
_atom_type_scat_source
C C 0.0181 0.0091 'International Tables Vol C Tables 4.2.6.8 and 6.1.1.4'
H H 0.0000 0.0000 'International Tables Vol C Tables 4.2.6.8 and 6.1.1.4'
N N 0.0311 0.0180 'International Tables Vol C Tables 4.2.6.8 and 6.1.1.4'
Yb Yb -7.2108 4.4329 'International Tables Vol C Tables 4.2.6.8 and 6.1.1.4'

loop_
_exptl_crystal_face_index_h
_exptl_crystal_face_index_k
_exptl_crystal_face_index_l
_exptl_crystal_face_perp_dist
2 1 -1 0.0231
-2 -1 1 0.0500
0 0 1 0.0232
0 0 -1 0.0142
0 1 1 0.0010
0 -1 -1 0.0125
-1 -1 2 0.0363
1 1 -2 0.0102

loop_
_geom_angle_atom_site_label_1
_geom_angle_atom_site_label_2
_geom_angle_atom_site_label_3
_geom_angle
_geom_angle_site_symmetry_1
_geom_angle_site_symmetry_3
_geom_angle_publ_flag
N2 Yb1 C5 98.9(2) . . ?
N2 Yb1 C15 95.8(2) . . ?
N2 Yb1 C1 129.4(2) . . ?
N2 Yb1 C11 126.3(2) . . ?
N2 Yb1 C13 99.6(2) . . ?
N2 Yb1 C4 79.0(2) . . ?
N2 Yb1 C12 129.0(2) . . ?
N2 Yb1 C14 79.6(2) . . ?
N2 Yb1 C3 94.0(2) . . ?
N2 Yb1 C2 124.3(2) . . ?
N1 Yb1 N2 70.90(17) . . ?
N1 Yb1 C5 78.6(2) . . ?
N1 Yb1 C15 79.5(2) . . ?
N1 Yb1 C1 98.2(2) . . ?
N1 Yb1 C11 93.9(2) . . ?
N1 Yb1 C13 129.6(2) . . ?
N1 Yb1 C4 94.6(2) . . ?
N1 Yb1 C12 124.2(2) . . ?
N1 Yb1 C14 99.1(2) . . ?
N1 Yb1 C3 125.0(2) . . ?
N1 Yb1 C2 127.8(2) . . ?
C5 Yb1 C11 129.1(2) . . ?
C5 Yb1 C4 31.3(2) . . ?
C5 Yb1 C12 130.5(2) . . ?
C5 Yb1 C3 51.0(2) . . ?
C15 Yb1 C5 147.8(2) . . ?
C15 Yb1 C11 30.7(2) . . ?
C15 Yb1 C13 51.6(2) . . ?
C15 Yb1 C4 173.2(2) . . ?
C15 Yb1 C12 50.5(2) . . ?
C15 Yb1 C3 155.5(2) . . ?
C15 Yb1 C2 135.6(2) . . ?
C1 Yb1 C5 31.9(2) . . ?
C1 Yb1 C15 131.6(2) . . ?
C1 Yb1 C11 103.0(2) . . ?
C1 Yb1 C13 121.9(2) . . ?
C1 Yb1 C4 52.1(2) . . ?
C1 Yb1 C12 98.5(2) . . ?
C1 Yb1 C14 150.0(2) . . ?
C1 Yb1 C3 51.1(3) . . ?
C1 Yb1 C2 30.9(3) . . ?
C13 Yb1 C5 150.4(2) . . ?
C13 Yb1 C11 51.1(2) . . ?
C13 Yb1 C4 133.3(2) . . ?
C13 Yb1 C12 30.6(2) . . ?
C13 Yb1 C3 104.6(2) . . ?
C4 Yb1 C11 154.7(2) . . ?
C4 Yb1 C12 136.2(2) . . ?
C4 Yb1 C3 30.7(2) . . ?
C12 Yb1 C11 30.4(2) . . ?
C12 Yb1 C3 106.6(3) . . ?
C14 Yb1 C5 177.6(2) . . ?
C14 Yb1 C15 31.2(2) . . ?
C14 Yb1 C11 51.5(2) . . ?
C14 Yb1 C13 32.1(2) . . ?
C14 Yb1 C4 149.2(2) . . ?
C14 Yb1 C12 51.5(2) . . ?
C14 Yb1 C3 130.8(2) . . ?
C14 Yb1 C2 131.1(2) . . ?
C3 Yb1 C11 132.8(3) . . ?
C2 Yb1 C5 51.3(2) . . ?
C2 Yb1 C11 105.9(3) . . ?
C2 Yb1 C13 99.1(2) . . ?
C2 Yb1 C4 50.9(3) . . ?
C2 Yb1 C12 86.7(3) . . ?
C2 Yb1 C3 30.4(3) . . ?
N8 Yb4 C113 97.0(2) . . ?
N8 Yb4 C104 79.7(2) . . ?
N8 Yb4 C114 77.9(2) . . ?
N8 Yb4 C112 126.8(2) . . ?
N8 Yb4 C115 94.6(2) . . ?
N8 Yb4 C111 125.2(2) . . ?
N8 Yb4 C101 129.7(2) . . ?
N8 Yb4 C103 94.4(2) . . ?
N8 Yb4 C105 99.8(2) . . ?
N8 Yb4 C102 124.8(2) . . ?
N7 Yb4 N8 70.76(18) . . ?
N7 Yb4 C113 128.7(2) . . ?
N7 Yb4 C104 95.7(2) . . ?
N7 Yb4 C114 98.3(2) . . ?
N7 Yb4 C112 125.2(2) . . ?
N7 Yb4 C115 78.8(2) . . ?
N7 Yb4 C111 94.6(2) . . ?
N7 Yb4 C101 99.3(2) . . ?
N7 Yb4 C103 126.4(2) . . ?
N7 Yb4 C105 79.9(2) . . ?
N7 Yb4 C102 129.3(2) . . ?
C113 Yb4 C104 132.0(2) . . ?
C113 Yb4 C114 31.6(2) . . ?
C113 Yb4 C112 30.8(3) . . ?
C113 Yb4 C115 51.9(2) . . ?
C113 Yb4 C111 51.3(2) . . ?
C113 Yb4 C101 123.3(3) . . ?
C113 Yb4 C103 103.5(2) . . ?
C113 Yb4 C105 150.6(2) . . ?
C113 Yb4 C102 99.2(3) . . ?
C104 Yb4 C114 147.9(2) . . ?
C104 Yb4 C112 135.4(3) . . ?
C104 Yb4 C115 173.3(2) . . ?
C104 Yb4 C111 155.0(2) . . ?
C104 Yb4 C101 51.5(2) . . ?
C104 Yb4 C103 30.9(2) . . ?
C104 Yb4 C105 31.4(2) . . ?
C104 Yb4 C102 51.0(2) . . ?
C114 Yb4 C112 51.3(2) . . ?
C114 Yb4 C115 31.5(2) . . ?
C114 Yb4 C111 51.5(2) . . ?
C114 Yb4 C101 151.1(2) . . ?
C114 Yb4 C103 129.5(2) . . ?
C114 Yb4 C102 130.7(2) . . ?
C112 Yb4 C111 30.8(3) . . ?
C112 Yb4 C103 105.3(3) . . ?
C112 Yb4 C102 86.3(3) . . ?
C115 Yb4 C112 51.2(2) . . ?
C115 Yb4 C111 31.0(2) . . ?
C115 Yb4 C101 132.9(2) . . ?
C115 Yb4 C103 154.7(2) . . ?
C115 Yb4 C102 135.7(2) . . ?
C111 Yb4 C103 132.0(3) . . ?
C111 Yb4 C102 105.7(3) . . ?
C101 Yb4 C112 99.8(2) . . ?
C101 Yb4 C111 104.3(2) . . ?
C101 Yb4 C103 51.1(2) . . ?
C101 Yb4 C102 31.1(2) . . ?
C103 Yb4 C102 30.5(3) . . ?
C105 Yb4 C114 177.5(2) . . ?
C105 Yb4 C112 131.2(2) . . ?
C105 Yb4 C115 148.7(2) . . ?
C105 Yb4 C111 130.2(2) . . ?
C105 Yb4 C101 31.4(2) . . ?
C105 Yb4 C103 51.4(2) . . ?
C105 Yb4 C102 51.5(2) . . ?
N5 Yb3 C53 94.3(2) . . ?
N5 Yb3 C55 96.8(2) . . ?
N5 Yb3 C54 77.6(2) . . ?
N5 Yb3 C65 121.1(2) . . ?
N5 Yb3 C51 126.5(2) . . ?
N5 Yb3 C52 124.7(2) . . ?
N5 Yb3 C61 133.1(2) . . ?
N5 Yb3 C64 91.0(2) . . ?
N5 Yb3 C62 105.5(2) . . ?
N5 Yb3 C63 81.6(2) . . ?
N6 Yb3 N5 71.08(18) . . ?
N6 Yb3 C53 78.4(2) . . ?
N6 Yb3 C55 127.9(2) . . ?
N6 Yb3 C54 97.7(2) . . ?
N6 Yb3 C65 131.6(2) . . ?
N6 Yb3 C51 124.3(2) . . ?
N6 Yb3 C52 94.0(2) . . ?
N6 Yb3 C61 103.8(2) . . ?
N6 Yb3 C64 122.0(3) . . ?
N6 Yb3 C62 80.4(2) . . ?
N6 Yb3 C63 91.7(3) . . ?
C53 Yb3 C52 30.8(2) . . ?
C53 Yb3 C64 159.4(3) . . ?
C55 Yb3 C53 51.4(2) . . ?
C55 Yb3 C54 31.4(2) . . ?
C55 Yb3 C65 98.7(3) . . ?
C55 Yb3 C51 30.7(2) . . ?
C55 Yb3 C52 50.9(3) . . ?
C55 Yb3 C64 108.3(3) . . ?
C55 Yb3 C62 149.1(2) . . ?
C55 Yb3 C63 137.8(3) . . ?
C54 Yb3 C53 31.1(2) . . ?
C54 Yb3 C51 51.2(2) . . ?
C54 Yb3 C52 51.2(2) . . ?
C54 Yb3 C64 132.7(3) . . ?
C65 Yb3 C53 137.8(3) . . ?
C65 Yb3 C54 130.0(3) . . ?
C65 Yb3 C51 87.8(3) . . ?
C65 Yb3 C52 108.6(3) . . ?
C65 Yb3 C64 30.3(3) . . ?
C65 Yb3 C62 51.4(3) . . ?
C65 Yb3 C63 50.6(3) . . ?
C51 Yb3 C53 50.8(2) . . ?
C51 Yb3 C52 30.5(3) . . ?
C51 Yb3 C64 110.8(3) . . ?
C52 Yb3 C64 137.2(3) . . ?
C61 Yb3 C53 131.2(3) . . ?
C61 Yb3 C55 118.8(2) . . ?
C61 Yb3 C54 146.9(2) . . ?
C61 Yb3 C65 31.2(2) . . ?
C61 Yb3 C51 95.7(2) . . ?
C61 Yb3 C52 101.8(3) . . ?
C61 Yb3 C64 51.0(2) . . ?
C61 Yb3 C62 31.4(2) . . ?
C61 Yb3 C63 51.6(3) . . ?
C62 Yb3 C53 144.4(3) . . ?
C62 Yb3 C54 175.4(3) . . ?
C62 Yb3 C51 126.6(3) . . ?
C62 Yb3 C52 124.6(3) . . ?
C62 Yb3 C64 51.2(3) . . ?
C62 Yb3 C63 31.6(3) . . ?
C63 Yb3 C53 170.2(3) . . ?
C63 Yb3 C54 153.0(3) . . ?
C63 Yb3 C51 138.3(3) . . ?
C63 Yb3 C52 153.4(3) . . ?
C63 Yb3 C64 30.3(3) . . ?
N11 Yb5 C139 83.4(5) . . ?
N11 Yb5 C122 96.2(2) . . ?
N11 Yb5 C124 97.0(2) . . ?
N11 Yb5 C123 79.2(2) . . ?
N11 Yb5 C132 107.0(5) . . ?
N11 Yb5 C135 122.5(9) . . ?
N11 Yb5 C134 134.6(5) . . ?
N11 Yb5 C140 81.9(4) . . ?
N11 Yb5 C131 111.1(4) . . ?
N11 Yb5 C133 131.1(3) . . ?
N12 Yb5 N11 70.94(17) . . ?
N12 Yb5 C139 107.6(5) . . ?
N12 Yb5 C122 79.5(2) . . ?
N12 Yb5 C124 128.7(2) . . ?
N12 Yb5 C123 98.3(2) . . ?
N12 Yb5 C132 134.4(6) . . ?
N12 Yb5 C135 90.2(7) . . ?
N12 Yb5 C134 120.5(8) . . ?
N12 Yb5 C140 111.5(4) . . ?
N12 Yb5 C131 131.2(4) . . ?
N12 Yb5 C133 109.1(5) . . ?
C139 Yb5 C135 50.5(6) . . ?
C122 Yb5 C139 172.2(6) . . ?
C122 Yb5 C124 51.5(2) . . ?
C122 Yb5 C123 31.0(2) . . ?
C122 Yb5 C135 134.2(7) . . ?
C122 Yb5 C140 167.2(4) . . ?
C124 Yb5 C139 120.7(6) . . ?
C124 Yb5 C123 31.3(2) . . ?
C124 Yb5 C135 133.4(9) . . ?
C124 Yb5 C140 115.9(4) . . ?
C123 Yb5 C139 142.0(6) . . ?
C123 Yb5 C135 158.3(9) . . ?
C132 Yb5 C139 31.3(4) . . ?
C132 Yb5 C122 143.4(5) . . ?
C132 Yb5 C124 96.9(6) . . ?
C132 Yb5 C123 126.7(6) . . ?
C132 Yb5 C135 51.3(6) . . ?
C132 Yb5 C134 31.3(5) . . ?
C134 Yb5 C139 51.3(6) . . ?
C134 Yb5 C122 128.2(6) . . ?
C134 Yb5 C124 103.6(8) . . ?
C134 Yb5 C123 133.5(8) . . ?
C134 Yb5 C135 31.0(5) . . ?
C140 Yb5 C123 136.9(4) . . ?
C131 Yb5 C122 143.6(4) . . ?
C131 Yb5 C124 100.0(4) . . ?
C131 Yb5 C123 130.4(4) . . ?
C131 Yb5 C140 31.4(3) . . ?
C131 Yb5 C133 31.5(4) . . ?
C133 Yb5 C122 132.6(3) . . ?
C133 Yb5 C124 115.1(5) . . ?
C133 Yb5 C123 144.1(5) . . ?
C133 Yb5 C140 51.6(4) . . ?
N4 Yb2 C24 96.5(2) . . ?
N4 Yb2 C25 78.5(2) . . ?
N4 Yb2 C31 82.7(4) . . ?
N4 Yb2 C22 126.2(2) . . ?
N4 Yb2 C23 127.1(2) . . ?
N4 Yb2 C35 105.7(4) . . ?
N4 Yb2 C21 96.0(2) . . ?
N4 Yb2 C32 93.1(5) . . ?
N4 Yb2 C34 133.9(3) . . ?
N4 Yb2 C33 124.1(5) . . ?
N4 Yb2 C40 81.4(5) . . ?
N4 Yb2 C39 111.0(4) . . ?
N4 Yb2 C36 81.1(4) . . ?
N4 Yb2 C37 108.5(6) . . ?
N4 Yb2 C38 129.8(4) . . ?
N3 Yb2 N4 71.26(17) . . ?
N3 Yb2 C24 79.1(2) . . ?
N3 Yb2 C25 97.2(2) . . ?
N3 Yb2 C31 107.5(3) . . ?
N3 Yb2 C22 126.4(2) . . ?
N3 Yb2 C23 96.1(2) . . ?
N3 Yb2 C35 135.1(4) . . ?
N3 Yb2 C21 127.7(2) . . ?
N3 Yb2 C32 83.1(3) . . ?
N3 Yb2 C34 122.0(5) . . ?
N3 Yb2 C33 91.3(4) . . ?
N3 Yb2 C40 111.8(4) . . ?
N3 Yb2 C39 130.9(5) . . ?
N3 Yb2 C36 83.0(4) . . ?
N3 Yb2 C37 80.8(4) . . ?
N3 Yb2 C38 108.2(6) . . ?
C24 Yb2 C31 172.6(4) . . ?
C24 Yb2 C22 51.2(2) . . ?
C24 Yb2 C23 31.3(2) . . ?
C24 Yb2 C21 51.5(2) . . ?
C24 Yb2 C33 132.7(4) . . ?
C24 Yb2 C40 167.2(4) . . ?
C24 Yb2 C36 161.7(4) . . ?
C24 Yb2 C37 140.7(4) . . ?
C24 Yb2 C38 133.4(4) . . ?
C25 Yb2 C24 31.2(2) . . ?
C25 Yb2 C31 142.2(4) . . ?
C25 Yb2 C22 51.3(3) . . ?
C25 Yb2 C23 51.6(2) . . ?
C25 Yb2 C21 31.3(2) . . ?
C25 Yb2 C33 157.4(5) . . ?
C25 Yb2 C40 136.8(5) . . ?
C25 Yb2 C36 158.4(5) . . ?
C25 Yb2 C37 171.4(5) . . ?
C25 Yb2 C38 146.5(5) . . ?
C31 Yb2 C22 123.7(4) . . ?
C31 Yb2 C23 147.3(4) . . ?
C31 Yb2 C21 121.2(4) . . ?
C22 Yb2 C23 30.8(2) . . ?
C22 Yb2 C21 30.7(3) . . ?
C22 Yb2 C40 120.3(4) . . ?
C22 Yb2 C36 143.0(4) . . ?
C22 Yb2 C37 123.5(6) . . ?
C23 Yb2 C40 146.2(4) . . ?
C23 Yb2 C36 150.0(5) . . ?
C23 Yb2 C37 120.1(5) . . ?
C35 Yb2 C24 143.6(4) . . ?
C35 Yb2 C25 126.8(4) . . ?
C35 Yb2 C31 31.4(4) . . ?
C35 Yb2 C22 92.5(4) . . ?
C35 Yb2 C23 117.1(4) . . ?
C35 Yb2 C21 97.1(4) . . ?
C35 Yb2 C32 52.1(4) . . ?
C35 Yb2 C34 31.3(4) . . ?
C35 Yb2 C33 52.1(5) . . ?
C21 Yb2 C23 51.1(2) . . ?
C21 Yb2 C40 116.0(4) . . ?
C21 Yb2 C36 146.7(4) . . ?
C21 Yb2 C37 148.0(5) . . ?
C32 Yb2 C24 155.8(4) . . ?
C32 Yb2 C25 170.9(5) . . ?
C32 Yb2 C31 31.4(4) . . ?
C32 Yb2 C22 135.1(5) . . ?
C32 Yb2 C23 137.5(5) . . ?
C32 Yb2 C21 149.2(4) . . ?
C32 Yb2 C34 51.3(5) . . ?
C32 Yb2 C33 31.2(5) . . ?
C34 Yb2 C24 128.3(4) . . ?
C34 Yb2 C25 133.6(5) . . ?
C34 Yb2 C31 51.4(4) . . ?
C34 Yb2 C22 83.9(4) . . ?
C34 Yb2 C23 97.0(4) . . ?
C34 Yb2 C21 103.5(5) . . ?
C34 Yb2 C33 31.1(5) . . ?
C33 Yb2 C31 51.8(5) . . ?
C33 Yb2 C22 107.2(6) . . ?
C33 Yb2 C23 106.8(5) . . ?
C33 Yb2 C21 132.9(5) . . ?
C40 Yb2 C36 30.7(4) . . ?
C40 Yb2 C37 50.8(5) . . ?
C39 Yb2 C24 143.9(4) . . ?
C39 Yb2 C25 131.8(5) . . ?
C39 Yb2 C22 93.0(4) . . ?
C39 Yb2 C23 115.0(4) . . ?
C39 Yb2 C21 101.2(5) . . ?
C39 Yb2 C40 31.5(4) . . ?
C39 Yb2 C36 51.0(5) . . ?
C39 Yb2 C37 51.2(5) . . ?
C39 Yb2 C38 31.2(5) . . ?
C36 Yb2 C37 30.0(5) . . ?
C38 Yb2 C22 95.5(5) . . ?
C38 Yb2 C23 103.1(4) . . ?
C38 Yb2 C21 117.4(6) . . ?
C38 Yb2 C40 51.2(5) . . ?
C38 Yb2 C36 50.1(5) . . ?
C38 Yb2 C37 30.5(5) . . ?
N10 Yb6 C173 96.1(2) . . ?
N10 Yb6 C174 77.7(2) . . ?
N10 Yb6 C175 95.2(2) . . ?
N10 Yb6 C129 131.2(7) . . ?
N10 Yb6 C151 110.1(6) . . ?
N10 Yb6 C154 111.1(8) . . ?
N10 Yb6 C153 122.7(4) . . ?
N10 Yb6 C160 134.1(3) . . ?
N10 Yb6 C152 106.2(3) . . ?
N10 Yb6 C157 82.5(3) . . ?
N9 Yb6 N10 70.75(18) . . ?
N9 Yb6 C173 127.5(2) . . ?
N9 Yb6 C174 97.0(2) . . ?
N9 Yb6 C175 78.6(2) . . ?
N9 Yb6 C129 108.5(6) . . ?
N9 Yb6 C151 79.3(6) . . ?
N9 Yb6 C154 129.9(6) . . ?
N9 Yb6 C153 133.1(3) . . ?
N9 Yb6 C160 104.7(3) . . ?
N9 Yb6 C152 81.7(3) . . ?
N9 Yb6 C157 93.1(5) . . ?
C173 Yb6 C174 31.5(2) . . ?
C173 Yb6 C175 51.4(2) . . ?
C173 Yb6 C151 148.4(6) . . ?
C173 Yb6 C152 148.5(3) . . ?
C173 Yb6 C157 136.7(5) . . ?
C174 Yb6 C175 31.2(2) . . ?
C174 Yb6 C151 169.3(6) . . ?
C174 Yb6 C152 175.2(4) . . ?
C174 Yb6 C157 153.3(4) . . ?
C129 Yb6 C173 116.9(6) . . ?
C129 Yb6 C174 146.2(6) . . ?
C129 Yb6 C175 133.3(7) . . ?
C129 Yb6 C151 31.6(5) . . ?
C129 Yb6 C154 31.2(5) . . ?
C151 Yb6 C175 138.4(6) . . ?
C154 Yb6 C173 102.5(6) . . ?
C154 Yb6 C174 133.0(6) . . ?
C154 Yb6 C175 145.8(7) . . ?
C154 Yb6 C151 52.2(7) . . ?
C153 Yb6 C173 97.4(4) . . ?
C153 Yb6 C174 128.8(3) . . ?
C153 Yb6 C175 135.0(4) . . ?
C153 Yb6 C152 51.8(4) . . ?
C153 Yb6 C157 51.4(4) . . ?
C160 Yb6 C173 118.3(3) . . ?
C160 Yb6 C174 146.0(3) . . ?
C160 Yb6 C175 129.5(3) . . ?
C160 Yb6 C153 31.1(3) . . ?
C160 Yb6 C152 31.5(3) . . ?
C160 Yb6 C157 51.7(4) . . ?
C152 Yb6 C175 144.2(4) . . ?
C152 Yb6 C157 31.5(4) . . ?
C157 Yb6 C175 171.7(5) . . ?
C75 N4 Yb2 115.7(4) . . ?
C75 N4 C78 117.7(5) . . ?
C78 N4 Yb2 126.6(4) . . ?
C73 N2 Yb1 116.2(4) . . ?
C73 N2 C94 116.4(5) . . ?
C94 N2 Yb1 127.3(4) . . ?
C185 N11 Yb5 116.4(4) . . ?
C185 N11 C188 116.7(5) . . ?
C188 N11 Yb5 126.9(4) . . ?
C203 N12 Yb5 126.9(4) . . ?
C203 N12 C184 116.2(5) . . ?
C184 N12 Yb5 116.8(4) . . ?
C195 N8 Yb4 126.3(4) . . ?
C182 N8 Yb4 116.5(4) . . ?
C182 N8 C195 117.2(5) . . ?
C186 N10 Yb6 117.0(4) . . ?
C186 N10 C187 116.7(5) . . ?
C187 N10 Yb6 126.1(4) . . ?
C76 N5 Yb3 116.4(4) . . ?
C76 N5 C77 116.9(5) . . ?
C77 N5 Yb3 126.5(4) . . ?
C74 N3 Yb2 116.8(4) . . ?
C74 N3 C93 115.2(5) . . ?
C93 N3 Yb2 127.9(4) . . ?
C183 N7 Yb4 116.8(4) . . ?
C183 N7 C204 115.7(5) . . ?
C204 N7 Yb4 127.5(4) . . ?
C71 N6 Yb3 116.6(4) . . ?
C71 N6 C85 116.0(5) . . ?
C85 N6 Yb3 127.4(4) . . ?
C196 N9 Yb6 127.4(4) . . ?
C181 N9 Yb6 117.0(4) . . ?
C181 N9 C196 115.5(5) . . ?
C72 N1 Yb1 117.7(4) . . ?
C72 N1 C86 115.4(5) . . ?
C86 N1 Yb1 127.0(4) . . ?
N11 C185 Yb5 40.9(3) . . ?
N11 C185 C186 120.8(5) . . ?
N11 C185 C184 117.9(5) . . ?
C186 C185 Yb5 161.8(4) . . ?
C186 C185 C184 121.3(5) . . ?
C184 C185 Yb5 77.0(3) . . ?
N2 C73 Yb1 41.2(3) . . ?
N2 C73 C74 121.7(5) . . ?
N2 C73 C72 118.1(5) . . ?
C74 C73 Yb1 162.8(4) . . ?
C74 C73 C72 120.2(5) . . ?
C72 C73 Yb1 77.0(3) . . ?
N3 C74 C73 122.7(5) . . ?
N3 C74 C75 118.2(5) . . ?
C73 C74 C75 119.1(5) . . ?
N4 C75 C74 118.0(5) . . ?
N4 C75 C76 121.5(5) . . ?
C76 C75 C74 120.5(5) . . ?
N5 C76 Yb3 41.1(3) . . ?
N5 C76 C75 121.8(5) . . ?
N5 C76 C71 117.6(5) . . ?
C75 C76 Yb3 162.4(4) . . ?
C75 C76 C71 120.6(5) . . ?
C71 C76 Yb3 76.6(3) . . ?
N9 C196 C195 122.2(6) . . ?
N9 C196 C198 119.6(6) . . ?
C198 C196 C195 118.2(6) . . ?
N10 C186 Yb6 40.8(3) . . ?
N10 C186 C185 123.4(5) . . ?
N10 C186 C181 117.4(5) . . ?
C185 C186 Yb6 163.7(4) . . ?
C185 C186 C181 119.3(5) . . ?
C181 C186 Yb6 76.7(3) . . ?
C188 C190 H190 119.4 . . ?
C188 C190 C191 121.2(6) . . ?
C191 C190 H190 119.4 . . ?
N12 C203 C204 121.8(5) . . ?
N12 C203 C206 120.4(6) . . ?
C206 C203 C204 117.8(6) . . ?
N6 C71 Yb3 41.0(3) . . ?
N6 C71 C76 118.3(5) . . ?
N6 C71 C72 122.5(6) . . ?
C76 C71 Yb3 77.3(3) . . ?
C72 C71 Yb3 163.5(4) . . ?
C72 C71 C76 119.2(5) . . ?
N7 C183 Yb4 40.6(3) . . ?
N7 C183 C182 117.4(5) . . ?
N7 C183 C184 123.2(6) . . ?
C182 C183 Yb4 76.8(3) . . ?
C184 C183 Yb4 163.9(4) . . ?
C184 C183 C182 119.4(5) . . ?
N9 C181 Yb6 40.5(3) . . ?
N9 C181 C186 117.7(5) . . ?
N9 C181 C182 123.0(5) . . ?
C186 C181 Yb6 77.2(3) . . ?
C182 C181 Yb6 163.4(4) . . ?
C182 C181 C186 119.3(5) . . ?
N4 C78 C80 121.0(6) . . ?
N4 C78 C77 120.2(6) . . ?
C80 C78 C77 118.7(6) . . ?
N8 C195 C196 120.9(6) . . ?
N8 C195 C197 121.8(6) . . ?
C197 C195 C196 117.3(6) . . ?
C98 C97 C100 121.6(6) . . ?
C96 C97 C98 119.1(6) . . ?
C96 C97 C100 119.3(6) . . ?
C97 C98 C99 119.5(6) . . ?
C95 C98 C97 119.3(6) . . ?
C95 C98 C99 121.2(6) . . ?
N1 C72 Yb1 40.1(3) . . ?
N1 C72 C73 117.0(5) . . ?
N1 C72 C71 122.8(6) . . ?
C73 C72 Yb1 76.9(3) . . ?
C71 C72 Yb1 162.8(4) . . ?
C71 C72 C73 120.2(5) . . ?
N6 C85 C86 121.4(6) . . ?
N6 C85 C88 120.9(6) . . ?
C88 C85 C86 117.7(6) . . ?
C77 C79 H79 119.4 . . ?
C81 C79 H79 119.4 . . ?
C81 C79 C77 121.1(6) . . ?
N10 C187 C188 120.7(6) . . ?
N10 C187 C189 120.1(6) . . ?
C189 C187 C188 119.1(6) . . ?
N1 C86 C85 121.9(5) . . ?
N1 C86 C87 120.0(6) . . ?
C87 C86 C85 118.1(6) . . ?
N8 C182 Yb4 41.0(3) . . ?
N8 C182 C183 118.4(5) . . ?
N8 C182 C181 121.2(5) . . ?
C183 C182 Yb4 77.5(3) . . ?
C183 C182 C181 120.3(5) . . ?
C181 C182 Yb4 161.9(4) . . ?
N7 C204 C203 121.3(6) . . ?
C205 C204 N7 120.7(6) . . ?
C205 C204 C203 118.0(6) . . ?
C97 C96 H96 118.8 . . ?
C97 C96 C93 122.4(6) . . ?
C93 C96 H96 118.8 . . ?
C78 C80 H80 118.8 . . ?
C78 C80 C82 122.3(7) . . ?
C82 C80 H80 118.8 . . ?
C1 C5 Yb1 73.5(4) . . ?
C1 C5 C10 127.4(8) . . ?
C4 C5 Yb1 74.9(4) . . ?
C4 C5 C1 107.4(7) . . ?
C4 C5 C10 124.8(8) . . ?
C10 C5 Yb1 122.2(5) . . ?
N11 C188 C190 119.9(6) . . ?
N11 C188 C187 121.7(5) . . ?
C190 C188 C187 118.4(6) . . ?
C98 C95 H95 118.8 . . ?
C98 C95 C94 122.4(6) . . ?
C94 C95 H95 118.8 . . ?
C11 C15 Yb1 76.3(4) . . ?
C11 C15 C14 109.5(7) . . ?
C11 C15 C20 127.1(7) . . ?
C14 C15 Yb1 74.1(4) . . ?
C14 C15 C20 123.1(7) . . ?
C20 C15 Yb1 121.0(5) . . ?
C114 C113 Yb4 74.6(4) . . ?
C114 C113 C118 125.3(8) . . ?
C112 C113 Yb4 75.3(4) . . ?
C112 C113 C114 107.8(7) . . ?
C112 C113 C118 126.0(8) . . ?
C118 C113 Yb4 124.8(6) . . ?
C103 C104 Yb4 75.7(4) . . ?
C103 C104 C105 108.3(7) . . ?
C103 C104 C109 126.7(7) . . ?
C105 C104 Yb4 74.4(4) . . ?
C105 C104 C109 124.7(7) . . ?
C109 C104 Yb4 120.9(5) . . ?
C113 C114 Yb4 73.8(4) . . ?
C113 C114 C115 107.2(7) . . ?
C113 C114 C119 127.3(7) . . ?
C115 C114 Yb4 74.3(4) . . ?
C115 C114 C119 125.2(7) . . ?
C119 C114 Yb4 122.4(5) . . ?
C187 C189 H189 118.6 . . ?
C192 C189 C187 122.8(6) . . ?
C192 C189 H189 118.6 . . ?
N12 C184 Yb5 40.5(3) . . ?
N12 C184 C185 117.9(5) . . ?
N12 C184 C183 121.8(5) . . ?
C185 C184 Yb5 77.4(3) . . ?
C183 C184 Yb5 162.3(4) . . ?
C183 C184 C185 120.3(5) . . ?
C132 C139 Yb5 72.8(15) . . ?
C132 C139 C149 125(2) . . ?
C137 C139 Yb5 75.6(14) . . ?
C137 C139 C132 108.2(14) . . ?
C137 C139 C149 126(2) . . ?
C149 C139 Yb5 126(2) . . ?
C190 C191 C194 118.5(6) . . ?
C192 C191 C190 119.8(6) . . ?
C192 C191 C194 121.7(6) . . ?
C174 C173 Yb6 74.4(4) . . ?
C174 C173 C179 126.0(7) . . ?
C172 C173 Yb6 75.5(5) . . ?
C172 C173 C174 108.2(7) . . ?
C172 C173 C179 124.8(7) . . ?
C179 C173 Yb6 125.3(6) . . ?
C173 C174 Yb6 74.2(4) . . ?
C173 C174 C178 127.2(7) . . ?
C175 C174 Yb6 74.6(4) . . ?
C175 C174 C173 106.7(7) . . ?
C175 C174 C178 125.6(7) . . ?
C178 C174 Yb6 122.9(5) . . ?
C113 C112 Yb4 73.9(4) . . ?
C113 C112 C111 109.3(7) . . ?
C113 C112 C117 124.4(9) . . ?
C111 C112 Yb4 75.3(4) . . ?
C111 C112 C117 124.4(8) . . ?
C117 C112 Yb4 129.6(6) . . ?
C5 C1 Yb1 74.6(4) . . ?
C5 C1 C6 126.6(8) . . ?
C2 C1 Yb1 75.1(4) . . ?
C2 C1 C5 106.6(7) . . ?
C2 C1 C6 126.0(8) . . ?
C6 C1 Yb1 124.2(6) . . ?
C85 C88 H88 118.2 . . ?
C89 C88 C85 123.7(7) . . ?
C89 C88 H88 118.2 . . ?
C195 C197 H197 117.9 . . ?
C200 C197 C195 124.2(7) . . ?
C200 C197 H197 117.9 . . ?
C15 C11 Yb1 73.1(4) . . ?
C15 C11 C16 127.7(8) . . ?
C12 C11 Yb1 74.3(5) . . ?
C12 C11 C15 107.4(7) . . ?
C12 C11 C16 123.6(7) . . ?
C16 C11 Yb1 128.4(6) . . ?
N5 C77 C78 121.8(6) . . ?
N5 C77 C79 119.3(6) . . ?
C79 C77 C78 118.8(6) . . ?
C114 C115 Yb4 74.2(4) . . ?
C114 C115 C120 125.7(8) . . ?
C111 C115 Yb4 75.5(4) . . ?
C111 C115 C114 107.9(7) . . ?
C111 C115 C120 125.9(8) . . ?
C120 C115 Yb4 122.1(5) . . ?
C29 C24 Yb2 122.2(5) . . ?
C25 C24 Yb2 74.0(4) . . ?
C25 C24 C29 124.7(7) . . ?
C25 C24 C23 107.7(6) . . ?
C23 C24 Yb2 74.7(4) . . ?
C23 C24 C29 127.3(7) . . ?
N2 C94 C95 120.1(6) . . ?
N2 C94 C93 120.9(5) . . ?
C95 C94 C93 119.0(5) . . ?
C79 C81 C83 120.0(7) . . ?
C82 C81 C79 119.3(6) . . ?
C82 C81 C83 120.7(6) . . ?
C112 C111 Yb4 73.9(4) . . ?
C112 C111 C115 107.8(7) . . ?
C112 C111 C116 124.5(8) . . ?
C115 C111 Yb4 73.5(4) . . ?
C115 C111 C116 126.6(8) . . ?
C116 C111 Yb4 127.4(6) . . ?
C196 C198 H198 118.5 . . ?
C199 C198 C196 122.9(7) . . ?
C199 C198 H198 118.5 . . ?
C12 C13 Yb1 75.7(4) . . ?
C12 C13 C14 107.2(7) . . ?
C12 C13 C18 125.4(7) . . ?
C14 C13 Yb1 73.7(4) . . ?
C14 C13 C18 126.6(8) . . ?
C18 C13 Yb1 124.0(5) . . ?
C54 C53 Yb3 74.3(4) . . ?
C54 C53 C58 124.9(8) . . ?
C52 C53 Yb3 74.6(4) . . ?
C52 C53 C54 108.0(7) . . ?
C52 C53 C58 126.8(8) . . ?
C58 C53 Yb3 122.3(5) . . ?
C205 C208 C207 116.8(6) . . ?
C205 C208 C209 122.3(7) . . ?
C207 C208 C209 120.8(7) . . ?
C5 C4 Yb1 73.8(4) . . ?
C5 C4 C9 124.8(8) . . ?
C3 C4 Yb1 75.1(5) . . ?
C3 C4 C5 107.5(7) . . ?
C3 C4 C9 127.4(8) . . ?
C9 C4 Yb1 121.9(5) . . ?
C174 C175 Yb6 74.2(4) . . ?
C174 C175 C177 125.2(8) . . ?
C171 C175 Yb6 74.9(5) . . ?
C171 C175 C174 108.5(7) . . ?
C171 C175 C177 126.1(8) . . ?
C177 C175 Yb6 122.0(5) . . ?
C105 C101 Yb4 74.2(4) . . ?
C105 C101 C106 126.8(8) . . ?
C102 C101 Yb4 75.5(4) . . ?
C102 C101 C105 107.9(7) . . ?
C102 C101 C106 124.5(8) . . ?
C106 C101 Yb4 124.5(6) . . ?
C11 C12 Yb1 75.3(4) . . ?
C11 C12 C13 109.7(7) . . ?
C11 C12 C17 123.2(8) . . ?
C13 C12 Yb1 73.6(4) . . ?
C13 C12 C17 125.3(8) . . ?
C17 C12 Yb1 129.9(6) . . ?
C204 C205 C208 125.1(6) . . ?
C204 C205 H205 117.4 . . ?
C208 C205 H205 117.4 . . ?
C121 C122 Yb5 75.4(4) . . ?
C121 C122 C127 126.6(7) . . ?
C123 C122 Yb5 75.1(4) . . ?
C123 C122 C121 108.0(6) . . ?
C123 C122 C127 124.9(7) . . ?
C127 C122 Yb5 121.9(5) . . ?
C203 C206 H206 118.5 . . ?
C207 C206 C203 123.1(6) . . ?
C207 C206 H206 118.5 . . ?
C5 C10 H10M 109.5 . . ?
C5 C10 H10N 109.5 . . ?
C5 C10 H10O 109.5 . . ?
H10M C10 H10N 109.5 . . ?
H10M C10 H10O 109.5 . . ?
H10N C10 H10O 109.5 . . ?
C123 C124 Yb5 74.7(4) . . ?
C123 C124 C159 126.8(8) . . ?
C125 C124 Yb5 75.8(5) . . ?
C125 C124 C123 107.9(7) . . ?
C125 C124 C159 123.9(7) . . ?
C159 C124 Yb5 126.1(5) . . ?
C54 C55 Yb3 74.8(4) . . ?
C54 C55 C60 125.8(7) . . ?
C51 C55 Yb3 75.2(5) . . ?
C51 C55 C54 108.0(7) . . ?
C51 C55 C60 125.2(7) . . ?
C60 C55 Yb3 125.4(6) . . ?
C15 C14 Yb1 74.6(4) . . ?
C15 C14 C13 106.1(6) . . ?
C15 C14 C19 125.9(7) . . ?
C13 C14 Yb1 74.3(4) . . ?
C13 C14 C19 127.5(7) . . ?
C19 C14 Yb1 122.6(5) . . ?
C122 C121 Yb5 73.5(4) . . ?
C122 C121 C126 127.1(7) . . ?
C126 C121 Yb5 127.3(6) . . ?
C125 C121 Yb5 75.1(5) . . ?
C125 C121 C122 107.9(7) . . ?
C125 C121 C126 123.7(7) . . ?
C24 C29 H29A 109.5 . . ?
C24 C29 H29B 109.5 . . ?
C24 C29 H29C 109.5 . . ?
H29A C29 H29B 109.5 . . ?
H29A C29 H29C 109.5 . . ?
H29B C29 H29C 109.5 . . ?
C189 C192 C193 120.7(6) . . ?
C191 C192 C189 118.6(6) . . ?
C191 C192 C193 120.7(7) . . ?
C86 C87 H87 118.5 . . ?
C90 C87 C86 123.0(8) . . ?
C90 C87 H87 118.5 . . ?
C24 C25 Yb2 74.7(4) . . ?
C24 C25 C30 124.0(8) . . ?
C24 C25 C21 107.7(7) . . ?
C30 C25 Yb2 122.1(5) . . ?
C21 C25 Yb2 75.0(5) . . ?
C21 C25 C30 127.9(8) . . ?
N3 C93 C96 119.1(6) . . ?
N3 C93 C94 123.1(5) . . ?
C96 C93 C94 117.7(6) . . ?
C11 C16 H16Z 109.5 . . ?
C11 C16 H 109.5 . . ?
C11 C16 HA 109.5 . . ?
H16Z C16 H 109.5 . . ?
H16Z C16 HA 109.5 . . ?
H C16 HA 109.5 . . ?
C35 C31 Yb2 73.1(10) . . ?
C35 C31 C45 125.2(15) . . ?
C32 C31 Yb2 73.3(9) . . ?
C32 C31 C35 107.5(12) . . ?
C32 C31 C45 127.0(15) . . ?
C45 C31 Yb2 124.3(14) . . ?
C114 C119 H11A 109.5 . . ?
C114 C119 H11B 109.5 . . ?
C114 C119 H11C 109.5 . . ?
H11A C119 H11B 109.5 . . ?
H11A C119 H11C 109.5 . . ?
H11B C119 H11C 109.5 . . ?
C121 C126 H12A 109.5 . . ?
C121 C126 H12B 109.5 . . ?
C121 C126 H12C 109.5 . . ?
H12A C126 H12B 109.5 . . ?
H12A C126 H12C 109.5 . . ?
H12B C126 H12C 109.5 . . ?
C53 C54 Yb3 74.6(4) . . ?
C53 C54 C55 106.8(6) . . ?
C53 C54 C59 124.9(7) . . ?
C55 C54 Yb3 73.8(4) . . ?
C55 C54 C59 127.9(7) . . ?
C59 C54 Yb3 122.9(5) . . ?
C173 C172 Yb6 73.8(4) . . ?
C173 C172 C171 108.7(7) . . ?
C173 C172 C180 125.1(8) . . ?
C171 C172 Yb6 74.4(5) . . ?
C171 C172 C180 124.2(8) . . ?
C180 C172 Yb6 130.5(7) . . ?
C15 C20 H20J 109.5 . . ?
C15 C20 H20K 109.5 . . ?
C15 C20 H20L 109.5 . . ?
H20J C20 H20K 109.5 . . ?
H20J C20 H20L 109.5 . . ?
H20K C20 H20L 109.5 . . ?
C4 C3 Yb1 74.2(4) . . ?
C4 C3 C8 125.2(9) . . ?
C2 C3 Yb1 73.7(5) . . ?
C2 C3 C4 108.7(7) . . ?
C2 C3 C8 125.0(8) . . ?
C8 C3 Yb1 127.5(6) . . ?
C122 C123 Yb5 73.9(4) . . ?
C122 C123 C124 107.8(7) . . ?
C122 C123 C128 124.1(7) . . ?
C124 C123 Yb5 74.1(4) . . ?
C124 C123 C128 127.9(7) . . ?
C128 C123 Yb5 121.8(5) . . ?
C23 C22 Yb2 74.7(5) . . ?
C23 C22 C27 124.2(8) . . ?
C21 C22 Yb2 74.7(5) . . ?
C21 C22 C23 109.1(7) . . ?
C21 C22 C27 124.6(8) . . ?
C27 C22 Yb2 129.9(7) . . ?
C87 C90 C89 119.6(7) . . ?
C87 C90 C91 120.5(7) . . ?
C89 C90 C91 119.9(7) . . ?
C14 C19 H19G 109.5 . . ?
C14 C19 H19H 109.5 . . ?
C14 C19 H19I 109.5 . . ?
H19G C19 H19H 109.5 . . ?
H19G C19 H19I 109.5 . . ?
H19H C19 H19I 109.5 . . ?
C25 C30 H30A 109.5 . . ?
C25 C30 H30B 109.5 . . ?
C25 C30 H30C 109.5 . . ?
H30A C30 H30B 109.5 . . ?
H30A C30 H30C 109.5 . . ?
H30B C30 H30C 109.5 . . ?
C208 C207 C210 120.9(6) . . ?
C206 C207 C208 119.2(6) . . ?
C206 C207 C210 120.0(6) . . ?
C1 C2 Yb1 74.1(4) . . ?
C1 C2 C7 124.6(9) . . ?
C3 C2 Yb1 75.9(4) . . ?
C3 C2 C1 109.8(7) . . ?
C3 C2 C7 123.8(9) . . ?
C7 C2 Yb1 129.0(6) . . ?
H28A C28 H28B 109.5 . . ?
H28A C28 H28C 109.5 . . ?
H28B C28 H28C 109.5 . . ?
C23 C28 H28A 109.5 . . ?
C23 C28 H28B 109.5 . . ?
C23 C28 H28C 109.5 . . ?
C124 C125 Yb5 73.5(4) . . ?
C124 C125 C121 108.3(7) . . ?
C124 C125 C130 126.0(8) . . ?
C121 C125 Yb5 74.1(4) . . ?
C121 C125 C130 124.6(8) . . ?
C130 C125 Yb5 127.6(6) . . ?
C104 C103 Yb4 73.4(4) . . ?
C104 C103 C108 127.8(8) . . ?
C102 C103 Yb4 74.9(5) . . ?
C102 C103 C104 108.5(7) . . ?
C102 C103 C108 122.5(8) . . ?
C108 C103 Yb4 127.9(6) . . ?
C24 C23 Yb2 74.0(4) . . ?
C24 C23 C28 126.5(7) . . ?
C22 C23 Yb2 74.5(5) . . ?
C22 C23 C24 107.6(7) . . ?
C22 C23 C28 124.5(7) . . ?
C28 C23 Yb2 127.9(6) . . ?
C198 C199 C201 121.8(7) . . ?
C198 C199 C200 118.4(6) . . ?
C200 C199 C201 119.7(6) . . ?
C31 C35 Yb2 75.5(10) . . ?
C31 C35 C44 127.4(14) . . ?
C34 C35 Yb2 74.5(9) . . ?
C34 C35 C31 107.0(12) . . ?
C34 C35 C44 124.9(14) . . ?
C44 C35 Yb2 122.8(13) . . ?
C1 C6 H6A 109.5 . . ?
C1 C6 H6B 109.5 . . ?
C1 C6 H6C 109.5 . . ?
H6A C6 H6B 109.5 . . ?
H6A C6 H6C 109.5 . . ?
H6B C6 H6C 109.5 . . ?
C139 C132 Yb5 75.9(15) . . ?
C139 C132 C141 128(2) . . ?
C134 C132 Yb5 74.5(14) . . ?
C134 C132 C139 107.4(15) . . ?
C134 C132 C141 124(2) . . ?
C141 C132 Yb5 124(2) . . ?
C61 C65 Yb3 73.7(4) . . ?
C61 C65 C67 124.8(9) . . ?
C67 C65 Yb3 126.8(6) . . ?
C64 C65 Yb3 76.1(5) . . ?
C64 C65 C61 109.0(8) . . ?
C64 C65 C67 125.0(9) . . ?
C104 C105 Yb4 74.2(4) . . ?
C104 C105 C101 107.1(6) . . ?
C104 C105 C110 123.5(7) . . ?
C101 C105 Yb4 74.5(4) . . ?
C101 C105 C110 129.0(7) . . ?
C110 C105 Yb4 122.0(5) . . ?
C55 C51 Yb3 74.1(4) . . ?
C55 C51 C56 124.8(8) . . ?
C52 C51 Yb3 74.8(4) . . ?
C52 C51 C55 108.7(7) . . ?
C52 C51 C56 124.8(8) . . ?
C56 C51 Yb3 129.1(6) . . ?
C191 C194 H19A 109.5 . . ?
C191 C194 H19B 109.5 . . ?
C191 C194 H19C 109.5 . . ?
H19A C194 H19B 109.5 . . ?
H19A C194 H19C 109.5 . . ?
H19B C194 H19C 109.5 . . ?
C101 C102 Yb4 73.4(4) . . ?
C101 C102 C107 125.9(8) . . ?
C103 C102 Yb4 74.7(4) . . ?
C103 C102 C101 108.3(7) . . ?
C103 C102 C107 123.9(8) . . ?
C107 C102 Yb4 130.3(6) . . ?
C113 C118 H11D 109.5 . . ?
C113 C118 H11E 109.5 . . ?
C113 C118 H11F 109.5 . . ?
H11D C118 H11E 109.5 . . ?
H11D C118 H11F 109.5 . . ?
H11E C118 H11F 109.5 . . ?
C174 C178 H17A 109.5 . . ?
C174 C178 H17B 109.5 . . ?
C174 C178 H17C 109.5 . . ?
H17A C178 H17B 109.5 . . ?
H17A C178 H17C 109.5 . . ?
H17B C178 H17C 109.5 . . ?
C88 C89 C90 117.8(7) . . ?
C88 C89 C92 119.9(7) . . ?
C90 C89 C92 122.2(7) . . ?
C199 C201 H20A 109.5 . . ?
C199 C201 H20B 109.5 . . ?
C199 C201 H20C 109.5 . . ?
H20A C201 H20B 109.5 . . ?
H20A C201 H20C 109.5 . . ?
H20B C201 H20C 109.5 . . ?
C207 C210 H21A 109.5 . . ?
C207 C210 H21B 109.5 . . ?
C207 C210 H21C 109.5 . . ?
H21A C210 H21B 109.5 . . ?
H21A C210 H21C 109.5 . . ?
H21B C210 H21C 109.5 . . ?
C54 C59 H59A 109.5 . . ?
C54 C59 H59B 109.5 . . ?
C54 C59 H59C 109.5 . . ?
H59A C59 H59B 109.5 . . ?
H59A C59 H59C 109.5 . . ?
H59B C59 H59C 109.5 . . ?
C53 C52 Yb3 74.6(4) . . ?
C53 C52 C57 126.0(8) . . ?
C51 C52 Yb3 74.6(5) . . ?
C51 C52 C53 108.5(7) . . ?
C51 C52 C57 124.1(8) . . ?
C57 C52 Yb3 128.1(6) . . ?
H66A C66 H66B 109.5 . . ?
H66A C66 H66C 109.5 . . ?
H66B C66 H66C 109.5 . . ?
C61 C66 H66A 109.5 . . ?
C61 C66 H66B 109.5 . . ?
C61 C66 H66C 109.5 . . ?
C197 C200 C199 118.8(7) . . ?
C197 C200 C202 121.2(7) . . ?
C199 C200 C202 120.0(7) . . ?
C115 C120 H12D 109.5 . . ?
C115 C120 H12E 109.5 . . ?
C115 C120 H12F 109.5 . . ?
H12D C120 H12E 109.5 . . ?
H12D C120 H12F 109.5 . . ?
H12E C120 H12F 109.5 . . ?
C25 C21 Yb2 73.7(4) . . ?
C25 C21 C26 127.5(8) . . ?
C22 C21 Yb2 74.6(5) . . ?
C22 C21 C25 107.8(7) . . ?
C22 C21 C26 123.9(8) . . ?
C26 C21 Yb2 125.7(6) . . ?
C80 C82 C81 119.6(6) . . ?
C80 C82 C84 120.3(7) . . ?
C81 C82 C84 120.0(6) . . ?
C124 C159 H15A 109.5 . . ?
C124 C159 H15B 109.5 . . ?
C124 C159 H15C 109.5 . . ?
H15A C159 H15B 109.5 . . ?
H15A C159 H15C 109.5 . . ?
H15B C159 H15C 109.5 . . ?
C82 C84 H84A 109.5 . . ?
C82 C84 H84B 109.5 . . ?
C82 C84 H84C 109.5 . . ?
H84A C84 H84B 109.5 . . ?
H84A C84 H84C 109.5 . . ?
H84B C84 H84C 109.5 . . ?
C173 C179 H17D 109.5 . . ?
C173 C179 H17E 109.5 . . ?
C173 C179 H17F 109.5 . . ?
H17D C179 H17E 109.5 . . ?
H17D C179 H17F 109.5 . . ?
H17E C179 H17F 109.5 . . ?
C208 C209 H20D 109.5 . . ?
C208 C209 H20E 109.5 . . ?
C208 C209 H20F 109.5 . . ?
H20D C209 H20E 109.5 . . ?
H20D C209 H20F 109.5 . . ?
H20E C209 H20F 109.5 . . ?
C4 C9 H9A 109.5 . . ?
C4 C9 H9B 109.5 . . ?
C4 C9 H9C 109.5 . . ?
H9A C9 H9B 109.5 . . ?
H9A C9 H9C 109.5 . . ?
H9B C9 H9C 109.5 . . ?
C53 C58 H58A 109.5 . . ?
C53 C58 H58B 109.5 . . ?
C53 C58 H58C 109.5 . . ?
H58A C58 H58B 109.5 . . ?
H58A C58 H58C 109.5 . . ?
H58B C58 H58C 109.5 . . ?
C134 C135 Yb5 73.0(13) . . ?
C134 C135 C145 123(3) . . ?
C137 C135 Yb5 75.6(13) . . ?
C137 C135 C134 108.5(14) . . ?
C137 C135 C145 126(3) . . ?
C145 C135 Yb5 128.8(19) . . ?
C151 C129 Yb6 75.7(16) . . ?
C151 C129 C162 123(2) . . ?
C154 C129 Yb6 74.4(15) . . ?
C154 C129 C151 109.3(16) . . ?
C154 C129 C162 127(2) . . ?
C162 C129 Yb6 124(2) . . ?
C175 C171 Yb6 74.3(4) . . ?
C175 C171 C176 126.0(9) . . ?
C172 C171 Yb6 74.8(5) . . ?
C172 C171 C175 107.9(7) . . ?
C172 C171 C176 124.5(8) . . ?
C176 C171 Yb6 128.4(6) . . ?
C129 C151 Yb6 72.8(16) . . ?
C129 C151 C169 125(2) . . ?
C169 C151 Yb6 128(3) . . ?
C158 C151 Yb6 74.8(14) . . ?
C158 C151 C129 105.8(16) . . ?
C158 C151 C169 128(2) . . ?
C13 C18 H18D 109.5 . . ?
C13 C18 H18E 109.5 . . ?
C13 C18 H18F 109.5 . . ?
H18D C18 H18E 109.5 . . ?
H18D C18 H18F 109.5 . . ?
H18E C18 H18F 109.5 . . ?
C122 C127 H12G 109.5 . . ?
C122 C127 H12H 109.5 . . ?
C122 C127 H12I 109.5 . . ?
H12G C127 H12H 109.5 . . ?
H12G C127 H12I 109.5 . . ?
H12H C127 H12I 109.5 . . ?
C101 C106 H10A 109.5 . . ?
C101 C106 H10B 109.5 . . ?
C101 C106 H10C 109.5 . . ?
H10A C106 H10B 109.5 . . ?
H10A C106 H10C 109.5 . . ?
H10B C106 H10C 109.5 . . ?
C175 C177 H17G 109.5 . . ?
C175 C177 H17H 109.5 . . ?
C175 C177 H17I 109.5 . . ?
H17G C177 H17H 109.5 . . ?
H17G C177 H17I 109.5 . . ?
H17H C177 H17I 109.5 . . ?
C90 C91 H91A 109.5 . . ?
C90 C91 H91B 109.5 . . ?
C90 C91 H91C 109.5 . . ?
H91A C91 H91B 109.5 . . ?
H91A C91 H91C 109.5 . . ?
H91B C91 H91C 109.5 . . ?
C98 C99 H99A 109.5 . . ?
C98 C99 H99B 109.5 . . ?
C98 C99 H99C 109.5 . . ?
H99A C99 H99B 109.5 . . ?
H99A C99 H99C 109.5 . . ?
H99B C99 H99C 109.5 . . ?
C12 C17 H17P 109.5 . . ?
C12 C17 H17Q 109.5 . . ?
C12 C17 H17R 109.5 . . ?
H17P C17 H17Q 109.5 . . ?
H17P C17 H17R 109.5 . . ?
H17Q C17 H17R 109.5 . . ?
C192 C193 H19D 109.5 . . ?
C192 C193 H19E 109.5 . . ?
C192 C193 H19F 109.5 . . ?
H19D C193 H19E 109.5 . . ?
H19D C193 H19F 109.5 . . ?
H19E C193 H19F 109.5 . . ?
H70A C70 H70B 109.5 . . ?
H70A C70 H70C 109.5 . . ?
H70B C70 H70C 109.5 . . ?
C62 C70 H70A 109.5 . . ?
C62 C70 H70B 109.5 . . ?
C62 C70 H70C 109.5 . . ?
C65 C61 Yb3 75.1(4) . . ?
C65 C61 C66 125.5(8) . . ?
C65 C61 C62 107.6(7) . . ?
C66 C61 Yb3 122.0(5) . . ?
C62 C61 Yb3 75.0(4) . . ?
C62 C61 C66 126.4(8) . . ?
C123 C128 H12J 109.5 . . ?
C123 C128 H12K 109.5 . . ?
C123 C128 H12L 109.5 . . ?
H12J C128 H12K 109.5 . . ?
H12J C128 H12L 109.5 . . ?
H12K C128 H12L 109.5 . . ?
C112 C117 H11G 109.5 . . ?
C112 C117 H11H 109.5 . . ?
C112 C117 H11I 109.5 . . ?
H11G C117 H11H 109.5 . . ?
H11G C117 H11I 109.5 . . ?
H11H C117 H11I 109.5 . . ?
C105 C110 H11J 109.5 . . ?
C105 C110 H11K 109.5 . . ?
C105 C110 H11L 109.5 . . ?
H11J C110 H11K 109.5 . . ?
H11J C110 H11L 109.5 . . ?
H11K C110 H11L 109.5 . . ?
C103 C108 H10D 109.5 . . ?
C103 C108 H10E 109.5 . . ?
C103 C108 H10F 109.5 . . ?
H10D C108 H10E 109.5 . . ?
H10D C108 H10F 109.5 . . ?
H10E C108 H10F 109.5 . . ?
C97 C100 H10P 109.5 . . ?
C97 C100 H10Q 109.5 . . ?
C97 C100 H10R 109.5 . . ?
H10P C100 H10Q 109.5 . . ?
H10P C100 H10R 109.5 . . ?
H10Q C100 H10R 109.5 . . ?
C65 C67 H67A 109.5 . . ?
C65 C67 H67B 109.5 . . ?
C65 C67 H67C 109.5 . . ?
H67A C67 H67B 109.5 . . ?
H67A C67 H67C 109.5 . . ?
H67B C67 H67C 109.5 . . ?
C65 C64 Yb3 73.5(5) . . ?
C65 C64 C63 108.7(8) . . ?
C65 C64 C68 124.3(10) . . ?
C63 C64 Yb3 74.0(5) . . ?
C63 C64 C68 125.4(10) . . ?
C68 C64 Yb3 130.0(6) . . ?
C31 C32 Yb2 75.4(10) . . ?
C31 C32 C46 124.9(18) . . ?
C33 C32 Yb2 75.3(9) . . ?
C33 C32 C31 108.9(12) . . ?
C33 C32 C46 126.1(17) . . ?
C46 C32 Yb2 117.4(10) . . ?
C70 C62 Yb3 126.2(6) . . ?
C61 C62 Yb3 73.6(4) . . ?
C61 C62 C70 127.3(8) . . ?
C61 C62 C63 106.5(7) . . ?
C63 C62 Yb3 74.6(5) . . ?
C63 C62 C70 125.2(9) . . ?
C55 C60 H60A 109.5 . . ?
C55 C60 H60B 109.5 . . ?
C55 C60 H60C 109.5 . . ?
H60A C60 H60B 109.5 . . ?
H60A C60 H60C 109.5 . . ?
H60B C60 H60C 109.5 . . ?
C125 C130 H13A 109.5 . . ?
C125 C130 H13B 109.5 . . ?
C125 C130 H13C 109.5 . . ?
H13A C130 H13B 109.5 . . ?
H13A C130 H13C 109.5 . . ?
H13B C130 H13C 109.5 . . ?
C64 C63 Yb3 75.7(5) . . ?
C64 C63 C62 108.3(8) . . ?
C64 C63 C69 128.1(11) . . ?
C62 C63 Yb3 73.8(5) . . ?
C62 C63 C69 123.6(11) . . ?
C69 C63 Yb3 118.9(6) . . ?
C81 C83 H83A 109.5 . . ?
C81 C83 H83B 109.5 . . ?
C81 C83 H83C 109.5 . . ?
H83A C83 H83B 109.5 . . ?
H83A C83 H83C 109.5 . . ?
H83B C83 H83C 109.5 . . ?
C51 C56 H56A 109.5 . . ?
C51 C56 H56B 109.5 . . ?
C51 C56 H56C 109.5 . . ?
H56A C56 H56B 109.5 . . ?
H56A C56 H56C 109.5 . . ?
H56B C56 H56C 109.5 . . ?
C2 C7 H7A 109.5 . . ?
C2 C7 H7B 109.5 . . ?
C2 C7 H7C 109.5 . . ?
H7A C7 H7B 109.5 . . ?
H7A C7 H7C 109.5 . . ?
H7B C7 H7C 109.5 . . ?
C104 C109 H10G 109.5 . . ?
C104 C109 H10H 109.5 . . ?
C104 C109 H10I 109.5 . . ?
H10G C109 H10H 109.5 . . ?
H10G C109 H10I 109.5 . . ?
H10H C109 H10I 109.5 . . ?
C132 C134 Yb5 74.2(14) . . ?
C132 C134 C143 128(2) . . ?
C135 C134 Yb5 76.0(13) . . ?
C135 C134 C132 107.8(15) . . ?
C135 C134 C143 123(2) . . ?
C143 C134 Yb5 126(2) . . ?
C139 C137 Yb5 73.9(14) . . ?
C139 C137 C148 126(2) . . ?
C135 C137 Yb5 74.0(13) . . ?
C135 C137 C139 108.2(14) . . ?
C135 C137 C148 126(2) . . ?
C148 C137 Yb5 117.6(18) . . ?
C63 C69 H69A 109.5 . . ?
C63 C69 H69B 109.5 . . ?
C63 C69 H69C 109.5 . . ?
H69A C69 H69B 109.5 . . ?
H69A C69 H69C 109.5 . . ?
H69B C69 H69C 109.5 . . ?
C129 C154 Yb6 74.4(15) . . ?
C129 C154 C164 126(2) . . ?
C156 C154 Yb6 77.7(14) . . ?
C156 C154 C129 107.6(16) . . ?
C156 C154 C164 125(2) . . ?
C164 C154 Yb6 125.2(18) . . ?
C172 C180 H18A 109.5 . . ?
C172 C180 H18B 109.5 . . ?
C172 C180 H18C 109.5 . . ?
H18A C180 H18B 109.5 . . ?
H18A C180 H18C 109.5 . . ?
H18B C180 H18C 109.5 . . ?
C21 C26 H26A 109.5 . . ?
C21 C26 H26B 109.5 . . ?
C21 C26 H26C 109.5 . . ?
H26A C26 H26B 109.5 . . ?
H26A C26 H26C 109.5 . . ?
H26B C26 H26C 109.5 . . ?
C64 C68 H68A 109.5 . . ?
C64 C68 H68B 109.5 . . ?
C64 C68 H68C 109.5 . . ?
H68A C68 H68B 109.5 . . ?
H68A C68 H68C 109.5 . . ?
H68B C68 H68C 109.5 . . ?
C211 C213 H213 120.0 . . ?
C211 C213 C214 119.9(11) . . ?
C214 C213 H213 120.0 . . ?
C151 C169 H16A 109.5 . . ?
C151 C169 H16B 109.5 . . ?
C151 C169 H16C 109.5 . . ?
H16A C169 H16B 109.5 . . ?
H16A C169 H16C 109.5 . . ?
H16B C169 H16C 109.5 . . ?
C171 C176 H17J 109.5 . . ?
C171 C176 H17K 109.5 . . ?
C171 C176 H17L 109.5 . . ?
H17J C176 H17K 109.5 . . ?
H17J C176 H17L 109.5 . . ?
H17K C176 H17L 109.5 . . ?
C111 C116 H11M 109.5 . . ?
C111 C116 H11N 109.5 . . ?
C111 C116 H11O 109.5 . . ?
H11M C116 H11N 109.5 . . ?
H11M C116 H11O 109.5 . . ?
H11N C116 H11O 109.5 . . ?
C3 C8 H8A 109.5 . . ?
C3 C8 H8B 109.5 . . ?
C3 C8 H8C 109.5 . . ?
H8A C8 H8B 109.5 . . ?
H8A C8 H8C 109.5 . . ?
H8B C8 H8C 109.5 . . ?
C200 C202 H20G 109.5 . . ?
C200 C202 H20H 109.5 . . ?
C200 C202 H20I 109.5 . . ?
H20G C202 H20H 109.5 . . ?
H20G C202 H20I 109.5 . . ?
H20H C202 H20I 109.5 . . ?
C225 C226 H226 119.0 . . ?
C225 C226 C227 122.1(12) . . ?
C227 C226 H226 119.0 . . ?
C22 C27 H27A 109.5 . . ?
C22 C27 H27B 109.5 . . ?
C22 C27 H27C 109.5 . . ?
H27A C27 H27B 109.5 . . ?
H27A C27 H27C 109.5 . . ?
H27B C27 H27C 109.5 . . ?
C52 C57 H57A 109.5 . . ?
C52 C57 H57B 109.5 . . ?
C52 C57 H57C 109.5 . . ?
H57A C57 H57B 109.5 . . ?
H57A C57 H57C 109.5 . . ?
H57B C57 H57C 109.5 . . ?
C211 C212 H212 119.7 . . ?
C211 C212 C215 120.5(12) . . ?
C215 C212 H212 119.7 . . ?
C226 C225 H225 119.8 . . ?
C224 C225 C226 120.4(13) . . ?
C224 C225 H225 119.8 . . ?
C234 C233 H233 119.8 . . ?
C234 C233 C232 120.4(12) . . ?
C232 C233 H233 119.8 . . ?
C151 C158 Yb6 74.0(14) . . ?
C151 C158 C168 123(2) . . ?
C156 C158 Yb6 75.7(14) . . ?
C156 C158 C151 108.0(16) . . ?
C156 C158 C168 129(2) . . ?
C168 C158 Yb6 122.8(18) . . ?
C102 C107 H10J 109.5 . . ?
C102 C107 H10K 109.5 . . ?
C102 C107 H10L 109.5 . . ?
H10J C107 H10K 109.5 . . ?
H10J C107 H10L 109.5 . . ?
H10K C107 H10L 109.5 . . ?
C154 C156 Yb6 71.8(14) . . ?
C154 C156 C158 109.1(15) . . ?
C154 C156 C166 128(3) . . ?
C158 C156 Yb6 73.6(13) . . ?
C158 C156 C166 122(3) . . ?
C166 C156 Yb6 129.0(19) . . ?
C129 C162 H16D 109.5 . . ?
C129 C162 H16E 109.5 . . ?
C129 C162 H16F 109.5 . . ?
H16D C162 H16E 109.5 . . ?
H16D C162 H16F 109.5 . . ?
H16E C162 H16F 109.5 . . ?
C213 C211 H211 119.3 . . ?
C212 C211 C213 121.4(12) . . ?
C212 C211 H211 119.3 . . ?
C35 C34 Yb2 74.1(9) . . ?
C35 C34 C43 126.3(16) . . ?
C33 C34 Yb2 75.3(8) . . ?
C33 C34 C35 109.7(12) . . ?
C33 C34 C43 122.7(16) . . ?
C43 C34 Yb2 127.0(11) . . ?
C89 C92 H92A 109.5 . . ?
C89 C92 H92B 109.5 . . ?
C89 C92 H92C 109.5 . . ?
H92A C92 H92B 109.5 . . ?
H92A C92 H92C 109.5 . . ?
H92B C92 H92C 109.5 . . ?
C32 C33 Yb2 73.5(8) . . ?
C32 C33 C42 126.6(19) . . ?
C34 C33 Yb2 73.6(8) . . ?
C34 C33 C32 106.8(11) . . ?
C34 C33 C42 125.3(19) . . ?
C42 C33 Yb2 128.7(10) . . ?
C215 C216 H216 120.1 . . ?
C215 C216 C214 119.8(12) . . ?
C214 C216 H216 120.1 . . ?
C233 C234 H234 119.0 . . ?
C233 C234 C229 122.0(13) . . ?
C229 C234 H234 119.0 . . ?
C139 C149 H14A 109.5 . . ?
C139 C149 H14B 109.5 . . ?
C139 C149 H14C 109.5 . . ?
H14A C149 H14B 109.5 . . ?
H14A C149 H14C 109.5 . . ?
H14B C149 H14C 109.5 . . ?
C137 C148 H14D 109.5 . . ?
C137 C148 H14E 109.5 . . ?
C137 C148 H14F 109.5 . . ?
H14D C148 H14E 109.5 . . ?
H14D C148 H14F 109.5 . . ?
H14E C148 H14F 109.5 . . ?
C218 C217 H217 120.5 . . ?
C218 C217 C222 119.0(14) . . ?
C222 C217 H217 120.5 . . ?
C220 C219 H219 120.6 . . ?
C218 C219 H219 120.6 . . ?
C218 C219 C220 118.7(14) . . ?
C132 C141 H14G 109.5 . . ?
C132 C141 H14H 109.5 . . ?
C132 C141 H14I 109.5 . . ?
H14G C141 H14H 109.5 . . ?
H14G C141 H14I 109.5 . . ?
H14H C141 H14I 109.5 . . ?
C212 C215 C216 119.7(12) . . ?
C212 C215 H215 120.1 . . ?
C216 C215 H215 120.1 . . ?
C213 C214 C216 118.6(11) . . ?
C213 C214 H214 120.7 . . ?
C216 C214 H214 120.7 . . ?
C225 C224 H224 120.0 . . ?
C225 C224 C223 120.0(13) . . ?
C223 C224 H224 120.0 . . ?
C219 C220 H220 120.1 . . ?
C219 C220 C221 119.8(14) . . ?
C221 C220 H220 120.1 . . ?
C31 C45 H45A 109.5 . . ?
C31 C45 H45B 109.5 . . ?
C31 C45 H45C 109.5 . . ?
H45A C45 H45B 109.5 . . ?
H45A C45 H45C 109.5 . . ?
H45B C45 H45C 109.5 . . ?
C233 C232 H232 120.3 . . ?
C231 C232 C233 119.4(13) . . ?
C231 C232 H232 120.3 . . ?
C224 C223 H223 120.4 . . ?
C224 C223 C228 119.1(12) . . ?
C228 C223 H223 120.4 . . ?
C226 C227 H227 120.8 . . ?
C226 C227 C228 118.4(12) . . ?
C228 C227 H227 120.8 . . ?
C232 C231 H231 120.6 . . ?
C232 C231 C230 118.8(13) . . ?
C230 C231 H231 120.6 . . ?
C217 C218 C219 123.3(14) . . ?
C217 C218 H218 118.4 . . ?
C219 C218 H218 118.4 . . ?
C154 C164 H16G 109.5 . . ?
C154 C164 H16H 109.5 . . ?
C154 C164 H16I 109.5 . . ?
H16G C164 H16H 109.5 . . ?
H16G C164 H16I 109.5 . . ?
H16H C164 H16I 109.5 . . ?
C234 C229 H229 120.4 . . ?
C234 C229 C230 119.2(14) . . ?
C230 C229 H229 120.4 . . ?
C231 C230 H230 119.9 . . ?
C229 C230 C231 120.2(13) . . ?
C229 C230 H230 119.9 . . ?
C35 C44 H44A 109.5 . . ?
C35 C44 H44B 109.5 . . ?
C35 C44 H44C 109.5 . . ?
H44A C44 H44B 109.5 . . ?
H44A C44 H44C 109.5 . . ?
H44B C44 H44C 109.5 . . ?
C223 C228 H228 120.0 . . ?
C227 C228 C223 120.0(13) . . ?
C227 C228 H228 120.0 . . ?
C217 C222 H222 120.1 . . ?
C217 C222 C221 119.9(14) . . ?
C221 C222 H222 120.1 . . ?
C220 C221 H221 120.4 . . ?
C222 C221 C220 119.3(14) . . ?
C222 C221 H221 120.4 . . ?
C32 C46 H46A 109.5 . . ?
C32 C46 H46B 109.5 . . ?
C32 C46 H46C 109.5 . . ?
H46A C46 H46B 109.5 . . ?
H46A C46 H46C 109.5 . . ?
H46B C46 H46C 109.5 . . ?
C134 C143 H14J 109.5 . . ?
C134 C143 H14K 109.5 . . ?
C134 C143 H14L 109.5 . . ?
H14J C143 H14K 109.5 . . ?
H14J C143 H14L 109.5 . . ?
H14K C143 H14L 109.5 . . ?
C135 C145 H14M 109.5 . . ?
C135 C145 H14N 109.5 . . ?
C135 C145 H14O 109.5 . . ?
H14M C145 H14N 109.5 . . ?
H14M C145 H14O 109.5 . . ?
H14N C145 H14O 109.5 . . ?
C34 C43 H43A 109.5 . . ?
C34 C43 H43B 109.5 . . ?
C34 C43 H43C 109.5 . . ?
H43A C43 H43B 109.5 . . ?
H43A C43 H43C 109.5 . . ?
H43B C43 H43C 109.5 . . ?
C158 C168 H16J 109.5 . . ?
C158 C168 H16K 109.5 . . ?
C158 C168 H16L 109.5 . . ?
H16J C168 H16K 109.5 . . ?
H16J C168 H16L 109.5 . . ?
H16K C168 H16L 109.5 . . ?
C156 C166 H16M 109.5 . . ?
C156 C166 H16N 109.5 . . ?
C156 C166 H16O 109.5 . . ?
H16M C166 H16N 109.5 . . ?
H16M C166 H16O 109.5 . . ?
H16N C166 H16O 109.5 . . ?
C33 C42 H42A 109.5 . . ?
C33 C42 H42B 109.5 . . ?
C33 C42 H42C 109.5 . . ?
H42A C42 H42B 109.5 . . ?
H42A C42 H42C 109.5 . . ?
H42B C42 H42C 109.5 . . ?
H50A C50 H50B 109.5 . . ?
H50A C50 H50C 109.5 . . ?
H50B C50 H50C 109.5 . . ?
C40 C50 H50A 109.5 . . ?
C40 C50 H50B 109.5 . . ?
C40 C50 H50C 109.5 . . ?
H49A C49 H49B 109.5 . . ?
H49A C49 H49C 109.5 . . ?
H49B C49 H49C 109.5 . . ?
C39 C49 H49A 109.5 . . ?
C39 C49 H49B 109.5 . . ?
C39 C49 H49C 109.5 . . ?
C50 C40 Yb2 130.3(19) . . ?
C39 C40 Yb2 73.0(12) . . ?
C39 C40 C50 126.1(19) . . ?
C36 C40 Yb2 76.5(11) . . ?
C36 C40 C50 124.3(18) . . ?
C36 C40 C39 107.1(14) . . ?
C49 C39 Yb2 125.0(16) . . ?
C40 C39 Yb2 75.6(13) . . ?
C40 C39 C49 124.2(17) . . ?
C38 C39 Yb2 75.4(11) . . ?
C38 C39 C49 127.3(18) . . ?
C38 C39 C40 107.2(13) . . ?
C40 C36 Yb2 72.8(11) . . ?
C40 C36 C41 125.4(18) . . ?
C41 C36 Yb2 121.9(12) . . ?
C37 C36 Yb2 75.7(11) . . ?
C37 C36 C40 109.5(14) . . ?
C37 C36 C41 124.9(18) . . ?
C36 C41 H41A 109.5 . . ?
C36 C41 H41B 109.5 . . ?
C36 C41 H41C 109.5 . . ?
H41A C41 H41B 109.5 . . ?
H41A C41 H41C 109.5 . . ?
H41B C41 H41C 109.5 . . ?
C36 C37 Yb2 74.3(10) . . ?
C36 C37 C47 126(2) . . ?
C36 C37 C38 107.0(12) . . ?
C47 C37 Yb2 127.2(12) . . ?
C38 C37 Yb2 71.9(10) . . ?
C38 C37 C47 127(2) . . ?
C37 C47 H47A 109.5 . . ?
C37 C47 H47B 109.5 . . ?
C37 C47 H47C 109.5 . . ?
H47A C47 H47B 109.5 . . ?
H47A C47 H47C 109.5 . . ?
H47B C47 H47C 109.5 . . ?
C39 C38 Yb2 73.4(11) . . ?
C39 C38 C48 128(2) . . ?
C37 C38 Yb2 77.5(10) . . ?
C37 C38 C39 109.2(13) . . ?
C37 C38 C48 122(2) . . ?
C48 C38 Yb2 122.0(13) . . ?
C38 C48 H48A 109.5 . . ?
C38 C48 H48B 109.5 . . ?
C38 C48 H48C 109.5 . . ?
H48A C48 H48B 109.5 . . ?
H48A C48 H48C 109.5 . . ?
H48B C48 H48C 109.5 . . ?
H16P C163 H16Q 109.5 . . ?
H16P C163 H16R 109.5 . . ?
H16Q C163 H16R 109.5 . . ?
C153 C163 H16P 109.5 . . ?
C153 C163 H16Q 109.5 . . ?
C153 C163 H16R 109.5 . . ?
C163 C153 Yb6 126.7(10) . . ?
C160 C153 Yb6 73.9(7) . . ?
C160 C153 C163 126.5(14) . . ?
C155 C153 Yb6 76.5(7) . . ?
C155 C153 C163 124.0(14) . . ?
C155 C153 C160 108.0(11) . . ?
C153 C160 Yb6 75.0(7) . . ?
C153 C160 C161 124.7(11) . . ?
C153 C160 C152 108.7(10) . . ?
C161 C160 Yb6 122.3(10) . . ?
C152 C160 Yb6 75.5(8) . . ?
C152 C160 C161 126.1(12) . . ?
C160 C161 H16S 109.5 . . ?
C160 C161 H16T 109.5 . . ?
C160 C161 H16U 109.5 . . ?
H16S C161 H16T 109.5 . . ?
H16S C161 H16U 109.5 . . ?
H16T C161 H16U 109.5 . . ?
C160 C152 Yb6 72.9(8) . . ?
C160 C152 C170 125.1(13) . . ?
C160 C152 C157 106.4(11) . . ?
C170 C152 Yb6 125.5(10) . . ?
C157 C152 Yb6 74.3(8) . . ?
C157 C152 C170 127.8(14) . . ?
C152 C170 H17M 109.5 . . ?
C152 C170 H17N 109.5 . . ?
C152 C170 H17O 109.5 . . ?
H17M C170 H17N 109.5 . . ?
H17M C170 H17O 109.5 . . ?
H17N C170 H17O 109.5 . . ?
C152 C157 Yb6 74.2(8) . . ?
C152 C157 C167 122.8(19) . . ?
C167 C157 Yb6 118.9(9) . . ?
C155 C157 Yb6 75.5(8) . . ?
C155 C157 C152 107.5(10) . . ?
C155 C157 C167 129.5(19) . . ?
C157 C167 H16V 109.5 . . ?
C157 C167 H16W 109.5 . . ?
C157 C167 H16X 109.5 . . ?
H16V C167 H16W 109.5 . . ?
H16V C167 H16X 109.5 . . ?
H16W C167 H16X 109.5 . . ?
C153 C155 Yb6 73.0(7) . . ?
C153 C155 C157 109.3(10) . . ?
C153 C155 C165 127.0(18) . . ?
C157 C155 Yb6 73.8(7) . . ?
C157 C155 C165 122.6(19) . . ?
C165 C155 Yb6 129.1(10) . . ?
C155 C165 H16Y 109.5 . . ?
C155 C165 HB 109.5 . . ?
C155 C165 HC 109.5 . . ?
H16Y C165 HB 109.5 . . ?
H16Y C165 HC 109.5 . . ?
HB C165 HC 109.5 . . ?
H15D C150 H15E 109.5 . . ?
H15D C150 H15F 109.5 . . ?
H15E C150 H15F 109.5 . . ?
C140 C150 H15D 109.5 . . ?
C140 C150 H15E 109.5 . . ?
C140 C150 H15F 109.5 . . ?
C150 C140 Yb5 128.9(12) . . ?
C131 C140 Yb5 73.2(8) . . ?
C131 C140 C150 127.1(14) . . ?
C138 C140 Yb5 75.6(7) . . ?
C138 C140 C150 123.5(13) . . ?
C138 C140 C131 107.7(11) . . ?
C140 C131 Yb5 75.4(8) . . ?
C140 C131 C142 123.8(14) . . ?
C142 C131 Yb5 122.7(13) . . ?
C133 C131 Yb5 74.4(7) . . ?
C133 C131 C140 107.4(11) . . ?
C133 C131 C142 128.2(14) . . ?
C131 C142 H14P 109.5 . . ?
C131 C142 H14Q 109.5 . . ?
C131 C142 H14R 109.5 . . ?
H14P C142 H14Q 109.5 . . ?
H14P C142 H14R 109.5 . . ?
H14Q C142 H14R 109.5 . . ?
C131 C133 Yb5 74.1(8) . . ?
C131 C133 C144 127.7(17) . . ?
C144 C133 Yb5 122.9(10) . . ?
C136 C133 Yb5 77.1(7) . . ?
C136 C133 C131 107.6(10) . . ?
C136 C133 C144 123.9(16) . . ?
C133 C144 H14S 109.5 . . ?
C133 C144 H14T 109.5 . . ?
C133 C144 H14U 109.5 . . ?
H14S C144 H14T 109.5 . . ?
H14S C144 H14U 109.5 . . ?
H14T C144 H14U 109.5 . . ?
C133 C136 Yb5 72.2(7) . . ?
C133 C136 C146 124.6(16) . . ?
C146 C136 Yb5 127.9(9) . . ?
C138 C136 Yb5 74.2(7) . . ?
C138 C136 C133 108.6(10) . . ?
C138 C136 C146 125.9(17) . . ?
C136 C146 H14V 109.5 . . ?
C136 C146 H14W 109.5 . . ?
C136 C146 H14X 109.5 . . ?
H14V C146 H14W 109.5 . . ?
H14V C146 H14X 109.5 . . ?
H14W C146 H14X 109.5 . . ?
C140 C138 Yb5 73.9(8) . . ?
C140 C138 C147 126.6(13) . . ?
C136 C138 Yb5 75.6(7) . . ?
C136 C138 C140 108.7(11) . . ?
C136 C138 C147 124.3(14) . . ?
C147 C138 Yb5 122.6(9) . . ?
C138 C147 H14Y 109.5 . . ?
C138 C147 HD 109.5 . . ?
C138 C147 HE 109.5 . . ?
H14Y C147 HD 109.5 . . ?
H14Y C147 HE 109.5 . . ?
HD C147 HE 109.5 . . ?

loop_
_geom_bond_atom_site_label_1
_geom_bond_atom_site_label_2
_geom_bond_distance
_geom_bond_site_symmetry_2
_geom_bond_publ_flag
Yb1 N2 2.336(5) . ?
Yb1 N1 2.317(5) . ?
Yb1 C5 2.628(7) . ?
Yb1 C15 2.624(7) . ?
Yb1 C1 2.614(7) . ?
Yb1 C11 2.665(8) . ?
Yb1 C13 2.626(7) . ?
Yb1 C4 2.642(8) . ?
Yb1 C12 2.653(8) . ?
Yb1 C14 2.618(7) . ?
Yb1 C3 2.655(8) . ?
Yb1 C2 2.626(7) . ?
Yb4 N8 2.330(5) . ?
Yb4 N7 2.327(5) . ?
Yb4 C113 2.620(7) . ?
Yb4 C104 2.628(7) . ?
Yb4 C114 2.631(7) . ?
Yb4 C112 2.638(7) . ?
Yb4 C115 2.631(7) . ?
Yb4 C111 2.656(7) . ?
Yb4 C101 2.634(7) . ?
Yb4 C103 2.657(8) . ?
Yb4 C105 2.630(7) . ?
Yb4 C102 2.660(7) . ?
Yb3 N5 2.328(5) . ?
Yb3 N6 2.321(5) . ?
Yb3 C53 2.647(7) . ?
Yb3 C55 2.631(8) . ?
Yb3 C54 2.644(7) . ?
Yb3 C65 2.632(8) . ?
Yb3 C51 2.645(8) . ?
Yb3 C52 2.648(8) . ?
Yb3 C61 2.614(7) . ?
Yb3 C64 2.665(8) . ?
Yb3 C62 2.632(8) . ?
Yb3 C63 2.642(8) . ?
Yb5 N11 2.343(5) . ?
Yb5 N12 2.328(5) . ?
Yb5 C139 2.65(3) . ?
Yb5 C122 2.630(7) . ?
Yb5 C124 2.637(8) . ?
Yb5 C123 2.645(7) . ?
Yb5 C132 2.61(3) . ?
Yb5 C135 2.65(2) . ?
Yb5 C134 2.61(2) . ?
Yb5 C140 2.642(14) . ?
Yb5 C131 2.613(15) . ?
Yb5 C133 2.618(12) . ?
Yb2 N4 2.349(5) . ?
Yb2 N3 2.317(5) . ?
Yb2 C24 2.632(7) . ?
Yb2 C25 2.624(7) . ?
Yb2 C31 2.638(19) . ?
Yb2 C22 2.639(8) . ?
Yb2 C23 2.642(8) . ?
Yb2 C35 2.607(18) . ?
Yb2 C21 2.640(8) . ?
Yb2 C32 2.611(15) . ?
Yb2 C34 2.612(14) . ?
Yb2 C33 2.634(13) . ?
Yb2 C40 2.64(2) . ?
Yb2 C39 2.61(2) . ?
Yb2 C36 2.689(18) . ?
Yb2 C37 2.705(16) . ?
Yb2 C38 2.634(17) . ?
Yb6 N10 2.330(5) . ?
Yb6 N9 2.309(5) . ?
Yb6 C173 2.632(7) . ?
Yb6 C174 2.634(7) . ?
Yb6 C175 2.640(8) . ?
Yb6 C129 2.60(3) . ?
Yb6 C151 2.64(3) . ?
Yb6 C154 2.60(2) . ?
Yb6 C153 2.617(12) . ?
Yb6 C160 2.604(13) . ?
Yb6 C152 2.637(14) . ?
Yb6 C157 2.639(13) . ?
N4 C75 1.367(7) . ?
N4 C78 1.376(8) . ?
N2 C73 1.364(7) . ?
N2 C94 1.384(7) . ?
N11 C185 1.378(7) . ?
N11 C188 1.380(7) . ?
N12 C203 1.369(8) . ?
N12 C184 1.380(7) . ?
N8 C195 1.387(8) . ?
N8 C182 1.359(8) . ?
N10 C186 1.347(8) . ?
N10 C187 1.389(8) . ?
N5 C76 1.360(7) . ?
N5 C77 1.379(8) . ?
N3 C74 1.363(8) . ?
N3 C93 1.373(8) . ?
N7 C183 1.369(8) . ?
N7 C204 1.380(8) . ?
N6 C71 1.351(8) . ?
N6 C85 1.378(8) . ?
N9 C196 1.389(8) . ?
N9 C181 1.361(8) . ?
N1 C72 1.360(7) . ?
N1 C86 1.378(8) . ?
C185 C186 1.388(8) . ?
C185 C184 1.421(8) . ?
C73 C74 1.424(8) . ?
C73 C72 1.437(8) . ?
C74 C75 1.433(8) . ?
C75 C76 1.412(8) . ?
C76 C71 1.432(8) . ?
C196 C195 1.423(9) . ?
C196 C198 1.405(9) . ?
C186 C181 1.432(8) . ?
C190 H190 0.9500 . ?
C190 C188 1.396(8) . ?
C190 C191 1.419(9) . ?
C203 C204 1.435(8) . ?
C203 C206 1.396(9) . ?
C71 C72 1.421(8) . ?
C183 C182 1.419(9) . ?
C183 C184 1.397(8) . ?
C181 C182 1.429(8) . ?
C78 C80 1.378(9) . ?
C78 C77 1.422(9) . ?
C195 C197 1.399(9) . ?
C97 C98 1.395(9) . ?
C97 C96 1.392(9) . ?
C97 C100 1.517(10) . ?
C98 C95 1.383(9) . ?
C98 C99 1.521(9) . ?
C85 C86 1.438(9) . ?
C85 C88 1.409(9) . ?
C79 H79 0.9500 . ?
C79 C77 1.405(9) . ?
C79 C81 1.397(9) . ?
C187 C188 1.400(9) . ?
C187 C189 1.392(9) . ?
C86 C87 1.405(9) . ?
C204 C205 1.366(9) . ?
C96 H96 0.9500 . ?
C96 C93 1.411(8) . ?
C80 H80 0.9500 . ?
C80 C82 1.387(10) . ?
C5 C1 1.442(11) . ?
C5 C4 1.420(11) . ?
C5 C10 1.498(11) . ?
C95 H95 0.9500 . ?
C95 C94 1.399(9) . ?
C15 C11 1.400(10) . ?
C15 C14 1.411(10) . ?
C15 C20 1.519(10) . ?
C113 C114 1.428(11) . ?
C113 C112 1.397(12) . ?
C113 C118 1.513(11) . ?
C104 C103 1.408(11) . ?
C104 C105 1.421(10) . ?
C104 C109 1.515(10) . ?
C114 C115 1.429(10) . ?
C114 C119 1.502(11) . ?
C189 H189 0.9500 . ?
C189 C192 1.385(9) . ?
C139 C132 1.418(17) . ?
C139 C137 1.398(19) . ?
C139 C149 1.509(18) . ?
C191 C192 1.372(10) . ?
C191 C194 1.514(10) . ?
C173 C174 1.428(10) . ?
C173 C172 1.396(11) . ?
C173 C179 1.513(11) . ?
C174 C175 1.419(11) . ?
C174 C178 1.499(11) . ?
C112 C111 1.406(12) . ?
C112 C117 1.518(11) . ?
C1 C2 1.394(12) . ?
C1 C6 1.505(12) . ?
C88 H88 0.9500 . ?
C88 C89 1.393(10) . ?
C197 H197 0.9500 . ?
C197 C200 1.355(11) . ?
C11 C12 1.395(11) . ?
C11 C16 1.503(11) . ?
C115 C111 1.412(11) . ?
C115 C120 1.503(11) . ?
C24 C29 1.501(10) . ?
C24 C25 1.415(11) . ?
C24 C23 1.422(10) . ?
C94 C93 1.415(8) . ?
C81 C82 1.393(10) . ?
C81 C83 1.514(10) . ?
C111 C116 1.516(11) . ?
C198 H198 0.9500 . ?
C198 C199 1.379(9) . ?
C13 C12 1.395(11) . ?
C13 C14 1.448(10) . ?
C13 C18 1.513(11) . ?
C53 C54 1.421(11) . ?
C53 C52 1.406(11) . ?
C53 C58 1.507(11) . ?
C208 C205 1.400(10) . ?
C208 C207 1.416(10) . ?
C208 C209 1.493(10) . ?
C4 C3 1.402(11) . ?
C4 C9 1.500(11) . ?
C175 C171 1.406(12) . ?
C175 C177 1.520(11) . ?
C101 C105 1.422(10) . ?
C101 C102 1.419(11) . ?
C101 C106 1.511(11) . ?
C12 C17 1.532(11) . ?
C205 H205 0.9500 . ?
C122 C121 1.415(10) . ?
C122 C123 1.411(10) . ?
C122 C127 1.513(10) . ?
C206 H206 0.9500 . ?
C206 C207 1.395(10) . ?
C10 H10M 0.9800 . ?
C10 H10N 0.9800 . ?
C10 H10O 0.9800 . ?
C124 C123 1.423(10) . ?
C124 C125 1.404(11) . ?
C124 C159 1.505(10) . ?
C55 C54 1.430(10) . ?
C55 C51 1.397(11) . ?
C55 C60 1.511(11) . ?
C14 C19 1.500(10) . ?
C121 C126 1.525(11) . ?
C121 C125 1.414(11) . ?
C29 H29A 0.9800 . ?
C29 H29B 0.9800 . ?
C29 H29C 0.9800 . ?
C192 C193 1.516(9) . ?
C87 H87 0.9500 . ?
C87 C90 1.386(11) . ?
C25 C30 1.499(11) . ?
C25 C21 1.420(11) . ?
C16 H16Z 0.9800 . ?
C16 H 0.9800 . ?
C16 HA 0.9800 . ?
C31 C35 1.421(15) . ?
C31 C32 1.419(17) . ?
C31 C45 1.499(16) . ?
C119 H11A 0.9800 . ?
C119 H11B 0.9800 . ?
C119 H11C 0.9800 . ?
C126 H12A 0.9800 . ?
C126 H12B 0.9800 . ?
C126 H12C 0.9800 . ?
C54 C59 1.498(10) . ?
C172 C171 1.404(12) . ?
C172 C180 1.513(11) . ?
C20 H20J 0.9800 . ?
C20 H20K 0.9800 . ?
C20 H20L 0.9800 . ?
C3 C2 1.385(12) . ?
C3 C8 1.532(12) . ?
C123 C128 1.494(11) . ?
C22 C23 1.401(11) . ?
C22 C21 1.397(12) . ?
C22 C27 1.527(11) . ?
C90 C89 1.422(11) . ?
C90 C91 1.508(10) . ?
C19 H19G 0.9800 . ?
C19 H19H 0.9800 . ?
C19 H19I 0.9800 . ?
C30 H30A 0.9800 . ?
C30 H30B 0.9800 . ?
C30 H30C 0.9800 . ?
C207 C210 1.508(9) . ?
C2 C7 1.541(11) . ?
C28 H28A 0.9800 . ?
C28 H28B 0.9800 . ?
C28 H28C 0.9800 . ?
C28 C23 1.527(10) . ?
C125 C130 1.509(10) . ?
C103 C102 1.397(12) . ?
C103 C108 1.518(11) . ?
C199 C201 1.512(10) . ?
C199 C200 1.419(10) . ?
C35 C34 1.410(17) . ?
C35 C44 1.510(16) . ?
C6 H6A 0.9800 . ?
C6 H6B 0.9800 . ?
C6 H6C 0.9800 . ?
C132 C134 1.410(19) . ?
C132 C141 1.504(18) . ?
C65 C61 1.409(11) . ?
C65 C67 1.528(12) . ?
C65 C64 1.386(13) . ?
C105 C110 1.490(10) . ?
C51 C52 1.394(12) . ?
C51 C56 1.517(10) . ?
C194 H19A 0.9800 . ?
C194 H19B 0.9800 . ?
C194 H19C 0.9800 . ?
C102 C107 1.519(11) . ?
C118 H11D 0.9800 . ?
C118 H11E 0.9800 . ?
C118 H11F 0.9800 . ?
C178 H17A 0.9800 . ?
C178 H17B 0.9800 . ?
C178 H17C 0.9800 . ?
C89 C92 1.512(11) . ?
C201 H20A 0.9800 . ?
C201 H20B 0.9800 . ?
C201 H20C 0.9800 . ?
C210 H21A 0.9800 . ?
C210 H21B 0.9800 . ?
C210 H21C 0.9800 . ?
C59 H59A 0.9800 . ?
C59 H59B 0.9800 . ?
C59 H59C 0.9800 . ?
C52 C57 1.507(12) . ?
C66 H66A 0.9800 . ?
C66 H66B 0.9800 . ?
C66 H66C 0.9800 . ?
C66 C61 1.523(11) . ?
C200 C202 1.520(10) . ?
C120 H12D 0.9800 . ?
C120 H12E 0.9800 . ?
C120 H12F 0.9800 . ?
C21 C26 1.498(11) . ?
C82 C84 1.520(10) . ?
C159 H15A 0.9800 . ?
C159 H15B 0.9800 . ?
C159 H15C 0.9800 . ?
C84 H84A 0.9800 . ?
C84 H84B 0.9800 . ?
C84 H84C 0.9800 . ?
C179 H17D 0.9800 . ?
C179 H17E 0.9800 . ?
C179 H17F 0.9800 . ?
C209 H20D 0.9800 . ?
C209 H20E 0.9800 . ?
C209 H20F 0.9800 . ?
C9 H9A 0.9800 . ?
C9 H9B 0.9800 . ?
C9 H9C 0.9800 . ?
C58 H58A 0.9800 . ?
C58 H58B 0.9800 . ?
C58 H58C 0.9800 . ?
C135 C134 1.41(2) . ?
C135 C137 1.40(2) . ?
C135 C145 1.507(19) . ?
C129 C151 1.426(18) . ?
C129 C154 1.400(19) . ?
C129 C162 1.514(19) . ?
C171 C176 1.498(12) . ?
C151 C169 1.51(2) . ?
C151 C158 1.42(2) . ?
C18 H18D 0.9800 . ?
C18 H18E 0.9800 . ?
C18 H18F 0.9800 . ?
C127 H12G 0.9800 . ?
C127 H12H 0.9800 . ?
C127 H12I 0.9800 . ?
C106 H10A 0.9800 . ?
C106 H10B 0.9800 . ?
C106 H10C 0.9800 . ?
C177 H17G 0.9800 . ?
C177 H17H 0.9800 . ?
C177 H17I 0.9800 . ?
C91 H91A 0.9800 . ?
C91 H91B 0.9800 . ?
C91 H91C 0.9800 . ?
C99 H99A 0.9800 . ?
C99 H99B 0.9800 . ?
C99 H99C 0.9800 . ?
C17 H17P 0.9800 . ?
C17 H17Q 0.9800 . ?
C17 H17R 0.9800 . ?
C193 H19D 0.9800 . ?
C193 H19E 0.9800 . ?
C193 H19F 0.9800 . ?
C70 H70A 0.9800 . ?
C70 H70B 0.9800 . ?
C70 H70C 0.9800 . ?
C70 C62 1.497(11) . ?
C61 C62 1.420(11) . ?
C128 H12J 0.9800 . ?
C128 H12K 0.9800 . ?
C128 H12L 0.9800 . ?
C117 H11G 0.9800 . ?
C117 H11H 0.9800 . ?
C117 H11I 0.9800 . ?
C110 H11J 0.9800 . ?
C110 H11K 0.9800 . ?
C110 H11L 0.9800 . ?
C108 H10D 0.9800 . ?
C108 H10E 0.9800 . ?
C108 H10F 0.9800 . ?
C100 H10P 0.9800 . ?
C100 H10Q 0.9800 . ?
C100 H10R 0.9800 . ?
C67 H67A 0.9800 . ?
C67 H67B 0.9800 . ?
C67 H67C 0.9800 . ?
C64 C63 1.388(14) . ?
C64 C68 1.513(12) . ?
C32 C33 1.41(2) . ?
C32 C46 1.523(18) . ?
C62 C63 1.436(13) . ?
C60 H60A 0.9800 . ?
C60 H60B 0.9800 . ?
C60 H60C 0.9800 . ?
C130 H13A 0.9800 . ?
C130 H13B 0.9800 . ?
C130 H13C 0.9800 . ?
C63 C69 1.525(13) . ?
C83 H83A 0.9800 . ?
C83 H83B 0.9800 . ?
C83 H83C 0.9800 . ?
C56 H56A 0.9800 . ?
C56 H56B 0.9800 . ?
C56 H56C 0.9800 . ?
C7 H7A 0.9800 . ?
C7 H7B 0.9800 . ?
C7 H7C 0.9800 . ?
C109 H10G 0.9800 . ?
C109 H10H 0.9800 . ?
C109 H10I 0.9800 . ?
C134 C143 1.489(19) . ?
C137 C148 1.50(2) . ?
C69 H69A 0.9800 . ?
C69 H69B 0.9800 . ?
C69 H69C 0.9800 . ?
C154 C156 1.39(2) . ?
C154 C164 1.50(2) . ?
C180 H18A 0.9800 . ?
C180 H18B 0.9800 . ?
C180 H18C 0.9800 . ?
C26 H26A 0.9800 . ?
C26 H26B 0.9800 . ?
C26 H26C 0.9800 . ?
C68 H68A 0.9800 . ?
C68 H68B 0.9800 . ?
C68 H68C 0.9800 . ?
C213 H213 0.9500 . ?
C213 C211 1.367(16) . ?
C213 C214 1.371(16) . ?
C169 H16A 0.9800 . ?
C169 H16B 0.9800 . ?
C169 H16C 0.9800 . ?
C176 H17J 0.9800 . ?
C176 H17K 0.9800 . ?
C176 H17L 0.9800 . ?
C116 H11M 0.9800 . ?
C116 H11N 0.9800 . ?
C116 H11O 0.9800 . ?
C8 H8A 0.9800 . ?
C8 H8B 0.9800 . ?
C8 H8C 0.9800 . ?
C202 H20G 0.9800 . ?
C202 H20H 0.9800 . ?
C202 H20I 0.9800 . ?
C226 H226 0.9500 . ?
C226 C225 1.363(16) . ?
C226 C227 1.364(16) . ?
C27 H27A 0.9800 . ?
C27 H27B 0.9800 . ?
C27 H27C 0.9800 . ?
C57 H57A 0.9800 . ?
C57 H57B 0.9800 . ?
C57 H57C 0.9800 . ?
C212 H212 0.9500 . ?
C212 C211 1.337(16) . ?
C212 C215 1.370(16) . ?
C225 H225 0.9500 . ?
C225 C224 1.346(17) . ?
C233 H233 0.9500 . ?
C233 C234 1.350(17) . ?
C233 C232 1.383(17) . ?
C158 C156 1.41(2) . ?
C158 C168 1.52(2) . ?
C107 H10J 0.9800 . ?
C107 H10K 0.9800 . ?
C107 H10L 0.9800 . ?
C156 C166 1.51(2) . ?
C162 H16D 0.9800 . ?
C162 H16E 0.9800 . ?
C162 H16F 0.9800 . ?
C211 H211 0.9500 . ?
C34 C33 1.41(2) . ?
C34 C43 1.522(17) . ?
C92 H92A 0.9800 . ?
C92 H92B 0.9800 . ?
C92 H92C 0.9800 . ?
C33 C42 1.520(16) . ?
C216 H216 0.9500 . ?
C216 C215 1.370(17) . ?
C216 C214 1.409(18) . ?
C234 H234 0.9500 . ?
C234 C229 1.356(17) . ?
C149 H14A 0.9800 . ?
C149 H14B 0.9800 . ?
C149 H14C 0.9800 . ?
C148 H14D 0.9800 . ?
C148 H14E 0.9800 . ?
C148 H14F 0.9800 . ?
C217 H217 0.9500 . ?
C217 C218 1.345(18) . ?
C217 C222 1.38(2) . ?
C219 H219 0.9500 . ?
C219 C220 1.376(18) . ?
C219 C218 1.354(17) . ?
C141 H14G 0.9800 . ?
C141 H14H 0.9800 . ?
C141 H14I 0.9800 . ?
C215 H215 0.9500 . ?
C214 H214 0.9500 . ?
C224 H224 0.9500 . ?
C224 C223 1.390(19) . ?
C220 H220 0.9500 . ?
C220 C221 1.39(2) . ?
C45 H45A 0.9800 . ?
C45 H45B 0.9800 . ?
C45 H45C 0.9800 . ?
C232 H232 0.9500 . ?
C232 C231 1.375(19) . ?
C223 H223 0.9500 . ?
C223 C228 1.399(19) . ?
C227 H227 0.9500 . ?
C227 C228 1.383(17) . ?
C231 H231 0.9500 . ?
C231 C230 1.42(2) . ?
C218 H218 0.9500 . ?
C164 H16G 0.9800 . ?
C164 H16H 0.9800 . ?
C164 H16I 0.9800 . ?
C229 H229 0.9500 . ?
C229 C230 1.368(18) . ?
C230 H230 0.9500 . ?
C44 H44A 0.9800 . ?
C44 H44B 0.9800 . ?
C44 H44C 0.9800 . ?
C228 H228 0.9500 . ?
C222 H222 0.9500 . ?
C222 C221 1.39(2) . ?
C221 H221 0.9500 . ?
C46 H46A 0.9800 . ?
C46 H46B 0.9800 . ?
C46 H46C 0.9800 . ?
C143 H14J 0.9800 . ?
C143 H14K 0.9800 . ?
C143 H14L 0.9800 . ?
C145 H14M 0.9800 . ?
C145 H14N 0.9800 . ?
C145 H14O 0.9800 . ?
C43 H43A 0.9800 . ?
C43 H43B 0.9800 . ?
C43 H43C 0.9800 . ?
C168 H16J 0.9800 . ?
C168 H16K 0.9800 . ?
C168 H16L 0.9800 . ?
C166 H16M 0.9800 . ?
C166 H16N 0.9800 . ?
C166 H16O 0.9800 . ?
C42 H42A 0.9800 . ?
C42 H42B 0.9800 . ?
C42 H42C 0.9800 . ?
C50 H50A 0.9800 . ?
C50 H50B 0.9800 . ?
C50 H50C 0.9800 . ?
C50 C40 1.500(17) . ?
C49 H49A 0.9800 . ?
C49 H49B 0.9800 . ?
C49 H49C 0.9800 . ?
C49 C39 1.505(17) . ?
C40 C39 1.424(17) . ?
C40 C36 1.411(18) . ?
C39 C38 1.41(2) . ?
C36 C41 1.518(19) . ?
C36 C37 1.40(2) . ?
C41 H41A 0.9800 . ?
C41 H41B 0.9800 . ?
C41 H41C 0.9800 . ?
C37 C47 1.513(18) . ?
C37 C38 1.41(2) . ?
C47 H47A 0.9800 . ?
C47 H47B 0.9800 . ?
C47 H47C 0.9800 . ?
C38 C48 1.511(18) . ?
C48 H48A 0.9800 . ?
C48 H48B 0.9800 . ?
C48 H48C 0.9800 . ?
C163 H16P 0.9800 . ?
C163 H16Q 0.9800 . ?
C163 H16R 0.9800 . ?
C163 C153 1.507(15) . ?
C153 C160 1.400(14) . ?
C153 C155 1.390(19) . ?
C160 C161 1.523(14) . ?
C160 C152 1.424(13) . ?
C161 H16S 0.9800 . ?
C161 H16T 0.9800 . ?
C161 H16U 0.9800 . ?
C152 C170 1.504(16) . ?
C152 C157 1.433(18) . ?
C170 H17M 0.9800 . ?
C170 H17N 0.9800 . ?
C170 H17O 0.9800 . ?
C157 C167 1.523(17) . ?
C157 C155 1.40(2) . ?
C167 H16V 0.9800 . ?
C167 H16W 0.9800 . ?
C167 H16X 0.9800 . ?
C155 C165 1.509(16) . ?
C165 H16Y 0.9800 . ?
C165 HB 0.9800 . ?
C165 HC 0.9800 . ?
C150 H15D 0.9800 . ?
C150 H15E 0.9800 . ?
C150 H15F 0.9800 . ?
C150 C140 1.513(14) . ?
C140 C131 1.423(15) . ?
C140 C138 1.397(15) . ?
C131 C142 1.503(16) . ?
C131 C133 1.418(16) . ?
C142 H14P 0.9800 . ?
C142 H14Q 0.9800 . ?
C142 H14R 0.9800 . ?
C133 C144 1.486(15) . ?
C133 C136 1.403(19) . ?
C144 H14S 0.9800 . ?
C144 H14T 0.9800 . ?
C144 H14U 0.9800 . ?
C136 C146 1.505(15) . ?
C136 C138 1.393(16) . ?
C146 H14V 0.9800 . ?
C146 H14W 0.9800 . ?
C146 H14X 0.9800 . ?
C138 C147 1.506(16) . ?
C147 H14Y 0.9800 . ?
C147 HD 0.9800 . ?
C147 HE 0.9800 . ?

loop_
_geom_torsion_atom_site_label_1
_geom_torsion_atom_site_label_2
_geom_torsion_atom_site_label_3
_geom_torsion_atom_site_label_4
_geom_torsion
_geom_torsion_site_symmetry_1
_geom_torsion_site_symmetry_2
_geom_torsion_site_symmetry_3
_geom_torsion_site_symmetry_4
_geom_torsion_publ_flag
Yb1 N2 C73 C74 178.4(4) . . . . ?
Yb1 N2 C73 C72 -0.4(7) . . . . ?
Yb1 N2 C94 C95 2.3(9) . . . . ?
Yb1 N2 C94 C93 -177.4(5) . . . . ?
Yb1 N1 C72 C73 -2.2(7) . . . . ?
Yb1 N1 C72 C71 177.4(5) . . . . ?
Yb1 N1 C86 C85 -177.5(5) . . . . ?
Yb1 N1 C86 C87 0.4(9) . . . . ?
Yb1 C73 C74 N3 2.2(18) . . . . ?
Yb1 C73 C74 C75 -179(100) . . . . ?
Yb1 C73 C72 N1 1.5(5) . . . . ?
Yb1 C73 C72 C71 -178.2(6) . . . . ?
Yb1 C5 C1 C2 -68.8(5) . . . . ?
Yb1 C5 C1 C6 121.4(8) . . . . ?
Yb1 C5 C4 C3 68.2(5) . . . . ?
Yb1 C5 C4 C9 -118.0(7) . . . . ?
Yb1 C15 C11 C12 66.9(6) . . . . ?
Yb1 C15 C11 C16 -125.8(8) . . . . ?
Yb1 C15 C14 C13 -68.2(5) . . . . ?
Yb1 C15 C14 C19 119.3(7) . . . . ?
Yb1 C1 C2 C3 -68.2(6) . . . . ?
Yb1 C1 C2 C7 126.7(8) . . . . ?
Yb1 C11 C12 C13 66.2(6) . . . . ?
Yb1 C11 C12 C17 -128.4(8) . . . . ?
Yb1 C13 C12 C11 -67.3(6) . . . . ?
Yb1 C13 C12 C17 127.7(8) . . . . ?
Yb1 C13 C14 C15 68.4(5) . . . . ?
Yb1 C13 C14 C19 -119.3(7) . . . . ?
Yb1 C4 C3 C2 66.1(6) . . . . ?
Yb1 C4 C3 C8 -125.0(8) . . . . ?
Yb1 C3 C2 C1 67.0(6) . . . . ?
Yb1 C3 C2 C7 -127.8(8) . . . . ?
Yb4 N8 C195 C196 -175.9(5) . . . . ?
Yb4 N8 C195 C197 0.9(9) . . . . ?
Yb4 N8 C182 C183 -2.8(7) . . . . ?
Yb4 N8 C182 C181 175.6(5) . . . . ?
Yb4 N7 C183 C182 1.4(7) . . . . ?
Yb4 N7 C183 C184 179.8(5) . . . . ?
Yb4 N7 C204 C203 -179.1(5) . . . . ?
Yb4 N7 C204 C205 0.4(9) . . . . ?
Yb4 C183 C182 N8 1.9(5) . . . . ?
Yb4 C183 C182 C181 -176.5(6) . . . . ?
Yb4 C183 C184 Yb5 -1(3) . . . . ?
Yb4 C183 C184 N12 -1.2(19) . . . . ?
Yb4 C183 C184 C185 179(100) . . . . ?
Yb4 C113 C114 C115 67.3(5) . . . . ?
Yb4 C113 C114 C119 -118.6(8) . . . . ?
Yb4 C113 C112 C111 -67.6(6) . . . . ?
Yb4 C113 C112 C117 127.3(8) . . . . ?
Yb4 C104 C103 C102 67.3(6) . . . . ?
Yb4 C104 C103 C108 -125.4(8) . . . . ?
Yb4 C104 C105 C101 -67.8(5) . . . . ?
Yb4 C104 C105 C110 118.2(7) . . . . ?
Yb4 C114 C115 C111 68.6(5) . . . . ?
Yb4 C114 C115 C120 -118.6(7) . . . . ?
Yb4 C112 C111 C115 -66.3(5) . . . . ?
Yb4 C112 C111 C116 124.7(8) . . . . ?
Yb4 C115 C111 C112 66.5(5) . . . . ?
Yb4 C115 C111 C116 -124.8(8) . . . . ?
Yb4 C101 C105 C104 67.6(5) . . . . ?
Yb4 C101 C105 C110 -118.8(8) . . . . ?
Yb4 C101 C102 C103 -67.1(6) . . . . ?
Yb4 C101 C102 C107 128.2(9) . . . . ?
Yb4 C103 C102 C101 66.3(5) . . . . ?
Yb4 C103 C102 C107 -128.6(8) . . . . ?
Yb3 N5 C76 C75 -174.8(4) . . . . ?
Yb3 N5 C76 C71 3.1(7) . . . . ?
Yb3 N5 C77 C78 172.7(5) . . . . ?
Yb3 N5 C77 C79 -3.7(9) . . . . ?
Yb3 N6 C71 C76 -1.1(7) . . . . ?
Yb3 N6 C71 C72 -179.6(5) . . . . ?
Yb3 N6 C85 C86 179.7(5) . . . . ?
Yb3 N6 C85 C88 -0.3(9) . . . . ?
Yb3 C76 C71 N6 0.7(5) . . . . ?
Yb3 C76 C71 C72 179.3(6) . . . . ?
Yb3 C71 C72 Yb1 5(3) . . . . ?
Yb3 C71 C72 N1 -1(2) . . . . ?
Yb3 C71 C72 C73 179(100) . . . . ?
Yb3 C53 C54 C55 67.3(5) . . . . ?
Yb3 C53 C54 C59 -119.7(7) . . . . ?
Yb3 C53 C52 C51 -67.5(6) . . . . ?
Yb3 C53 C52 C57 126.2(8) . . . . ?
Yb3 C55 C54 C53 -67.8(5) . . . . ?
Yb3 C55 C54 C59 119.4(8) . . . . ?
Yb3 C55 C51 C52 67.4(6) . . . . ?
Yb3 C55 C51 C56 -126.8(9) . . . . ?
Yb3 C65 C61 C66 118.9(8) . . . . ?
Yb3 C65 C61 C62 -68.6(5) . . . . ?
Yb3 C65 C64 C63 66.2(6) . . . . ?
Yb3 C65 C64 C68 -127.5(9) . . . . ?
Yb3 C51 C52 C53 67.5(6) . . . . ?
Yb3 C51 C52 C57 -125.8(9) . . . . ?
Yb3 C61 C62 C70 123.4(8) . . . . ?
Yb3 C61 C62 C63 -67.9(5) . . . . ?
Yb3 C64 C63 C62 67.2(5) . . . . ?
Yb3 C64 C63 C69 -115.8(9) . . . . ?
Yb3 C62 C63 C64 -68.5(6) . . . . ?
Yb3 C62 C63 C69 114.3(8) . . . . ?
Yb5 N11 C185 C186 -179.6(4) . . . . ?
Yb5 N11 C185 C184 -1.8(7) . . . . ?
Yb5 N11 C188 C190 -2.3(9) . . . . ?
Yb5 N11 C188 C187 178.3(5) . . . . ?
Yb5 N12 C203 C204 -178.6(5) . . . . ?
Yb5 N12 C203 C206 3.3(9) . . . . ?
Yb5 N12 C184 C185 -0.6(7) . . . . ?
Yb5 N12 C184 C183 179.8(4) . . . . ?
Yb5 C185 C186 Yb6 -12(3) . . . . ?
Yb5 C185 C186 N10 -0.2(17) . . . . ?
Yb5 C185 C186 C181 -180(100) . . . . ?
Yb5 C185 C184 N12 0.4(5) . . . . ?
Yb5 C185 C184 C183 -180.0(6) . . . . ?
Yb5 C139 C132 C134 -68(2) . . . . ?
Yb5 C139 C132 C141 122(3) . . . . ?
Yb5 C139 C137 C135 66.7(18) . . . . ?
Yb5 C139 C137 C148 -113(3) . . . . ?
Yb5 C122 C121 C126 124.7(8) . . . . ?
Yb5 C122 C121 C125 -67.8(6) . . . . ?
Yb5 C122 C123 C124 66.9(5) . . . . ?
Yb5 C122 C123 C128 -117.9(7) . . . . ?
Yb5 C124 C123 C122 -66.8(5) . . . . ?
Yb5 C124 C123 C128 118.2(8) . . . . ?
Yb5 C124 C125 C121 66.5(6) . . . . ?
Yb5 C124 C125 C130 -124.9(9) . . . . ?
Yb5 C121 C125 C124 -66.1(6) . . . . ?
Yb5 C121 C125 C130 125.1(9) . . . . ?
Yb5 C132 C134 C135 -69.2(18) . . . . ?
Yb5 C132 C134 C143 123(3) . . . . ?
Yb5 C135 C134 C132 68.0(19) . . . . ?
Yb5 C135 C134 C143 -124(3) . . . . ?
Yb5 C135 C137 C139 -66.6(19) . . . . ?
Yb5 C135 C137 C148 113(3) . . . . ?
Yb5 C140 C131 C142 119.9(18) . . . . ?
Yb5 C140 C131 C133 -68.2(11) . . . . ?
Yb5 C140 C138 C136 68.2(10) . . . . ?
Yb5 C140 C138 C147 -118.9(14) . . . . ?
Yb5 C131 C133 C144 119.5(16) . . . . ?
Yb5 C131 C133 C136 -70.5(9) . . . . ?
Yb5 C133 C136 C146 124.2(13) . . . . ?
Yb5 C133 C136 C138 -65.8(9) . . . . ?
Yb5 C136 C138 C140 -67.1(10) . . . . ?
Yb5 C136 C138 C147 119.8(13) . . . . ?
Yb2 N4 C75 C74 -0.1(7) . . . . ?
Yb2 N4 C75 C76 -179.4(4) . . . . ?
Yb2 N4 C78 C80 -1.2(9) . . . . ?
Yb2 N4 C78 C77 177.6(5) . . . . ?
Yb2 N3 C74 C73 178.5(4) . . . . ?
Yb2 N3 C74 C75 0.2(7) . . . . ?
Yb2 N3 C93 C96 3.5(9) . . . . ?
Yb2 N3 C93 C94 -177.3(5) . . . . ?
Yb2 C24 C25 C30 -118.8(7) . . . . ?
Yb2 C24 C25 C21 68.3(5) . . . . ?
Yb2 C24 C23 C22 -67.5(6) . . . . ?
Yb2 C24 C23 C28 125.6(8) . . . . ?
Yb2 C25 C21 C22 67.4(6) . . . . ?
Yb2 C25 C21 C26 -122.8(9) . . . . ?
Yb2 C31 C35 C34 -68.4(13) . . . . ?
Yb2 C31 C35 C44 120(2) . . . . ?
Yb2 C31 C32 C33 68.5(11) . . . . ?
Yb2 C31 C32 C46 -113.4(16) . . . . ?
Yb2 C22 C23 C24 67.2(5) . . . . ?
Yb2 C22 C23 C28 -125.6(8) . . . . ?
Yb2 C22 C21 C25 -66.8(6) . . . . ?
Yb2 C22 C21 C26 123.0(8) . . . . ?
Yb2 C35 C34 C33 -67.5(11) . . . . ?
Yb2 C35 C34 C43 124.6(17) . . . . ?
Yb2 C32 C33 C34 66.6(11) . . . . ?
Yb2 C32 C33 C42 -126.3(15) . . . . ?
Yb2 C34 C33 C32 -66.6(11) . . . . ?
Yb2 C34 C33 C42 126.2(16) . . . . ?
Yb2 C40 C39 C49 123(2) . . . . ?
Yb2 C40 C39 C38 -69.4(15) . . . . ?
Yb2 C40 C36 C41 -117.3(18) . . . . ?
Yb2 C40 C36 C37 67.4(15) . . . . ?
Yb2 C39 C38 C37 -70.0(13) . . . . ?
Yb2 C39 C38 C48 118(2) . . . . ?
Yb2 C36 C37 C47 -124.8(18) . . . . ?
Yb2 C36 C37 C38 65.0(13) . . . . ?
Yb2 C37 C38 C39 67.2(15) . . . . ?
Yb2 C37 C38 C48 -120.2(17) . . . . ?
Yb6 N10 C186 C185 -174.8(5) . . . . ?
Yb6 N10 C186 C181 4.6(7) . . . . ?
Yb6 N10 C187 C188 173.1(5) . . . . ?
Yb6 N10 C187 C189 -3.4(9) . . . . ?
Yb6 N9 C196 C195 -179.0(5) . . . . ?
Yb6 N9 C196 C198 0.3(9) . . . . ?
Yb6 N9 C181 C186 0.2(7) . . . . ?
Yb6 N9 C181 C182 178.7(5) . . . . ?
Yb6 C186 C181 N9 -0.2(5) . . . . ?
Yb6 C186 C181 C182 -178.6(6) . . . . ?
Yb6 C181 C182 Yb4 14(3) . . . . ?
Yb6 C181 C182 N8 4.8(19) . . . . ?
Yb6 C181 C182 C183 -176.9(12) . . . . ?
Yb6 C173 C174 C175 -68.1(5) . . . . ?
Yb6 C173 C174 C178 119.5(8) . . . . ?
Yb6 C173 C172 C171 66.8(6) . . . . ?
Yb6 C173 C172 C180 -128.5(10) . . . . ?
Yb6 C174 C175 C171 -67.6(6) . . . . ?
Yb6 C174 C175 C177 118.3(8) . . . . ?
Yb6 C175 C171 C172 -67.9(6) . . . . ?
Yb6 C175 C171 C176 126.3(9) . . . . ?
Yb6 C172 C171 C175 67.5(6) . . . . ?
Yb6 C172 C171 C176 -126.5(9) . . . . ?
Yb6 C129 C151 C169 125(4) . . . . ?
Yb6 C129 C151 C158 -68(2) . . . . ?
Yb6 C129 C154 C156 71.4(19) . . . . ?
Yb6 C129 C154 C164 -122(3) . . . . ?
Yb6 C151 C158 C156 -68.7(19) . . . . ?
Yb6 C151 C158 C168 119(3) . . . . ?
Yb6 C154 C156 C158 64.6(19) . . . . ?
Yb6 C154 C156 C166 -126(3) . . . . ?
Yb6 C158 C156 C154 -63.5(19) . . . . ?
Yb6 C158 C156 C166 126(3) . . . . ?
Yb6 C153 C160 C161 119.2(15) . . . . ?
Yb6 C153 C160 C152 -68.7(10) . . . . ?
Yb6 C153 C155 C157 65.4(10) . . . . ?
Yb6 C153 C155 C165 -126.5(15) . . . . ?
Yb6 C160 C152 C170 121.7(15) . . . . ?
Yb6 C160 C152 C157 -67.4(10) . . . . ?
Yb6 C152 C157 C167 114.5(13) . . . . ?
Yb6 C152 C157 C155 -68.8(10) . . . . ?
Yb6 C157 C155 C153 -64.9(10) . . . . ?
Yb6 C157 C155 C165 126.4(13) . . . . ?
N4 C75 C76 Yb3 -10.4(18) . . . . ?
N4 C75 C76 N5 0.8(9) . . . . ?
N4 C75 C76 C71 -177.0(6) . . . . ?
N4 C78 C80 C82 -179.6(7) . . . . ?
N4 C78 C77 N5 2.5(10) . . . . ?
N4 C78 C77 C79 178.9(6) . . . . ?
N2 C73 C74 N3 -1.4(9) . . . . ?
N2 C73 C74 C75 176.9(6) . . . . ?
N2 C73 C72 Yb1 0.3(5) . . . . ?
N2 C73 C72 N1 1.8(8) . . . . ?
N2 C73 C72 C71 -177.9(6) . . . . ?
N2 C94 C93 N3 -0.2(10) . . . . ?
N2 C94 C93 C96 179.0(6) . . . . ?
N11 C185 C186 Yb6 -11.4(19) . . . . ?
N11 C185 C186 N10 0.7(9) . . . . ?
N11 C185 C186 C181 -178.8(5) . . . . ?
N11 C185 C184 Yb5 1.2(4) . . . . ?
N11 C185 C184 N12 1.6(8) . . . . ?
N11 C185 C184 C183 -178.7(5) . . . . ?
N12 C203 C204 N7 -0.2(10) . . . . ?
N12 C203 C204 C205 -179.6(6) . . . . ?
N12 C203 C206 C207 -179.4(7) . . . . ?
N8 C195 C197 C200 -177.9(8) . . . . ?
N10 C186 C181 Yb6 -3.1(5) . . . . ?
N10 C186 C181 N9 -3.3(9) . . . . ?
N10 C186 C181 C182 178.2(6) . . . . ?
N10 C187 C188 N11 1.8(10) . . . . ?
N10 C187 C188 C190 -177.6(6) . . . . ?
N10 C187 C189 C192 177.7(7) . . . . ?
N5 C76 C71 Yb3 -2.1(5) . . . . ?
N5 C76 C71 N6 -1.3(9) . . . . ?
N5 C76 C71 C72 177.2(6) . . . . ?
N3 C74 C75 N4 -0.1(8) . . . . ?
N3 C74 C75 C76 179.2(5) . . . . ?
N7 C183 C182 Yb4 -0.9(5) . . . . ?
N7 C183 C182 N8 0.9(9) . . . . ?
N7 C183 C182 C181 -177.5(6) . . . . ?
N7 C183 C184 Yb5 -1.1(18) . . . . ?
N7 C183 C184 N12 -1.6(9) . . . . ?
N7 C183 C184 C185 178.8(6) . . . . ?
N7 C204 C205 C208 -179.0(7) . . . . ?
N6 C71 C72 Yb1 5.7(19) . . . . ?
N6 C71 C72 N1 0.2(10) . . . . ?
N6 C71 C72 C73 179.8(6) . . . . ?
N6 C85 C86 N1 0.1(10) . . . . ?
N6 C85 C86 C87 -177.9(7) . . . . ?
N6 C85 C88 C89 178.0(7) . . . . ?
N9 C196 C195 N8 -0.7(10) . . . . ?
N9 C196 C195 C197 -177.7(7) . . . . ?
N9 C196 C198 C199 177.9(7) . . . . ?
N9 C181 C182 Yb4 11.0(18) . . . . ?
N9 C181 C182 N8 1.7(10) . . . . ?
N9 C181 C182 C183 -179.9(6) . . . . ?
N1 C86 C87 C90 -178.0(8) . . . . ?
C185 N11 C188 C190 178.6(6) . . . . ?
C185 N11 C188 C187 -0.9(9) . . . . ?
C185 C186 C181 Yb6 176.4(6) . . . . ?
C185 C186 C181 N9 176.2(6) . . . . ?
C185 C186 C181 C182 -2.3(9) . . . . ?
C73 N2 C94 C95 -179.3(6) . . . . ?
C73 N2 C94 C93 1.0(9) . . . . ?
C73 C74 C75 N4 -178.4(5) . . . . ?
C73 C74 C75 C76 0.9(9) . . . . ?
C74 N3 C93 C96 179.5(6) . . . . ?
C74 N3 C93 C94 -1.3(9) . . . . ?
C74 C73 C72 Yb1 -178.5(6) . . . . ?
C74 C73 C72 N1 -177.1(5) . . . . ?
C74 C73 C72 C71 3.3(9) . . . . ?
C74 C75 C76 Yb3 170.3(11) . . . . ?
C74 C75 C76 N5 -178.4(6) . . . . ?
C74 C75 C76 C71 3.8(9) . . . . ?
C75 N4 C78 C80 -180.0(6) . . . . ?
C75 N4 C78 C77 -1.2(9) . . . . ?
C75 C76 C71 Yb3 175.9(6) . . . . ?
C75 C76 C71 N6 176.6(6) . . . . ?
C75 C76 C71 C72 -4.8(9) . . . . ?
C76 N5 C77 C78 -2.1(9) . . . . ?
C76 N5 C77 C79 -178.4(6) . . . . ?
C76 C71 C72 Yb1 -172.8(12) . . . . ?
C76 C71 C72 N1 -178.4(6) . . . . ?
C76 C71 C72 C73 1.3(9) . . . . ?
C196 N9 C181 Yb6 -178.7(7) . . . . ?
C196 N9 C181 C186 -178.5(6) . . . . ?
C196 N9 C181 C182 0.0(9) . . . . ?
C196 C195 C197 C200 -0.9(12) . . . . ?
C196 C198 C199 C201 -176.4(8) . . . . ?
C196 C198 C199 C200 0.3(12) . . . . ?
C186 N10 C187 C188 -1.4(9) . . . . ?
C186 N10 C187 C189 -178.0(6) . . . . ?
C186 C185 C184 Yb5 179.0(6) . . . . ?
C186 C185 C184 N12 179.4(5) . . . . ?
C186 C185 C184 C183 -1.0(9) . . . . ?
C186 C181 C182 Yb4 -170.6(11) . . . . ?
C186 C181 C182 N8 -179.9(6) . . . . ?
C186 C181 C182 C183 -1.5(9) . . . . ?
C190 C191 C192 C189 0.0(12) . . . . ?
C190 C191 C192 C193 179.2(8) . . . . ?
C203 N12 C184 Yb5 -176.8(7) . . . . ?
C203 N12 C184 C185 -177.4(5) . . . . ?
C203 N12 C184 C183 3.0(9) . . . . ?
C203 C204 C205 C208 0.4(11) . . . . ?
C203 C206 C207 C208 -2.2(12) . . . . ?
C203 C206 C207 C210 178.7(7) . . . . ?
C71 N6 C85 C86 -1.8(9) . . . . ?
C71 N6 C85 C88 178.2(6) . . . . ?
C183 N7 C204 C203 1.6(9) . . . . ?
C183 N7 C204 C205 -179.0(6) . . . . ?
C181 N9 C196 C195 -0.5(9) . . . . ?
C181 N9 C196 C198 178.8(6) . . . . ?
C78 N4 C75 C74 178.8(6) . . . . ?
C78 N4 C75 C76 -0.5(9) . . . . ?
C78 C80 C82 C81 -1.1(13) . . . . ?
C78 C80 C82 C84 178.1(8) . . . . ?
C195 N8 C182 Yb4 -178.4(7) . . . . ?
C195 N8 C182 C183 178.8(6) . . . . ?
C195 N8 C182 C181 -2.8(9) . . . . ?
C195 C196 C198 C199 -2.8(11) . . . . ?
C195 C197 C200 C199 -1.5(14) . . . . ?
C195 C197 C200 C202 178.1(8) . . . . ?
C97 C98 C95 C94 -0.2(12) . . . . ?
C97 C96 C93 N3 -179.8(7) . . . . ?
C97 C96 C93 C94 0.9(10) . . . . ?
C98 C97 C96 C93 -0.8(11) . . . . ?
C98 C95 C94 N2 -179.3(7) . . . . ?
C98 C95 C94 C93 0.4(11) . . . . ?
C72 N1 C86 C85 1.7(9) . . . . ?
C72 N1 C86 C87 179.6(6) . . . . ?
C72 C73 C74 N3 177.4(6) . . . . ?
C72 C73 C74 C75 -4.3(9) . . . . ?
C85 N6 C71 Yb3 -178.7(8) . . . . ?
C85 N6 C71 C76 -179.8(6) . . . . ?
C85 N6 C71 C72 1.7(9) . . . . ?
C85 C86 C87 C90 0.0(12) . . . . ?
C85 C88 C89 C90 -0.3(13) . . . . ?
C85 C88 C89 C92 -177.2(8) . . . . ?
C79 C81 C82 C80 1.3(13) . . . . ?
C79 C81 C82 C84 -177.9(8) . . . . ?
C187 N10 C186 Yb6 175.1(7) . . . . ?
C187 N10 C186 C185 0.2(9) . . . . ?
C187 N10 C186 C181 179.7(6) . . . . ?
C187 C189 C192 C191 -0.6(12) . . . . ?
C187 C189 C192 C193 -179.8(8) . . . . ?
C86 N1 C72 Yb1 -179.3(7) . . . . ?
C86 N1 C72 C73 178.4(6) . . . . ?
C86 N1 C72 C71 -1.9(9) . . . . ?
C86 C85 C88 C89 -2.0(11) . . . . ?
C86 C87 C90 C89 -2.4(14) . . . . ?
C86 C87 C90 C91 -179.9(8) . . . . ?
C182 N8 C195 C196 2.3(9) . . . . ?
C182 N8 C195 C197 179.2(7) . . . . ?
C182 C183 C184 Yb5 177.3(11) . . . . ?
C182 C183 C184 N12 176.8(6) . . . . ?
C182 C183 C184 C185 -2.8(9) . . . . ?
C204 N7 C183 Yb4 179.4(7) . . . . ?
C204 N7 C183 C182 -179.2(6) . . . . ?
C204 N7 C183 C184 -0.8(9) . . . . ?
C204 C203 C206 C207 2.4(11) . . . . ?
C96 C97 C98 C95 0.4(12) . . . . ?
C96 C97 C98 C99 -177.5(7) . . . . ?
C80 C78 C77 N5 -178.6(7) . . . . ?
C80 C78 C77 C79 -2.3(10) . . . . ?
C5 C1 C2 Yb1 68.5(5) . . . . ?
C5 C1 C2 C3 0.2(9) . . . . ?
C5 C1 C2 C7 -164.8(8) . . . . ?
C5 C4 C3 Yb1 -67.3(5) . . . . ?
C5 C4 C3 C2 -1.2(9) . . . . ?
C5 C4 C3 C8 167.7(8) . . . . ?
C188 N11 C185 Yb5 179.2(7) . . . . ?
C188 N11 C185 C186 -0.3(8) . . . . ?
C188 N11 C185 C184 177.4(5) . . . . ?
C188 C190 C191 C192 0.0(12) . . . . ?
C188 C190 C191 C194 -179.3(7) . . . . ?
C188 C187 C189 C192 1.1(11) . . . . ?
C95 C94 C93 N3 -179.9(6) . . . . ?
C95 C94 C93 C96 -0.7(10) . . . . ?
C15 C11 C12 Yb1 -66.1(5) . . . . ?
C15 C11 C12 C13 0.1(9) . . . . ?
C15 C11 C12 C17 165.5(8) . . . . ?
C113 C114 C115 Yb4 -67.0(5) . . . . ?
C113 C114 C115 C111 1.6(8) . . . . ?
C113 C114 C115 C120 174.4(7) . . . . ?
C113 C112 C111 Yb4 66.7(6) . . . . ?
C113 C112 C111 C115 0.4(9) . . . . ?
C113 C112 C111 C116 -168.6(8) . . . . ?
C104 C103 C102 Yb4 -66.3(5) . . . . ?
C104 C103 C102 C101 0.0(9) . . . . ?
C104 C103 C102 C107 165.1(8) . . . . ?
C114 C113 C112 Yb4 68.2(5) . . . . ?
C114 C113 C112 C111 0.6(9) . . . . ?
C114 C113 C112 C117 -164.5(8) . . . . ?
C114 C115 C111 Yb4 -67.8(5) . . . . ?
C114 C115 C111 C112 -1.3(8) . . . . ?
C114 C115 C111 C116 167.5(8) . . . . ?
C189 C187 C188 N11 178.4(6) . . . . ?
C189 C187 C188 C190 -1.1(10) . . . . ?
C184 N12 C203 C204 -2.1(9) . . . . ?
C184 N12 C203 C206 179.7(6) . . . . ?
C184 C185 C186 Yb6 170.9(12) . . . . ?
C184 C185 C186 N10 -177.0(6) . . . . ?
C184 C185 C186 C181 3.6(9) . . . . ?
C184 C183 C182 Yb4 -179.4(6) . . . . ?
C184 C183 C182 N8 -177.6(6) . . . . ?
C184 C183 C182 C181 4.0(9) . . . . ?
C139 C132 C134 Yb5 69(2) . . . . ?
C139 C132 C134 C135 0(3) . . . . ?
C139 C132 C134 C143 -167(3) . . . . ?
C191 C190 C188 N11 -178.9(7) . . . . ?
C191 C190 C188 C187 0.5(11) . . . . ?
C173 C174 C175 Yb6 67.8(5) . . . . ?
C173 C174 C175 C171 0.2(9) . . . . ?
C173 C174 C175 C177 -173.9(7) . . . . ?
C173 C172 C171 Yb6 -66.4(6) . . . . ?
C173 C172 C171 C175 1.1(10) . . . . ?
C173 C172 C171 C176 167.1(9) . . . . ?
C174 C173 C172 Yb6 -67.8(5) . . . . ?
C174 C173 C172 C171 -1.0(10) . . . . ?
C174 C173 C172 C180 163.7(9) . . . . ?
C174 C175 C171 Yb6 67.1(5) . . . . ?
C174 C175 C171 C172 -0.8(9) . . . . ?
C174 C175 C171 C176 -166.5(8) . . . . ?
C112 C113 C114 Yb4 -68.6(5) . . . . ?
C112 C113 C114 C115 -1.3(8) . . . . ?
C112 C113 C114 C119 172.7(7) . . . . ?
C1 C5 C4 Yb1 -66.9(5) . . . . ?
C1 C5 C4 C3 1.3(8) . . . . ?
C1 C5 C4 C9 175.1(7) . . . . ?
C88 C85 C86 N1 -179.9(6) . . . . ?
C88 C85 C86 C87 2.1(10) . . . . ?
C11 C15 C14 Yb1 68.7(5) . . . . ?
C11 C15 C14 C13 0.6(8) . . . . ?
C11 C15 C14 C19 -171.9(7) . . . . ?
C77 N5 C76 Yb3 175.3(7) . . . . ?
C77 N5 C76 C75 0.5(9) . . . . ?
C77 N5 C76 C71 178.4(6) . . . . ?
C77 C78 C80 C82 1.6(12) . . . . ?
C77 C79 C81 C82 -2.1(12) . . . . ?
C77 C79 C81 C83 179.5(8) . . . . ?
C24 C25 C21 Yb2 -68.2(5) . . . . ?
C24 C25 C21 C22 -0.8(9) . . . . ?
C24 C25 C21 C26 169.0(8) . . . . ?
C94 N2 C73 Yb1 -178.6(7) . . . . ?
C94 N2 C73 C74 -0.2(9) . . . . ?
C94 N2 C73 C72 -179.0(6) . . . . ?
C81 C79 C77 N5 179.0(7) . . . . ?
C81 C79 C77 C78 2.6(11) . . . . ?
C198 C196 C195 N8 180.0(6) . . . . ?
C198 C196 C195 C197 3.0(10) . . . . ?
C198 C199 C200 C197 1.8(13) . . . . ?
C198 C199 C200 C202 -177.9(8) . . . . ?
C4 C5 C1 Yb1 67.8(5) . . . . ?
C4 C5 C1 C2 -1.0(8) . . . . ?
C4 C5 C1 C6 -170.8(8) . . . . ?
C4 C3 C2 Yb1 -66.4(5) . . . . ?
C4 C3 C2 C1 0.6(9) . . . . ?
C4 C3 C2 C7 165.8(8) . . . . ?
C12 C13 C14 Yb1 -68.9(5) . . . . ?
C12 C13 C14 C15 -0.5(8) . . . . ?
C12 C13 C14 C19 171.8(7) . . . . ?
C205 C208 C207 C206 1.1(12) . . . . ?
C205 C208 C207 C210 -179.9(8) . . . . ?
C122 C121 C125 Yb5 66.8(5) . . . . ?
C122 C121 C125 C124 0.7(9) . . . . ?
C122 C121 C125 C130 -168.2(8) . . . . ?
C206 C203 C204 N7 178.0(6) . . . . ?
C206 C203 C204 C205 -1.4(10) . . . . ?
C10 C5 C1 Yb1 -118.3(8) . . . . ?
C10 C5 C1 C2 172.9(7) . . . . ?
C10 C5 C1 C6 3.1(13) . . . . ?
C10 C5 C4 Yb1 119.1(7) . . . . ?
C10 C5 C4 C3 -172.7(7) . . . . ?
C10 C5 C4 C9 1.1(12) . . . . ?
C55 C51 C52 Yb3 -66.9(6) . . . . ?
C55 C51 C52 C53 0.6(9) . . . . ?
C55 C51 C52 C57 167.2(8) . . . . ?
C14 C15 C11 Yb1 -67.4(5) . . . . ?
C14 C15 C11 C12 -0.4(9) . . . . ?
C14 C15 C11 C16 166.8(8) . . . . ?
C14 C13 C12 Yb1 67.5(5) . . . . ?
C14 C13 C12 C11 0.2(9) . . . . ?
C14 C13 C12 C17 -164.8(8) . . . . ?
C121 C122 C123 Yb5 -68.8(5) . . . . ?
C121 C122 C123 C124 -1.9(8) . . . . ?
C121 C122 C123 C128 173.3(7) . . . . ?
C29 C24 C25 Yb2 118.5(7) . . . . ?
C29 C24 C25 C30 -0.3(12) . . . . ?
C29 C24 C25 C21 -173.2(7) . . . . ?
C29 C24 C23 Yb2 -119.1(7) . . . . ?
C29 C24 C23 C22 173.3(7) . . . . ?
C29 C24 C23 C28 6.5(13) . . . . ?
C87 C90 C89 C88 2.4(13) . . . . ?
C87 C90 C89 C92 179.3(9) . . . . ?
C25 C24 C23 Yb2 67.3(5) . . . . ?
C25 C24 C23 C22 -0.3(9) . . . . ?
C25 C24 C23 C28 -167.1(8) . . . . ?
C93 N3 C74 C73 2.1(9) . . . . ?
C93 N3 C74 C75 -176.2(5) . . . . ?
C16 C11 C12 Yb1 126.0(8) . . . . ?
C16 C11 C12 C13 -167.8(7) . . . . ?
C16 C11 C12 C17 -2.4(13) . . . . ?
C31 C35 C34 Yb2 69.1(14) . . . . ?
C31 C35 C34 C33 2(2) . . . . ?
C31 C35 C34 C43 -166.3(17) . . . . ?
C31 C32 C33 Yb2 -68.5(13) . . . . ?
C31 C32 C33 C34 -1.9(19) . . . . ?
C31 C32 C33 C42 165.1(16) . . . . ?
C119 C114 C115 Yb4 118.8(7) . . . . ?
C119 C114 C115 C111 -172.6(7) . . . . ?
C119 C114 C115 C120 0.2(12) . . . . ?
C126 C121 C125 Yb5 -125.2(8) . . . . ?
C126 C121 C125 C124 168.7(8) . . . . ?
C126 C121 C125 C130 -0.2(14) . . . . ?
C54 C53 C52 Yb3 67.4(5) . . . . ?
C54 C53 C52 C51 -0.1(9) . . . . ?
C54 C53 C52 C57 -166.5(8) . . . . ?
C54 C55 C51 Yb3 -68.2(5) . . . . ?
C54 C55 C51 C52 -0.8(9) . . . . ?
C54 C55 C51 C56 164.9(8) . . . . ?
C172 C173 C174 Yb6 68.6(6) . . . . ?
C172 C173 C174 C175 0.5(9) . . . . ?
C172 C173 C174 C178 -171.9(7) . . . . ?
C20 C15 C11 Yb1 118.7(7) . . . . ?
C20 C15 C11 C12 -174.4(7) . . . . ?
C20 C15 C11 C16 -7.2(13) . . . . ?
C20 C15 C14 Yb1 -117.0(7) . . . . ?
C20 C15 C14 C13 174.8(7) . . . . ?
C20 C15 C14 C19 2.4(11) . . . . ?
C123 C122 C121 Yb5 68.6(5) . . . . ?
C123 C122 C121 C126 -166.7(8) . . . . ?
C123 C122 C121 C125 0.8(9) . . . . ?
C123 C124 C125 Yb5 -68.4(5) . . . . ?
C123 C124 C125 C121 -1.8(9) . . . . ?
C123 C124 C125 C130 166.8(8) . . . . ?
C30 C25 C21 Yb2 119.3(8) . . . . ?
C30 C25 C21 C22 -173.3(8) . . . . ?
C30 C25 C21 C26 -3.5(14) . . . . ?
C207 C208 C205 C204 -0.2(12) . . . . ?
C125 C124 C123 Yb5 69.1(6) . . . . ?
C125 C124 C123 C122 2.3(9) . . . . ?
C125 C124 C123 C128 -172.7(7) . . . . ?
C103 C104 C105 Yb4 68.8(5) . . . . ?
C103 C104 C105 C101 1.0(8) . . . . ?
C103 C104 C105 C110 -173.0(7) . . . . ?
C23 C24 C25 Yb2 -67.7(5) . . . . ?
C23 C24 C25 C30 173.5(7) . . . . ?
C23 C24 C25 C21 0.6(9) . . . . ?
C23 C22 C21 Yb2 67.4(6) . . . . ?
C23 C22 C21 C25 0.6(10) . . . . ?
C23 C22 C21 C26 -169.6(8) . . . . ?
C35 C31 C32 Yb2 -65.6(14) . . . . ?
C35 C31 C32 C33 3(2) . . . . ?
C35 C31 C32 C46 -179.0(16) . . . . ?
C35 C34 C33 Yb2 66.7(13) . . . . ?
C35 C34 C33 C32 0.2(19) . . . . ?
C35 C34 C33 C42 -167.1(16) . . . . ?
C6 C1 C2 Yb1 -121.6(8) . . . . ?
C6 C1 C2 C3 170.1(8) . . . . ?
C6 C1 C2 C7 5.1(13) . . . . ?
C132 C139 C137 Yb5 -66(2) . . . . ?
C132 C139 C137 C135 1(3) . . . . ?
C132 C139 C137 C148 -179(3) . . . . ?
C65 C61 C62 Yb3 68.7(5) . . . . ?
C65 C61 C62 C70 -167.9(8) . . . . ?
C65 C61 C62 C63 0.8(9) . . . . ?
C65 C64 C63 Yb3 -65.9(6) . . . . ?
C65 C64 C63 C62 1.3(9) . . . . ?
C65 C64 C63 C69 178.3(8) . . . . ?
C105 C104 C103 Yb4 -67.9(5) . . . . ?
C105 C104 C103 C102 -0.6(9) . . . . ?
C105 C104 C103 C108 166.7(8) . . . . ?
C105 C101 C102 Yb4 67.7(5) . . . . ?
C105 C101 C102 C103 0.6(9) . . . . ?
C105 C101 C102 C107 -164.1(8) . . . . ?
C51 C55 C54 Yb3 68.5(6) . . . . ?
C51 C55 C54 C53 0.7(9) . . . . ?
C51 C55 C54 C59 -172.1(7) . . . . ?
C194 C191 C192 C189 179.3(8) . . . . ?
C194 C191 C192 C193 -1.5(13) . . . . ?
C102 C101 C105 Yb4 -68.6(5) . . . . ?
C102 C101 C105 C104 -1.0(8) . . . . ?
C102 C101 C105 C110 172.6(8) . . . . ?
C118 C113 C114 Yb4 122.0(8) . . . . ?
C118 C113 C114 C115 -170.7(8) . . . . ?
C118 C113 C114 C119 3.4(13) . . . . ?
C118 C113 C112 Yb4 -122.6(8) . . . . ?
C118 C113 C112 C111 169.8(8) . . . . ?
C118 C113 C112 C117 4.8(14) . . . . ?
C178 C174 C175 Yb6 -119.7(7) . . . . ?
C178 C174 C175 C171 172.7(7) . . . . ?
C178 C174 C175 C177 -1.4(12) . . . . ?
C201 C199 C200 C197 178.7(8) . . . . ?
C201 C199 C200 C202 -1.0(13) . . . . ?
C52 C53 C54 Yb3 -67.6(5) . . . . ?
C52 C53 C54 C55 -0.3(8) . . . . ?
C52 C53 C54 C59 172.7(7) . . . . ?
C66 C61 C62 Yb3 -118.9(8) . . . . ?
C66 C61 C62 C70 4.4(13) . . . . ?
C66 C61 C62 C63 173.1(8) . . . . ?
C120 C115 C111 Yb4 119.4(8) . . . . ?
C120 C115 C111 C112 -174.1(7) . . . . ?
C120 C115 C111 C116 -5.3(13) . . . . ?
C21 C22 C23 Yb2 -67.4(6) . . . . ?
C21 C22 C23 C24 -0.2(10) . . . . ?
C21 C22 C23 C28 167.0(8) . . . . ?
C159 C124 C123 Yb5 -123.9(8) . . . . ?
C159 C124 C123 C122 169.4(8) . . . . ?
C159 C124 C123 C128 -5.6(13) . . . . ?
C159 C124 C125 Yb5 124.2(8) . . . . ?
C159 C124 C125 C121 -169.3(8) . . . . ?
C159 C124 C125 C130 -0.7(14) . . . . ?
C179 C173 C174 Yb6 -122.6(8) . . . . ?
C179 C173 C174 C175 169.3(8) . . . . ?
C179 C173 C174 C178 -3.0(13) . . . . ?
C179 C173 C172 Yb6 123.2(8) . . . . ?
C179 C173 C172 C171 -170.0(8) . . . . ?
C179 C173 C172 C180 -5.3(14) . . . . ?
C209 C208 C205 C204 177.8(8) . . . . ?
C209 C208 C207 C206 -177.0(8) . . . . ?
C209 C208 C207 C210 2.1(13) . . . . ?
C9 C4 C3 Yb1 119.1(8) . . . . ?
C9 C4 C3 C2 -174.8(7) . . . . ?
C9 C4 C3 C8 -5.9(13) . . . . ?
C58 C53 C54 Yb3 118.7(8) . . . . ?
C58 C53 C54 C55 -174.0(7) . . . . ?
C58 C53 C54 C59 -0.9(12) . . . . ?
C58 C53 C52 Yb3 -119.1(8) . . . . ?
C58 C53 C52 C51 173.4(8) . . . . ?
C58 C53 C52 C57 7.0(13) . . . . ?
C129 C151 C158 Yb6 67(2) . . . . ?
C129 C151 C158 C156 -2(3) . . . . ?
C129 C151 C158 C168 -174(3) . . . . ?
C129 C154 C156 Yb6 -69(2) . . . . ?
C129 C154 C156 C158 -4(3) . . . . ?
C129 C154 C156 C166 165(3) . . . . ?
C151 C129 C154 Yb6 -68(2) . . . . ?
C151 C129 C154 C156 3(4) . . . . ?
C151 C129 C154 C164 169(3) . . . . ?
C151 C158 C156 Yb6 67.6(19) . . . . ?
C151 C158 C156 C154 4(3) . . . . ?
C151 C158 C156 C166 -166(3) . . . . ?
C18 C13 C12 Yb1 -121.9(8) . . . . ?
C18 C13 C12 C11 170.9(8) . . . . ?
C18 C13 C12 C17 5.9(13) . . . . ?
C18 C13 C14 Yb1 120.6(8) . . . . ?
C18 C13 C14 C15 -171.0(7) . . . . ?
C18 C13 C14 C19 1.3(13) . . . . ?
C127 C122 C121 Yb5 -119.1(7) . . . . ?
C127 C122 C121 C126 5.6(13) . . . . ?
C127 C122 C121 C125 173.1(7) . . . . ?
C127 C122 C123 Yb5 118.7(7) . . . . ?
C127 C122 C123 C124 -174.4(7) . . . . ?
C127 C122 C123 C128 0.8(12) . . . . ?
C106 C101 C105 Yb4 121.6(8) . . . . ?
C106 C101 C105 C104 -170.8(8) . . . . ?
C106 C101 C105 C110 2.8(13) . . . . ?
C106 C101 C102 Yb4 -122.2(8) . . . . ?
C106 C101 C102 C103 170.7(8) . . . . ?
C106 C101 C102 C107 6.0(13) . . . . ?
C177 C175 C171 Yb6 -118.8(8) . . . . ?
C177 C175 C171 C172 173.3(8) . . . . ?
C177 C175 C171 C176 7.5(14) . . . . ?
C91 C90 C89 C88 -180.0(9) . . . . ?
C91 C90 C89 C92 -3.2(14) . . . . ?
C99 C98 C95 C94 177.7(7) . . . . ?
C70 C62 C63 Yb3 -123.8(8) . . . . ?
C70 C62 C63 C64 167.7(8) . . . . ?
C70 C62 C63 C69 -9.4(13) . . . . ?
C61 C65 C64 Yb3 -67.0(6) . . . . ?
C61 C65 C64 C63 -0.9(9) . . . . ?
C61 C65 C64 C68 165.4(8) . . . . ?
C61 C62 C63 Yb3 67.2(5) . . . . ?
C61 C62 C63 C64 -1.3(9) . . . . ?
C61 C62 C63 C69 -178.4(8) . . . . ?
C117 C112 C111 Yb4 -128.3(8) . . . . ?
C117 C112 C111 C115 165.5(8) . . . . ?
C117 C112 C111 C116 -3.5(13) . . . . ?
C108 C103 C102 Yb4 125.6(8) . . . . ?
C108 C103 C102 C101 -168.1(8) . . . . ?
C108 C103 C102 C107 -3.0(13) . . . . ?
C100 C97 C98 C95 -179.3(8) . . . . ?
C100 C97 C98 C99 2.7(12) . . . . ?
C100 C97 C96 C93 179.0(7) . . . . ?
C67 C65 C61 Yb3 -123.8(9) . . . . ?
C67 C65 C61 C66 -4.9(14) . . . . ?
C67 C65 C61 C62 167.6(8) . . . . ?
C67 C65 C64 Yb3 125.5(9) . . . . ?
C67 C65 C64 C63 -168.4(8) . . . . ?
C67 C65 C64 C68 -2.1(14) . . . . ?
C64 C65 C61 Yb3 68.6(6) . . . . ?
C64 C65 C61 C66 -172.4(8) . . . . ?
C64 C65 C61 C62 0.0(9) . . . . ?
C32 C31 C35 Yb2 65.7(13) . . . . ?
C32 C31 C35 C34 -3(2) . . . . ?
C32 C31 C35 C44 -173.8(18) . . . . ?
C60 C55 C54 Yb3 -122.9(8) . . . . ?
C60 C55 C54 C53 169.3(8) . . . . ?
C60 C55 C54 C59 -3.5(13) . . . . ?
C60 C55 C51 Yb3 123.1(8) . . . . ?
C60 C55 C51 C52 -169.5(8) . . . . ?
C60 C55 C51 C56 -3.8(14) . . . . ?
C83 C81 C82 C80 179.7(8) . . . . ?
C83 C81 C82 C84 0.5(13) . . . . ?
C56 C51 C52 Yb3 127.4(8) . . . . ?
C56 C51 C52 C53 -165.1(8) . . . . ?
C56 C51 C52 C57 1.5(14) . . . . ?
C109 C104 C103 Yb4 118.1(8) . . . . ?
C109 C104 C103 C102 -174.6(7) . . . . ?
C109 C104 C103 C108 -7.3(13) . . . . ?
C109 C104 C105 Yb4 -117.1(7) . . . . ?
C109 C104 C105 C101 175.1(7) . . . . ?
C109 C104 C105 C110 1.1(12) . . . . ?
C134 C135 C137 Yb5 66.2(18) . . . . ?
C134 C135 C137 C139 0(3) . . . . ?
C134 C135 C137 C148 179(3) . . . . ?
C137 C139 C132 Yb5 68(2) . . . . ?
C137 C139 C132 C134 -1(3) . . . . ?
C137 C139 C132 C141 -170(3) . . . . ?
C137 C135 C134 Yb5 -67.8(18) . . . . ?
C137 C135 C134 C132 0(3) . . . . ?
C137 C135 C134 C143 168(3) . . . . ?
C154 C129 C151 Yb6 67(2) . . . . ?
C154 C129 C151 C169 -168(4) . . . . ?
C154 C129 C151 C158 -1(4) . . . . ?
C180 C172 C171 Yb6 128.7(9) . . . . ?
C180 C172 C171 C175 -163.7(9) . . . . ?
C180 C172 C171 C176 2.3(15) . . . . ?
C68 C64 C63 Yb3 128.0(8) . . . . ?
C68 C64 C63 C62 -164.8(8) . . . . ?
C68 C64 C63 C69 12.2(14) . . . . ?
C169 C151 C158 Yb6 -127(4) . . . . ?
C169 C151 C158 C156 165(4) . . . . ?
C169 C151 C158 C168 -8(5) . . . . ?
C8 C3 C2 Yb1 124.7(8) . . . . ?
C8 C3 C2 C1 -168.3(8) . . . . ?
C8 C3 C2 C7 -3.1(13) . . . . ?
C226 C225 C224 C223 1(2) . . . . ?
C226 C227 C228 C223 1(2) . . . . ?
C27 C22 C23 Yb2 128.2(10) . . . . ?
C27 C22 C23 C24 -164.6(9) . . . . ?
C27 C22 C23 C28 2.6(14) . . . . ?
C27 C22 C21 Yb2 -128.3(9) . . . . ?
C27 C22 C21 C25 164.9(9) . . . . ?
C27 C22 C21 C26 -5.3(14) . . . . ?
C225 C226 C227 C228 -0.5(19) . . . . ?
C225 C224 C223 C228 0(2) . . . . ?
C233 C234 C229 C230 1(2) . . . . ?
C233 C232 C231 C230 2(2) . . . . ?
C162 C129 C151 Yb6 -121(3) . . . . ?
C162 C129 C151 C169 4(6) . . . . ?
C162 C129 C151 C158 171(3) . . . . ?
C162 C129 C154 Yb6 121(4) . . . . ?
C162 C129 C154 C156 -168(3) . . . . ?
C162 C129 C154 C164 -2(5) . . . . ?
C211 C213 C214 C216 -2.4(19) . . . . ?
C211 C212 C215 C216 -0.7(19) . . . . ?
C234 C233 C232 C231 -1(2) . . . . ?
C234 C229 C230 C231 0(2) . . . . ?
C149 C139 C132 Yb5 -123(3) . . . . ?
C149 C139 C132 C134 169(3) . . . . ?
C149 C139 C132 C141 0(5) . . . . ?
C149 C139 C137 Yb5 125(3) . . . . ?
C149 C139 C137 C135 -169(3) . . . . ?
C149 C139 C137 C148 12(5) . . . . ?
C217 C222 C221 C220 -2(2) . . . . ?
C219 C220 C221 C222 1(2) . . . . ?
C141 C132 C134 Yb5 -121(3) . . . . ?
C141 C132 C134 C135 170(3) . . . . ?
C141 C132 C134 C143 3(5) . . . . ?
C215 C212 C211 C213 0.0(19) . . . . ?
C215 C216 C214 C213 2(2) . . . . ?
C214 C213 C211 C212 1.5(19) . . . . ?
C214 C216 C215 C212 0(2) . . . . ?
C224 C223 C228 C227 -1(2) . . . . ?
C220 C219 C218 C217 -1(2) . . . . ?
C45 C31 C35 Yb2 -120(2) . . . . ?
C45 C31 C35 C34 171.1(19) . . . . ?
C45 C31 C35 C44 0(3) . . . . ?
C45 C31 C32 Yb2 121(2) . . . . ?
C45 C31 C32 C33 -170.8(19) . . . . ?
C45 C31 C32 C46 7(3) . . . . ?
C232 C233 C234 C229 -1(2) . . . . ?
C232 C231 C230 C229 -2(2) . . . . ?
C227 C226 C225 C224 0(2) . . . . ?
C218 C217 C222 C221 1(2) . . . . ?
C218 C219 C220 C221 1(2) . . . . ?
C164 C154 C156 Yb6 125(3) . . . . ?
C164 C154 C156 C158 -171(3) . . . . ?
C164 C154 C156 C166 -1(5) . . . . ?
C44 C35 C34 Yb2 -119.5(19) . . . . ?
C44 C35 C34 C33 173.0(17) . . . . ?
C44 C35 C34 C43 5(3) . . . . ?
C222 C217 C218 C219 0(2) . . . . ?
C46 C32 C33 Yb2 113.4(16) . . . . ?
C46 C32 C33 C34 180.0(15) . . . . ?
C46 C32 C33 C42 -13(3) . . . . ?
C145 C135 C134 Yb5 126(3) . . . . ?
C145 C135 C134 C132 -166(3) . . . . ?
C145 C135 C134 C143 2(4) . . . . ?
C145 C135 C137 Yb5 -128(3) . . . . ?
C145 C135 C137 C139 165(3) . . . . ?
C145 C135 C137 C148 -15(4) . . . . ?
C43 C34 C33 Yb2 -124.9(15) . . . . ?
C43 C34 C33 C32 168.6(14) . . . . ?
C43 C34 C33 C42 1(3) . . . . ?
C168 C158 C156 Yb6 -121(3) . . . . ?
C168 C158 C156 C154 176(3) . . . . ?
C168 C158 C156 C166 5(5) . . . . ?
C50 C40 C39 Yb2 -128(3) . . . . ?
C50 C40 C39 C49 -5(4) . . . . ?
C50 C40 C39 C38 163(3) . . . . ?
C50 C40 C36 Yb2 130(3) . . . . ?
C50 C40 C36 C41 13(4) . . . . ?
C50 C40 C36 C37 -163(3) . . . . ?
C49 C39 C38 Yb2 -123(2) . . . . ?
C49 C39 C38 C37 167(2) . . . . ?
C49 C39 C38 C48 -5(4) . . . . ?
C40 C39 C38 Yb2 69.5(17) . . . . ?
C40 C39 C38 C37 0(3) . . . . ?
C40 C39 C38 C48 -172(2) . . . . ?
C40 C36 C37 Yb2 -65.5(16) . . . . ?
C40 C36 C37 C47 169.6(19) . . . . ?
C40 C36 C37 C38 -1(2) . . . . ?
C39 C40 C36 Yb2 -67.1(17) . . . . ?
C39 C40 C36 C41 175.6(19) . . . . ?
C39 C40 C36 C37 0(3) . . . . ?
C36 C40 C39 Yb2 69.5(16) . . . . ?
C36 C40 C39 C49 -168(2) . . . . ?
C36 C40 C39 C38 0(3) . . . . ?
C36 C37 C38 Yb2 -66.6(13) . . . . ?
C36 C37 C38 C39 1(2) . . . . ?
C36 C37 C38 C48 173.2(17) . . . . ?
C41 C36 C37 Yb2 119.1(19) . . . . ?
C41 C36 C37 C47 -6(3) . . . . ?
C41 C36 C37 C38 -175.9(17) . . . . ?
C47 C37 C38 Yb2 123.4(18) . . . . ?
C47 C37 C38 C39 -169.4(19) . . . . ?
C47 C37 C38 C48 3(3) . . . . ?
C163 C153 C160 Yb6 -124.0(15) . . . . ?
C163 C153 C160 C161 -5(2) . . . . ?
C163 C153 C160 C152 167.3(14) . . . . ?
C163 C153 C155 Yb6 125.4(13) . . . . ?
C163 C153 C155 C157 -169.2(13) . . . . ?
C163 C153 C155 C165 -1(2) . . . . ?
C153 C160 C152 Yb6 68.3(10) . . . . ?
C153 C160 C152 C170 -170.0(14) . . . . ?
C153 C160 C152 C157 0.9(17) . . . . ?
C160 C153 C155 Yb6 -67.8(10) . . . . ?
C160 C153 C155 C157 -2.4(16) . . . . ?
C160 C153 C155 C165 165.7(15) . . . . ?
C160 C152 C157 Yb6 66.4(10) . . . . ?
C160 C152 C157 C167 -179.1(13) . . . . ?
C160 C152 C157 C155 -2.4(16) . . . . ?
C161 C160 C152 Yb6 -119.7(15) . . . . ?
C161 C160 C152 C170 2(2) . . . . ?
C161 C160 C152 C157 172.9(14) . . . . ?
C152 C157 C155 Yb6 67.9(10) . . . . ?
C152 C157 C155 C153 3.0(16) . . . . ?
C152 C157 C155 C165 -165.7(13) . . . . ?
C170 C152 C157 Yb6 -123.0(16) . . . . ?
C170 C152 C157 C167 -9(2) . . . . ?
C170 C152 C157 C155 168.2(14) . . . . ?
C167 C157 C155 Yb6 -115.7(15) . . . . ?
C167 C157 C155 C153 179.4(14) . . . . ?
C167 C157 C155 C165 11(2) . . . . ?
C155 C153 C160 Yb6 69.5(9) . . . . ?
C155 C153 C160 C161 -171.3(14) . . . . ?
C155 C153 C160 C152 0.9(16) . . . . ?
C150 C140 C131 Yb5 -126.4(18) . . . . ?
C150 C140 C131 C142 -7(3) . . . . ?
C150 C140 C131 C133 165.4(17) . . . . ?
C150 C140 C138 Yb5 127.4(17) . . . . ?
C150 C140 C138 C136 -164.4(16) . . . . ?
C150 C140 C138 C147 8(3) . . . . ?
C140 C131 C133 Yb5 68.8(11) . . . . ?
C140 C131 C133 C144 -171.6(15) . . . . ?
C140 C131 C133 C136 -1.7(17) . . . . ?
C131 C140 C138 Yb5 -66.7(11) . . . . ?
C131 C140 C138 C136 1.5(17) . . . . ?
C131 C140 C138 C147 174.4(14) . . . . ?
C131 C133 C136 Yb5 68.5(10) . . . . ?
C131 C133 C136 C146 -167.3(13) . . . . ?
C131 C133 C136 C138 2.6(16) . . . . ?
C142 C131 C133 Yb5 -119.7(19) . . . . ?
C142 C131 C133 C144 0(3) . . . . ?
C142 C131 C133 C136 169.8(18) . . . . ?
C133 C136 C138 Yb5 64.5(9) . . . . ?
C133 C136 C138 C140 -2.6(16) . . . . ?
C133 C136 C138 C147 -175.7(13) . . . . ?
C144 C133 C136 Yb5 -121.1(14) . . . . ?
C144 C133 C136 C146 3(2) . . . . ?
C144 C133 C136 C138 173.0(13) . . . . ?
C146 C136 C138 Yb5 -125.7(13) . . . . ?
C146 C136 C138 C140 167.2(13) . . . . ?
C146 C136 C138 C147 -6(2) . . . . ?
C138 C140 C131 Yb5 68.3(11) . . . . ?
C138 C140 C131 C142 -171.8(17) . . . . ?
C138 C140 C131 C133 0.2(18) . . . . ?

loop_
_twin_individual_id
_twin_individual_mass_fraction_refined
1 0.97914(19)
2 0.02086(19)
